data_4001595
loop_
_publ_author_name
'Mallinson, P.'
'Claridge, J. B.'
'Iddles, D.'
'Price, T.'
'Ibberson, R. M.'
'Allix, M.'
'Rosseinsky, M. J.'

_publ_section_title
;
 New 10-Layer Hexagonal Perovskites: Relationship between Cation and
 Vacancy Ordering and Microwave Dielectric Loss
;
_journal_issue 26
_journal_name_full 'Chemistry of Materials'
_journal_page_first 6227
_journal_paper_doi 10.1021/cm0616477
_journal_volume 18
_journal_year 2006
_chemical_formula_sum 'Ba5 Mg0.125 O15 Ta3.95'
_chemical_formula_weight 1644.42
_chemical_name_systematic ' ?'
_space_group_IT_number 186
_symmetry_cell_setting hexagonal
_symmetry_space_group_name_Hall 'P 6c -2c'
_symmetry_space_group_name_H-M 'P 63 m c'
_cell_angle_alpha 90.0
_cell_angle_beta 90.0
_cell_angle_gamma 120.0
_cell_formula_units_Z 2
_cell_length_a 5.810528(7)
_cell_length_b 5.810528
_cell_length_c 23.88459(5)
_cell_volume 698.3604(17)
_pd_block_id 2006-07-14T09:52|PROPOSED_MODEL_FEB24_phase3|Phil||
_pd_phase_name 'from D:/Phil/10l-BZT/10-bzt_new.cel'
_cod_data_source_file cm0616477si20060714_124239.cif
_cod_data_source_block PROPOSED_MODEL_FEB24_phase_3
_cod_depositor_comments
;
The following automatic conversions were performed:

'_geom_bond_publ_flag' value 'N' changed to 'n' according to
/home/saulius/struct/CIF-dictionaries/cif_core.dic dictionary named
'cif_core.dic' version 2.4.1 from 2010-06-29 (362
times).

'_geom_angle_publ_flag' value 'N' changed to 'n' according
to /home/saulius/struct/CIF-dictionaries/cif_core.dic dictionary
named 'cif_core.dic' version 2.4.1 from 2010-06-29 (2862 times).

Automatic conversion script
Id: cif_fix_values 1715 2011-07-08 13:25:40Z adriana 
;
_cod_original_cell_volume 698.3610(20)
_cod_original_formula_sum 'Ba5.00 Mg0.125 O15.00 Ta3.95'
_cod_database_code 4001595

loop_
_symmetry_equiv_pos_site_id
_symmetry_equiv_pos_as_xyz
1 +x,+y,+z
2 x-y,+x,+z+1/2
3 -y,x-y,+z
4 -x,-y,+z+1/2
5 y-x,-x,+z
6 +y,y-x,+z+1/2
7 y-x,+y,+z
8 -x,y-x,+z+1/2
9 -y,-x,+z
10 x-y,-y,+z+1/2
11 +x,x-y,+z
12 +y,+x,+z+1/2

loop_
_atom_site_type_symbol
_atom_site_label
_atom_site_fract_x
_atom_site_fract_y
_atom_site_fract_z
_atom_site_occupancy
_atom_site_thermal_displace_type
_atom_site_U_iso_or_equiv
_atom_site_symmetry_multiplicity
Ba Ba1 0.33333 0.66667 0.7572(4) 1.0 Uiso 0.00754(24) 2
Ba Ba2 0.33333 0.66667 0.4519(4) 1.0 Uiso 0.00754(24) 2
Ba Ba2a 0.33333 0.66667 0.0600(4) 1.0 Uiso 0.00754(24) 2
Ba Ba3 0.0 0.0 0.84161(23) 1.0 Uiso 0.00754(24) 2
Ba Ba3a 0.0296(4) -0.0296(4) 0.16348(25) 0.33333 Uiso 0.00754(24) 6
Ta Ta1 0.0 0.0 1.00550(28) 1.0 Uiso 0.00520(20) 2
Ta Ta2 0.33333 0.66667 0.90591(24) 1.0 Uiso 0.00520(20) 2
Ta Ta2a 0.33333 0.66667 0.60813(24) 1.0 Uiso 0.00520(20) 2
Mg Mg3 0.33333 0.66667 0.3022(5) 0.0625 Uiso 0.0053(6) 2
Ta Ta3 0.33333 0.66667 0.3022(5) 0.347(12) Uiso 0.0053(6) 2
Mg Mg3a 0.33333 0.66667 0.20678(30) 0.0625 Uiso 0.0050(6) 2
Ta Ta3a 0.33333 0.66667 0.20665(30) 0.603(12) Uiso 0.0053(6) 2
O O1 0.1705(6) 0.8295(6) 0.24663(34) 0.66667 Uiso 0.01040(12) 6
O O2 0.48899(22) 0.51101(22) 0.86234 1.0 Uiso 0.01040(12) 6
O O2a 0.50183(28) 0.49817(28) 0.14935(6) 1.0 Uiso 0.01040(12) 6
O O3 0.1652(4) 0.8348(4) 0.95899(21) 1.0 Uiso 0.01040(12) 6
O O3a 0.8333(4) 0.1667(4) 0.05295(22) 1.0 Uiso 0.01040(12) 6
O O1b 0.1710(14) 0.8290(14) 0.2681(5) 0.33333 Uiso 0.01040(12) 6

loop_
_atom_type_symbol
_atom_type_number_in_cell
Ba 10.0
Ta 7.9
Mg 0.25
O 30.0

loop_
_geom_angle_atom_site_label_1
_geom_angle_atom_site_label_2
_geom_angle_atom_site_label_3
_geom_angle
_geom_angle_site_symmetry_1
_geom_angle_site_symmetry_3
_geom_angle_publ_flag
Ba3 Ba1 Ba3 95.86(16) 1_555 1_565 n
Ba3 Ba1 Ba3 95.86(16) 1_555 1_665 n
Ba3 Ba1 Ba3a 65.98(5) 1_555 2_555 n
Ba3 Ba1 Ba3a 133.92(6) 1_555 2_565 n
Ba3 Ba1 Ba3a 129.388(16) 1_555 2_665 n
Ba3 Ba1 Ba3a 65.98(5) 1_555 4_555 n
Ba3 Ba1 Ba3a 129.388(16) 1_555 4_565 n
Ba3 Ba1 Ba3a 133.92(6) 1_555 4_665 n
Ba3 Ba1 Ba3a 62.51(6) 1_555 6_555 n
Ba3 Ba1 Ba3a 126.59(6) 1_555 6_565 n
Ba3 Ba1 Ba3a 126.59(6) 1_555 6_665 n
Ba3 Ba1 Ta2 59.00(12) 1_555 1_555 n
Ba3 Ba1 Ta2a 121.00(12) 1_555 1_555 n
Ba3 Ba1 Mg3 55.59(10) 1_555 2_555 n
Ba3 Ba1 Mg3 55.59(10) 1_555 2_655 n
Ba3 Ba1 Mg3 131.25(30) 1_555 2_665 n
Ba3 Ba1 Ta3 55.59(10) 1_555 2_555 n
Ba3 Ba1 Ta3 55.59(10) 1_555 2_655 n
Ba3 Ba1 Ta3 131.25(30) 1_555 2_665 n
Ba3 Ba1 Mg3a 76.74(8) 1_555 2_555 n
Ba3 Ba1 Mg3a 76.74(8) 1_555 2_655 n
Ba3 Ba1 Mg3a 168.74(27) 1_555 2_665 n
Ba3 Ba1 Ta3a 76.77(8) 1_555 2_555 n
Ba3 Ba1 Ta3a 76.77(8) 1_555 2_655 n
Ba3 Ba1 Ba3 95.86(16) 1_565 1_665 n
Ba3 Ba1 Ba3a 133.92(6) 1_565 2_555 n
Ba3 Ba1 Ba3a 65.98(5) 1_565 2_565 n
Ba3 Ba1 Ba3a 129.388(16) 1_565 2_665 n
Ba3 Ba1 Ba3a 126.59(6) 1_565 4_555 n
Ba3 Ba1 Ba3a 62.51(6) 1_565 4_565 n
Ba3 Ba1 Ba3a 126.59(6) 1_565 4_665 n
Ba3 Ba1 Ba3a 129.388(16) 1_565 6_555 n
Ba3 Ba1 Ba3a 65.98(5) 1_565 6_565 n
Ba3 Ba1 Ba3a 133.92(6) 1_565 6_665 n
Ba3 Ba1 Ta2 59.00(12) 1_565 1_555 n
Ba3 Ba1 Ta2a 121.00(12) 1_565 1_555 n
Ba3 Ba1 Mg3 55.59(10) 1_565 2_555 n
Ba3 Ba1 Mg3 131.25(30) 1_565 2_655 n
Ba3 Ba1 Mg3 55.59(10) 1_565 2_665 n
Ba3 Ba1 Ta3 55.59(10) 1_565 2_555 n
Ba3 Ba1 Ta3 131.25(30) 1_565 2_655 n
Ba3 Ba1 Ta3 55.59(10) 1_565 2_665 n
Ba3 Ba1 Mg3a 76.74(8) 1_565 2_555 n
Ba3 Ba1 Mg3a 168.74(27) 1_565 2_655 n
Ba3 Ba1 Mg3a 76.74(8) 1_565 2_665 n
Ba3 Ba1 Ta3a 76.77(8) 1_565 2_555 n
Ba3 Ba1 Ta3a 168.79(27) 1_565 2_655 n
Ba3 Ba1 Ba3a 126.59(6) 1_665 2_555 n
Ba3 Ba1 Ba3a 126.59(6) 1_665 2_565 n
Ba3 Ba1 Ba3a 62.51(6) 1_665 2_665 n
Ba3 Ba1 Ba3a 133.92(6) 1_665 4_555 n
Ba3 Ba1 Ba3a 129.388(16) 1_665 4_565 n
Ba3 Ba1 Ba3a 65.98(5) 1_665 4_665 n
Ba3 Ba1 Ba3a 129.388(16) 1_665 6_555 n
Ba3 Ba1 Ba3a 133.92(6) 1_665 6_565 n
Ba3 Ba1 Ba3a 65.98(5) 1_665 6_665 n
Ba3 Ba1 Ta2 59.00(12) 1_665 1_555 n
Ba3 Ba1 Ta2a 121.00(12) 1_665 1_555 n
Ba3 Ba1 Mg3 131.25(30) 1_665 2_555 n
Ba3 Ba1 Mg3 55.59(10) 1_665 2_655 n
Ba3 Ba1 Mg3 55.59(10) 1_665 2_665 n
Ba3 Ba1 Ta3 131.25(30) 1_665 2_555 n
Ba3 Ba1 Ta3 55.59(10) 1_665 2_655 n
Ba3 Ba1 Ta3 55.59(10) 1_665 2_665 n
Ba3 Ba1 Mg3a 168.74(27) 1_665 2_555 n
Ba3 Ba1 Mg3a 76.74(8) 1_665 2_655 n
Ba3 Ba1 Mg3a 76.74(8) 1_665 2_665 n
Ba3 Ba1 Ta3a 168.79(27) 1_665 2_555 n
Ba3 Ba1 Ta3a 76.77(8) 1_665 2_655 n
Ba3a Ba1 Ba3a 95.70(21) 2_555 2_565 n
Ba3a Ba1 Ba3a 90.10(17) 2_555 2_665 n
Ba3a Ba1 Ba3a 7.54(11) 2_555 4_555 n
Ba3a Ba1 Ba3a 95.67(19) 2_555 4_565 n
Ba3a Ba1 Ba3a 90.60(19) 2_555 4_665 n
Ba3a Ba1 Ba3a 5.09(7) 2_555 6_555 n
Ba3a Ba1 Ba3a 90.60(19) 2_555 6_565 n
Ba3a Ba1 Ba3a 85.01(20) 2_555 6_665 n
Ba3a Ba1 Ta2 124.84(13) 2_555 1_555 n
Ba3a Ba1 Ta2a 55.16(13) 2_555 1_555 n
Ba3a Ba1 Mg3 80.72(12) 2_555 2_555 n
Ba3a Ba1 Mg3 74.35(14) 2_555 2_655 n
Ba3a Ba1 Mg3 162.42(30) 2_555 2_665 n
Ba3a Ba1 Ta3 80.72(12) 2_555 2_555 n
Ba3a Ba1 Ta3 74.35(14) 2_555 2_655 n
Ba3a Ba1 Ta3 162.42(30) 2_555 2_665 n
Ba3a Ba1 Mg3a 58.37(10) 2_555 2_555 n
Ba3a Ba1 Mg3a 50.83(10) 2_555 2_655 n
Ba3a Ba1 Mg3a 125.24(28) 2_555 2_665 n
Ba3a Ba1 Ta3a 58.35(10) 2_555 2_555 n
Ba3a Ba1 Ta3a 50.81(10) 2_555 2_655 n
Ba3a Ba1 Ba3a 90.10(17) 2_565 2_665 n
Ba3a Ba1 Ba3a 90.60(19) 2_565 4_555 n
Ba3a Ba1 Ba3a 5.09(7) 2_565 4_565 n
Ba3a Ba1 Ba3a 85.01(20) 2_565 4_665 n
Ba3a Ba1 Ba3a 95.67(19) 2_565 6_555 n
Ba3a Ba1 Ba3a 7.54(11) 2_565 6_565 n
Ba3a Ba1 Ba3a 90.60(19) 2_565 6_665 n
Ba3a Ba1 Ta2 124.84(13) 2_565 1_555 n
Ba3a Ba1 Ta2a 55.16(13) 2_565 1_555 n
Ba3a Ba1 Mg3 80.72(12) 2_565 2_555 n
Ba3a Ba1 Mg3 162.42(30) 2_565 2_655 n
Ba3a Ba1 Mg3 74.35(14) 2_565 2_665 n
Ba3a Ba1 Ta3 80.72(12) 2_565 2_555 n
Ba3a Ba1 Ta3 162.42(30) 2_565 2_655 n
Ba3a Ba1 Ta3 74.35(14) 2_565 2_665 n
Ba3a Ba1 Mg3a 58.37(10) 2_565 2_555 n
Ba3a Ba1 Mg3a 125.24(28) 2_565 2_655 n
Ba3a Ba1 Mg3a 50.83(10) 2_565 2_665 n
Ba3a Ba1 Ta3a 58.35(10) 2_565 2_555 n
Ba3a Ba1 Ta3a 125.19(28) 2_565 2_655 n
Ba3a Ba1 Ba3a 95.67(19) 2_665 4_555 n
Ba3a Ba1 Ba3a 95.18(17) 2_665 4_565 n
Ba3a Ba1 Ba3a 5.09(7) 2_665 4_665 n
Ba3a Ba1 Ba3a 95.18(17) 2_665 6_555 n
Ba3a Ba1 Ba3a 95.67(19) 2_665 6_565 n
Ba3a Ba1 Ba3a 5.09(7) 2_665 6_665 n
Ba3a Ba1 Ta2 121.51(13) 2_665 1_555 n
Ba3a Ba1 Ta2a 58.49(13) 2_665 1_555 n
Ba3a Ba1 Mg3 166.24(30) 2_665 2_555 n
Ba3a Ba1 Mg3 75.72(12) 2_665 2_655 n
Ba3a Ba1 Mg3 75.72(12) 2_665 2_665 n
Ba3a Ba1 Ta3 166.24(30) 2_665 2_555 n
Ba3a Ba1 Ta3 75.72(12) 2_665 2_655 n
Ba3a Ba1 Ta3 75.72(12) 2_665 2_665 n
Ba3a Ba1 Mg3a 128.75(27) 2_665 2_555 n
Ba3a Ba1 Mg3a 54.70(8) 2_665 2_655 n
Ba3a Ba1 Mg3a 54.70(8) 2_665 2_665 n
Ba3a Ba1 Ta3a 128.70(27) 2_665 2_555 n
Ba3a Ba1 Ta3a 54.68(8) 2_665 2_655 n
Ba3a Ba1 Ba3a 90.10(17) 4_555 4_565 n
Ba3a Ba1 Ba3a 95.70(21) 4_555 4_665 n
Ba3a Ba1 Ba3a 5.09(7) 4_555 6_555 n
Ba3a Ba1 Ba3a 85.01(20) 4_555 6_565 n
Ba3a Ba1 Ba3a 90.60(19) 4_555 6_665 n
Ba3a Ba1 Ta2 124.84(13) 4_555 1_555 n
Ba3a Ba1 Ta2a 55.16(13) 4_555 1_555 n
Ba3a Ba1 Mg3 74.35(14) 4_555 2_555 n
Ba3a Ba1 Mg3 80.72(12) 4_555 2_655 n
Ba3a Ba1 Mg3 162.42(30) 4_555 2_665 n
Ba3a Ba1 Ta3 74.35(14) 4_555 2_555 n
Ba3a Ba1 Ta3 80.72(12) 4_555 2_655 n
Ba3a Ba1 Ta3 162.42(30) 4_555 2_665 n
Ba3a Ba1 Mg3a 50.83(10) 4_555 2_555 n
Ba3a Ba1 Mg3a 58.37(10) 4_555 2_655 n
Ba3a Ba1 Mg3a 125.24(28) 4_555 2_665 n
Ba3a Ba1 Ta3a 50.81(10) 4_555 2_555 n
Ba3a Ba1 Ta3a 58.35(10) 4_555 2_655 n
Ba3a Ba1 Ba3a 90.10(17) 4_565 4_665 n
Ba3a Ba1 Ba3a 95.18(17) 4_565 6_555 n
Ba3a Ba1 Ba3a 5.09(7) 4_565 6_565 n
Ba3a Ba1 Ba3a 95.67(19) 4_565 6_665 n
Ba3a Ba1 Ta2 121.51(13) 4_565 1_555 n
Ba3a Ba1 Ta2a 58.49(13) 4_565 1_555 n
Ba3a Ba1 Mg3 75.72(12) 4_565 2_555 n
Ba3a Ba1 Mg3 166.24(30) 4_565 2_655 n
Ba3a Ba1 Mg3 75.72(12) 4_565 2_665 n
Ba3a Ba1 Ta3 75.72(12) 4_565 2_555 n
Ba3a Ba1 Ta3 166.24(30) 4_565 2_655 n
Ba3a Ba1 Ta3 75.72(12) 4_565 2_665 n
Ba3a Ba1 Mg3a 54.70(8) 4_565 2_555 n
Ba3a Ba1 Mg3a 128.75(27) 4_565 2_655 n
Ba3a Ba1 Mg3a 54.70(8) 4_565 2_665 n
Ba3a Ba1 Ta3a 54.68(8) 4_565 2_555 n
Ba3a Ba1 Ta3a 128.70(27) 4_565 2_655 n
Ba3a Ba1 Ba3a 95.67(19) 4_665 6_555 n
Ba3a Ba1 Ba3a 90.60(19) 4_665 6_565 n
Ba3a Ba1 Ba3a 7.54(11) 4_665 6_665 n
Ba3a Ba1 Ta2 124.84(13) 4_665 1_555 n
Ba3a Ba1 Ta2a 55.16(13) 4_665 1_555 n
Ba3a Ba1 Mg3 162.42(30) 4_665 2_555 n
Ba3a Ba1 Mg3 80.72(12) 4_665 2_655 n
Ba3a Ba1 Mg3 74.35(14) 4_665 2_665 n
Ba3a Ba1 Ta3 162.42(30) 4_665 2_555 n
Ba3a Ba1 Ta3 80.72(12) 4_665 2_655 n
Ba3a Ba1 Ta3 74.35(14) 4_665 2_665 n
Ba3a Ba1 Mg3a 125.24(28) 4_665 2_555 n
Ba3a Ba1 Mg3a 58.37(10) 4_665 2_655 n
Ba3a Ba1 Mg3a 50.83(10) 4_665 2_665 n
Ba3a Ba1 Ta3a 125.19(28) 4_665 2_555 n
Ba3a Ba1 Ta3a 58.35(10) 4_665 2_655 n
Ba3a Ba1 Ba3a 90.10(17) 6_555 6_565 n
Ba3a Ba1 Ba3a 90.10(17) 6_555 6_665 n
Ba3a Ba1 Ta2 121.51(13) 6_555 1_555 n
Ba3a Ba1 Ta2a 58.49(13) 6_555 1_555 n
Ba3a Ba1 Mg3 75.72(12) 6_555 2_555 n
Ba3a Ba1 Mg3 75.72(12) 6_555 2_655 n
Ba3a Ba1 Mg3 166.24(30) 6_555 2_665 n
Ba3a Ba1 Ta3 75.72(12) 6_555 2_555 n
Ba3a Ba1 Ta3 75.72(12) 6_555 2_655 n
Ba3a Ba1 Ta3 166.24(30) 6_555 2_665 n
Ba3a Ba1 Mg3a 54.70(8) 6_555 2_555 n
Ba3a Ba1 Mg3a 54.70(8) 6_555 2_655 n
Ba3a Ba1 Mg3a 128.75(27) 6_555 2_665 n
Ba3a Ba1 Ta3a 54.68(8) 6_555 2_555 n
Ba3a Ba1 Ta3a 54.68(8) 6_555 2_655 n
Ba3a Ba1 Ba3a 95.70(21) 6_565 6_665 n
Ba3a Ba1 Ta2 124.84(13) 6_565 1_555 n
Ba3a Ba1 Ta2a 55.16(13) 6_565 1_555 n
Ba3a Ba1 Mg3 74.35(14) 6_565 2_555 n
Ba3a Ba1 Mg3 162.42(30) 6_565 2_655 n
Ba3a Ba1 Mg3 80.72(12) 6_565 2_665 n
Ba3a Ba1 Ta3 74.35(14) 6_565 2_555 n
Ba3a Ba1 Ta3 162.42(30) 6_565 2_655 n
Ba3a Ba1 Ta3 80.72(12) 6_565 2_665 n
Ba3a Ba1 Mg3a 50.83(10) 6_565 2_555 n
Ba3a Ba1 Mg3a 125.24(28) 6_565 2_655 n
Ba3a Ba1 Mg3a 58.37(10) 6_565 2_665 n
Ba3a Ba1 Ta3a 50.81(10) 6_565 2_555 n
Ba3a Ba1 Ta3a 125.19(28) 6_565 2_655 n
Ba3a Ba1 Ta2 124.84(13) 6_665 1_555 n
Ba3a Ba1 Ta2a 55.16(13) 6_665 1_555 n
Ba3a Ba1 Mg3 162.42(30) 6_665 2_555 n
Ba3a Ba1 Mg3 74.35(14) 6_665 2_655 n
Ba3a Ba1 Mg3 80.72(12) 6_665 2_665 n
Ba3a Ba1 Ta3 162.42(30) 6_665 2_555 n
Ba3a Ba1 Ta3 74.35(14) 6_665 2_655 n
Ba3a Ba1 Ta3 80.72(12) 6_665 2_665 n
Ba3a Ba1 Mg3a 125.24(28) 6_665 2_555 n
Ba3a Ba1 Mg3a 50.83(10) 6_665 2_655 n
Ba3a Ba1 Mg3a 58.37(10) 6_665 2_665 n
Ba3a Ba1 Ta3a 125.19(28) 6_665 2_555 n
Ba3a Ba1 Ta3a 50.81(10) 6_665 2_655 n
Ta2 Ba1 Ta2a 180.0 1_555 1_555 n
Ta2 Ba1 Mg3 72.25(22) 1_555 2_555 n
Ta2 Ba1 Mg3 72.25(22) 1_555 2_655 n
Ta2 Ba1 Mg3 72.25(22) 1_555 2_665 n
Ta2 Ba1 Ta3 72.25(22) 1_555 2_555 n
Ta2 Ba1 Ta3 72.25(22) 1_555 2_655 n
Ta2 Ba1 Ta3 72.25(22) 1_555 2_665 n
Ta2 Ba1 Mg3a 109.75(17) 1_555 2_555 n
Ta2 Ba1 Mg3a 109.75(17) 1_555 2_655 n
Ta2 Ba1 Mg3a 109.75(17) 1_555 2_665 n
Ta2 Ba1 Ta3a 109.80(17) 1_555 2_555 n
Ta2 Ba1 Ta3a 109.80(17) 1_555 2_655 n
Ta2a Ba1 Mg3 107.75(22) 1_555 2_555 n
Ta2a Ba1 Mg3 107.75(22) 1_555 2_655 n
Ta2a Ba1 Mg3 107.75(22) 1_555 2_665 n
Ta2a Ba1 Ta3 107.75(22) 1_555 2_555 n
Ta2a Ba1 Ta3 107.75(22) 1_555 2_655 n
Ta2a Ba1 Ta3 107.75(22) 1_555 2_665 n
Ta2a Ba1 Mg3a 70.25(17) 1_555 2_555 n
Ta2a Ba1 Mg3a 70.25(17) 1_555 2_655 n
Ta2a Ba1 Mg3a 70.25(17) 1_555 2_665 n
Ta2a Ba1 Ta3a 70.20(17) 1_555 2_555 n
Ta2a Ba1 Ta3a 70.20(17) 1_555 2_655 n
Mg3 Ba1 Mg3 111.14(20) 2_555 2_655 n
Mg3 Ba1 Mg3 111.14(20) 2_555 2_665 n
Mg3 Ba1 Ta3 0.0 2_555 2_555 n
Mg3 Ba1 Ta3 111.14(20) 2_555 2_655 n
Mg3 Ba1 Ta3 111.14(20) 2_555 2_665 n
Mg3 Ba1 Mg3a 37.49(9) 2_555 2_555 n
Mg3 Ba1 Mg3a 123.449(25) 2_555 2_655 n
Mg3 Ba1 Mg3a 123.449(25) 2_555 2_665 n
Mg3 Ba1 Ta3a 37.54(9) 2_555 2_555 n
Mg3 Ba1 Ta3a 123.456(25) 2_555 2_655 n
Mg3 Ba1 Mg3 111.14(20) 2_655 2_665 n
Mg3 Ba1 Ta3 111.14(20) 2_655 2_555 n
Mg3 Ba1 Ta3 0.0 2_655 2_655 n
Mg3 Ba1 Ta3 111.14(20) 2_655 2_665 n
Mg3 Ba1 Mg3a 123.449(25) 2_655 2_555 n
Mg3 Ba1 Mg3a 37.49(9) 2_655 2_655 n
Mg3 Ba1 Mg3a 123.449(25) 2_655 2_665 n
Mg3 Ba1 Ta3a 123.456(25) 2_655 2_555 n
Mg3 Ba1 Ta3a 37.54(9) 2_655 2_655 n
Mg3 Ba1 Ta3 111.14(20) 2_665 2_555 n
Mg3 Ba1 Ta3 111.14(20) 2_665 2_655 n
Mg3 Ba1 Ta3 0.0 2_665 2_665 n
Mg3 Ba1 Mg3a 123.449(25) 2_665 2_555 n
Mg3 Ba1 Mg3a 123.449(25) 2_665 2_655 n
Mg3 Ba1 Mg3a 37.49(9) 2_665 2_665 n
Mg3 Ba1 Ta3a 123.456(25) 2_665 2_555 n
Mg3 Ba1 Ta3a 123.456(25) 2_665 2_655 n
Ta3 Ba1 Ta3 111.14(20) 2_555 2_655 n
Ta3 Ba1 Ta3 111.14(20) 2_555 2_665 n
Ta3 Ba1 Mg3a 37.49(9) 2_555 2_555 n
Ta3 Ba1 Mg3a 123.449(25) 2_555 2_655 n
Ta3 Ba1 Mg3a 123.449(25) 2_555 2_665 n
Ta3 Ba1 Ta3a 37.54(9) 2_555 2_555 n
Ta3 Ba1 Ta3a 123.456(25) 2_555 2_655 n
Ta3 Ba1 Ta3 111.14(20) 2_655 2_665 n
Ta3 Ba1 Mg3a 123.449(25) 2_655 2_555 n
Ta3 Ba1 Mg3a 37.49(9) 2_655 2_655 n
Ta3 Ba1 Mg3a 123.449(25) 2_655 2_665 n
Ta3 Ba1 Ta3a 123.456(25) 2_655 2_555 n
Ta3 Ba1 Ta3a 37.54(9) 2_655 2_655 n
Ta3 Ba1 Mg3a 123.449(25) 2_665 2_555 n
Ta3 Ba1 Mg3a 123.449(25) 2_665 2_655 n
Ta3 Ba1 Mg3a 37.49(9) 2_665 2_665 n
Ta3 Ba1 Ta3a 123.456(25) 2_665 2_555 n
Ta3 Ba1 Ta3a 123.456(25) 2_665 2_655 n
Mg3a Ba1 Mg3a 109.19(17) 2_555 2_655 n
Mg3a Ba1 Mg3a 109.19(17) 2_555 2_665 n
Mg3a Ba1 Ta3a 0.0485 2_555 2_555 n
Mg3a Ba1 Ta3a 109.17(17) 2_555 2_655 n
Mg3a Ba1 Mg3a 109.19(17) 2_655 2_665 n
Mg3a Ba1 Ta3a 109.17(17) 2_655 2_555 n
Mg3a Ba1 Ta3a 0.0485 2_655 2_655 n
Mg3a Ba1 Ta3a 109.17(17) 2_665 2_555 n
Mg3a Ba1 Ta3a 109.17(17) 2_665 2_655 n
Ta3a Ba1 Ta3a 109.14(17) 2_555 2_655 n
Ba2a Ba2 Ba2a 86.69(5) 2_555 2_655 n
Ba2a Ba2 Ba2a 86.69(5) 2_555 2_665 n
Ba2a Ba2 Ba3 93.72(7) 2_555 2_554 n
Ba2a Ba2 Ba3 93.72(7) 2_555 2_564 n
Ba2a Ba2 Ba3 179.4301(10) 2_555 2_664 n
Ba2a Ba2 Ta1 54.01(8) 2_555 2_554 n
Ba2a Ba2 Ta1 54.01(8) 2_555 2_564 n
Ba2a Ba2 Ta1 121.54(16) 2_555 2_664 n
Ba2a Ba2 Ta2 55.70(12) 2_555 2_554 n
Ba2a Ba2 Ta2 124.50(7) 2_555 2_654 n
Ba2a Ba2 Ta2 124.50(7) 2_555 2_664 n
Ba2a Ba2 Mg3 127.57(4) 2_555 1_555 n
Ba2a Ba2 Ta3 127.57(4) 2_555 1_555 n
Ba2a Ba2 O2 87.68(12) 2_555 2_554 n
Ba2a Ba2 O2 136.219(24) 2_555 4_664 n
Ba2a Ba2 O2 136.219(24) 2_555 6_564 n
Ba2a Ba2 O3 87.74(12) 2_555 2_654 n
Ba2a Ba2 O3 87.74(12) 2_555 2_664 n
Ba2a Ba2 O3 44.05(13) 2_555 4_564 n
Ba2a Ba2 O3 130.68(15) 2_555 4_674 n
Ba2a Ba2 O3 44.05(13) 2_555 6_454 n
Ba2a Ba2 O3 130.68(15) 2_555 6_554 n
Ba2a Ba2 O3a 87.22(14) 2_555 2_555 n
Ba2a Ba2 O3a 43.376(26) 2_555 4_665 n
Ba2a Ba2 Ba2a 86.69(5) 2_655 2_665 n
Ba2a Ba2 Ba3 93.72(7) 2_655 2_554 n
Ba2a Ba2 Ba3 179.4294(10) 2_655 2_564 n
Ba2a Ba2 Ba3 93.72(7) 2_655 2_664 n
Ba2a Ba2 Ta1 54.01(8) 2_655 2_554 n
Ba2a Ba2 Ta1 121.54(16) 2_655 2_564 n
Ba2a Ba2 Ta1 54.01(8) 2_655 2_664 n
Ba2a Ba2 Ta2 124.50(7) 2_655 2_554 n
Ba2a Ba2 Ta2 55.70(12) 2_655 2_654 n
Ba2a Ba2 Ta2 124.50(7) 2_655 2_664 n
Ba2a Ba2 Mg3 127.57(4) 2_655 1_555 n
Ba2a Ba2 Ta3 127.57(4) 2_655 1_555 n
Ba2a Ba2 O2 136.219(24) 2_655 2_554 n
Ba2a Ba2 O2 87.68(12) 2_655 4_664 n
Ba2a Ba2 O2 136.219(24) 2_655 6_564 n
Ba2a Ba2 O3 44.05(13) 2_655 2_654 n
Ba2a Ba2 O3 130.68(15) 2_655 2_664 n
Ba2a Ba2 O3 87.74(12) 2_655 4_564 n
Ba2a Ba2 O3 87.74(12) 2_655 4_674 n
Ba2a Ba2 O3 130.68(15) 2_655 6_454 n
Ba2a Ba2 O3 44.05(13) 2_655 6_554 n
Ba2a Ba2 O3a 43.376(26) 2_655 2_555 n
Ba2a Ba2 O3a 87.22(14) 2_655 4_665 n
Ba2a Ba2 Ba3 179.4301(10) 2_665 2_554 n
Ba2a Ba2 Ba3 93.72(7) 2_665 2_564 n
Ba2a Ba2 Ba3 93.72(7) 2_665 2_664 n
Ba2a Ba2 Ta1 121.54(16) 2_665 2_554 n
Ba2a Ba2 Ta1 54.01(8) 2_665 2_564 n
Ba2a Ba2 Ta1 54.01(8) 2_665 2_664 n
Ba2a Ba2 Ta2 124.50(7) 2_665 2_554 n
Ba2a Ba2 Ta2 124.50(7) 2_665 2_654 n
Ba2a Ba2 Ta2 55.70(12) 2_665 2_664 n
Ba2a Ba2 Mg3 127.57(4) 2_665 1_555 n
Ba2a Ba2 Ta3 127.57(4) 2_665 1_555 n
Ba2a Ba2 O2 136.219(24) 2_665 2_554 n
Ba2a Ba2 O2 136.219(24) 2_665 4_664 n
Ba2a Ba2 O2 87.68(12) 2_665 6_564 n
Ba2a Ba2 O3 130.68(15) 2_665 2_654 n
Ba2a Ba2 O3 44.05(13) 2_665 2_664 n
Ba2a Ba2 O3 130.68(15) 2_665 4_564 n
Ba2a Ba2 O3 44.06(13) 2_665 4_674 n
Ba2a Ba2 O3 87.74(12) 2_665 6_454 n
Ba2a Ba2 O3 87.74(12) 2_665 6_554 n
Ba2a Ba2 O3a 43.376(26) 2_665 2_555 n
Ba2a Ba2 O3a 43.376(26) 2_665 4_665 n
Ba3 Ba2 Ba3 85.86(14) 2_554 2_564 n
Ba3 Ba2 Ba3 85.86(14) 2_554 2_664 n
Ba3 Ba2 Ta1 59.03(11) 2_554 2_554 n
Ba3 Ba2 Ta1 125.99(9) 2_554 2_564 n
Ba3 Ba2 Ta1 125.99(9) 2_554 2_664 n
Ba3 Ba2 Ta2 55.53(7) 2_554 2_554 n
Ba3 Ba2 Ta2 55.53(7) 2_554 2_654 n
Ba3 Ba2 Ta2 123.73(21) 2_554 2_664 n
Ba3 Ba2 Mg3 51.86(9) 2_554 1_555 n
Ba3 Ba2 Ta3 51.86(9) 2_554 1_555 n
Ba3 Ba2 O2 43.44(7) 2_554 2_554 n
Ba3 Ba2 O2 43.44(7) 2_554 4_664 n
Ba3 Ba2 O2 91.75(21) 2_554 6_564 n
Ba3 Ba2 O3 49.75(10) 2_554 2_654 n
Ba3 Ba2 O3 135.55(18) 2_554 2_664 n
Ba3 Ba2 O3 49.75(10) 2_554 4_564 n
Ba3 Ba2 O3 135.55(18) 2_554 4_674 n
Ba3 Ba2 O3 92.28(12) 2_554 6_454 n
Ba3 Ba2 O3 92.28(12) 2_554 6_554 n
Ba3 Ba2 O3a 137.02(6) 2_554 2_555 n
Ba3 Ba2 O3a 137.02(6) 2_554 4_665 n
Ba3 Ba2 Ba3 85.86(14) 2_564 2_664 n
Ba3 Ba2 Ta1 125.99(9) 2_564 2_554 n
Ba3 Ba2 Ta1 59.03(11) 2_564 2_564 n
Ba3 Ba2 Ta1 125.99(9) 2_564 2_664 n
Ba3 Ba2 Ta2 55.53(7) 2_564 2_554 n
Ba3 Ba2 Ta2 123.73(21) 2_564 2_654 n
Ba3 Ba2 Ta2 55.53(7) 2_564 2_664 n
Ba3 Ba2 Mg3 51.86(9) 2_564 1_555 n
Ba3 Ba2 Ta3 51.86(9) 2_564 1_555 n
Ba3 Ba2 O2 43.44(7) 2_564 2_554 n
Ba3 Ba2 O2 91.75(21) 2_564 4_664 n
Ba3 Ba2 O2 43.44(7) 2_564 6_564 n
Ba3 Ba2 O3 135.55(18) 2_564 2_654 n
Ba3 Ba2 O3 49.75(10) 2_564 2_664 n
Ba3 Ba2 O3 92.28(12) 2_564 4_564 n
Ba3 Ba2 O3 92.28(12) 2_564 4_674 n
Ba3 Ba2 O3 49.75(10) 2_564 6_454 n
Ba3 Ba2 O3 135.55(18) 2_564 6_554 n
Ba3 Ba2 O3a 137.02(6) 2_564 2_555 n
Ba3 Ba2 O3a 93.35(9) 2_564 4_665 n
Ba3 Ba2 Ta1 125.99(9) 2_664 2_554 n
Ba3 Ba2 Ta1 125.99(9) 2_664 2_564 n
Ba3 Ba2 Ta1 59.03(11) 2_664 2_664 n
Ba3 Ba2 Ta2 123.73(21) 2_664 2_554 n
Ba3 Ba2 Ta2 55.53(7) 2_664 2_654 n
Ba3 Ba2 Ta2 55.53(7) 2_664 2_664 n
Ba3 Ba2 Mg3 51.86(9) 2_664 1_555 n
Ba3 Ba2 Ta3 51.86(9) 2_664 1_555 n
Ba3 Ba2 O2 91.75(21) 2_664 2_554 n
Ba3 Ba2 O2 43.44(7) 2_664 4_664 n
Ba3 Ba2 O2 43.44(7) 2_664 6_564 n
Ba3 Ba2 O3 92.28(12) 2_664 2_654 n
Ba3 Ba2 O3 92.28(12) 2_664 2_664 n
Ba3 Ba2 O3 135.55(18) 2_664 4_564 n
Ba3 Ba2 O3 49.75(10) 2_664 4_674 n
Ba3 Ba2 O3 135.55(18) 2_664 6_454 n
Ba3 Ba2 O3 49.75(10) 2_664 6_554 n
Ba3 Ba2 O3a 93.35(9) 2_664 2_555 n
Ba3 Ba2 O3a 137.02(6) 2_664 4_665 n
Ta1 Ba2 Ta1 108.02(17) 2_554 2_564 n
Ta1 Ba2 Ta1 108.02(17) 2_554 2_664 n
Ta1 Ba2 Ta2 70.55(5) 2_554 2_554 n
Ta1 Ba2 Ta2 70.55(5) 2_554 2_654 n
Ta1 Ba2 Ta2 177.25(27) 2_554 2_664 n
Ta1 Ba2 Mg3 110.88(16) 2_554 1_555 n
Ta1 Ba2 Ta3 110.88(16) 2_554 1_555 n
Ta1 Ba2 O2 88.51(9) 2_554 2_554 n
Ta1 Ba2 O2 88.51(9) 2_554 4_664 n
Ta1 Ba2 O2 150.78(26) 2_554 6_564 n
Ta1 Ba2 O3 33.82(9) 2_554 2_654 n
Ta1 Ba2 O3 141.69(20) 2_554 2_664 n
Ta1 Ba2 O3 33.82(9) 2_554 4_564 n
Ta1 Ba2 O3 141.69(20) 2_554 4_674 n
Ta1 Ba2 O3 89.08(8) 2_554 6_454 n
Ta1 Ba2 O3 89.08(8) 2_554 6_554 n
Ta1 Ba2 O3a 88.50(19) 2_554 2_555 n
Ta1 Ba2 O3a 88.50(19) 2_554 4_665 n
Ta1 Ba2 Ta1 108.02(17) 2_564 2_664 n
Ta1 Ba2 Ta2 70.55(5) 2_564 2_554 n
Ta1 Ba2 Ta2 177.25(27) 2_564 2_654 n
Ta1 Ba2 Ta2 70.55(5) 2_564 2_664 n
Ta1 Ba2 Mg3 110.88(16) 2_564 1_555 n
Ta1 Ba2 Ta3 110.88(16) 2_564 1_555 n
Ta1 Ba2 O2 88.51(9) 2_564 2_554 n
Ta1 Ba2 O2 150.78(26) 2_564 4_664 n
Ta1 Ba2 O2 88.51(9) 2_564 6_564 n
Ta1 Ba2 O3 141.69(20) 2_564 2_654 n
Ta1 Ba2 O3 33.82(9) 2_564 2_664 n
Ta1 Ba2 O3 89.08(8) 2_564 4_564 n
Ta1 Ba2 O3 89.08(8) 2_564 4_674 n
Ta1 Ba2 O3 33.82(9) 2_564 6_454 n
Ta1 Ba2 O3 141.69(20) 2_564 6_554 n
Ta1 Ba2 O3a 88.50(19) 2_564 2_555 n
Ta1 Ba2 O3a 34.32(13) 2_564 4_665 n
Ta1 Ba2 Ta2 177.25(27) 2_664 2_554 n
Ta1 Ba2 Ta2 70.55(5) 2_664 2_654 n
Ta1 Ba2 Ta2 70.55(5) 2_664 2_664 n
Ta1 Ba2 Mg3 110.88(16) 2_664 1_555 n
Ta1 Ba2 Ta3 110.88(16) 2_664 1_555 n
Ta1 Ba2 O2 150.78(26) 2_664 2_554 n
Ta1 Ba2 O2 88.51(9) 2_664 4_664 n
Ta1 Ba2 O2 88.51(9) 2_664 6_564 n
Ta1 Ba2 O3 89.08(8) 2_664 2_654 n
Ta1 Ba2 O3 89.08(8) 2_664 2_664 n
Ta1 Ba2 O3 141.69(20) 2_664 4_564 n
Ta1 Ba2 O3 33.82(9) 2_664 4_674 n
Ta1 Ba2 O3 141.69(20) 2_664 6_454 n
Ta1 Ba2 O3 33.82(9) 2_664 6_554 n
Ta1 Ba2 O3a 34.32(13) 2_664 2_555 n
Ta1 Ba2 O3a 88.50(19) 2_664 4_665 n
Ta2 Ba2 Ta2 110.78(12) 2_554 2_654 n
Ta2 Ba2 Ta2 110.78(12) 2_554 2_664 n
Ta2 Ba2 Mg3 71.87(13) 2_554 1_555 n
Ta2 Ba2 Ta3 71.87(13) 2_554 1_555 n
Ta2 Ba2 O2 31.98(9) 2_554 2_554 n
Ta2 Ba2 O2 93.78(17) 2_554 4_664 n
Ta2 Ba2 O2 93.78(17) 2_554 6_564 n
Ta2 Ba2 O3 90.76(7) 2_554 2_654 n
Ta2 Ba2 O3 90.76(7) 2_554 2_664 n
Ta2 Ba2 O3 36.76(9) 2_554 4_564 n
Ta2 Ba2 O3 147.36(15) 2_554 4_674 n
Ta2 Ba2 O3 36.76(9) 2_554 6_454 n
Ta2 Ba2 O3 147.36(15) 2_554 6_554 n
Ta2 Ba2 O3a 142.92(23) 2_554 2_555 n
Ta2 Ba2 O3a 89.11(8) 2_554 4_665 n
Ta2 Ba2 Ta2 110.78(12) 2_654 2_664 n
Ta2 Ba2 Mg3 71.87(13) 2_654 1_555 n
Ta2 Ba2 Ta3 71.87(13) 2_654 1_555 n
Ta2 Ba2 O2 93.78(17) 2_654 2_554 n
Ta2 Ba2 O2 31.98(9) 2_654 4_664 n
Ta2 Ba2 O2 93.78(17) 2_654 6_564 n
Ta2 Ba2 O3 36.76(9) 2_654 2_654 n
Ta2 Ba2 O3 147.36(15) 2_654 2_664 n
Ta2 Ba2 O3 90.76(7) 2_654 4_564 n
Ta2 Ba2 O3 90.76(7) 2_654 4_674 n
Ta2 Ba2 O3 147.36(15) 2_654 6_454 n
Ta2 Ba2 O3 36.76(9) 2_654 6_554 n
Ta2 Ba2 O3a 89.11(8) 2_654 2_555 n
Ta2 Ba2 O3a 142.92(23) 2_654 4_665 n
Ta2 Ba2 Mg3 71.87(13) 2_664 1_555 n
Ta2 Ba2 Ta3 71.87(13) 2_664 1_555 n
Ta2 Ba2 O2 93.78(17) 2_664 2_554 n
Ta2 Ba2 O2 93.78(17) 2_664 4_664 n
Ta2 Ba2 O2 31.98(9) 2_664 6_564 n
Ta2 Ba2 O3 147.36(15) 2_664 2_654 n
Ta2 Ba2 O3 36.76(9) 2_664 2_664 n
Ta2 Ba2 O3 147.36(15) 2_664 4_564 n
Ta2 Ba2 O3 36.76(9) 2_664 4_674 n
Ta2 Ba2 O3 90.76(7) 2_664 6_454 n
Ta2 Ba2 O3 90.76(7) 2_664 6_554 n
Ta2 Ba2 O3a 89.11(8) 2_664 2_555 n
Ta2 Ba2 O3a 89.11(8) 2_664 4_665 n
Mg3 Ba2 Ta3 0.0 1_555 1_555 n
Mg3 Ba2 O2 39.89(12) 1_555 2_554 n
Mg3 Ba2 O2 39.89(12) 1_555 4_664 n
Mg3 Ba2 O2 39.89(12) 1_555 6_564 n
Mg3 Ba2 O3 93.33(16) 1_555 2_654 n
Mg3 Ba2 O3 93.33(16) 1_555 2_664 n
Mg3 Ba2 O3 93.33(16) 1_555 4_564 n
Mg3 Ba2 O3 93.33(16) 1_555 4_674 n
Mg3 Ba2 O3 93.33(16) 1_555 6_454 n
Mg3 Ba2 O3 93.33(16) 1_555 6_554 n
Mg3 Ba2 O3a 145.21(12) 1_555 2_555 n
Mg3 Ba2 O3a 145.21(12) 1_555 4_665 n
Ta3 Ba2 O2 39.89(12) 1_555 2_554 n
Ta3 Ba2 O2 39.89(12) 1_555 4_664 n
Ta3 Ba2 O2 39.89(12) 1_555 6_564 n
Ta3 Ba2 O3 93.33(16) 1_555 2_654 n
Ta3 Ba2 O3 93.33(16) 1_555 2_664 n
Ta3 Ba2 O3 93.33(16) 1_555 4_564 n
Ta3 Ba2 O3 93.33(16) 1_555 4_674 n
Ta3 Ba2 O3 93.33(16) 1_555 6_454 n
Ta3 Ba2 O3 93.33(16) 1_555 6_554 n
Ta3 Ba2 O3a 145.21(12) 1_555 2_555 n
Ta3 Ba2 O3a 145.21(12) 1_555 4_665 n
O2 Ba2 O2 67.48(20) 2_554 4_664 n
O2 Ba2 O2 67.48(20) 2_554 6_564 n
O2 Ba2 O3 92.37(12) 2_554 2_654 n
O2 Ba2 O3 92.37(12) 2_554 2_664 n
O2 Ba2 O3 59.45(10) 2_554 4_564 n
O2 Ba2 O3 126.92(24) 2_554 4_674 n
O2 Ba2 O3 59.45(10) 2_554 6_454 n
O2 Ba2 O3 126.92(24) 2_554 6_554 n
O2 Ba2 O3a 174.90(23) 2_554 2_555 n
O2 Ba2 O3a 116.56(8) 2_554 4_665 n
O2 Ba2 O2 67.48(20) 4_664 6_564 n
O2 Ba2 O3 59.45(10) 4_664 2_654 n
O2 Ba2 O3 126.92(24) 4_664 2_664 n
O2 Ba2 O3 92.37(12) 4_664 4_564 n
O2 Ba2 O3 92.37(12) 4_664 4_674 n
O2 Ba2 O3 126.92(24) 4_664 6_454 n
O2 Ba2 O3 59.45(10) 4_664 6_554 n
O2 Ba2 O3a 116.56(8) 4_664 2_555 n
O2 Ba2 O3a 174.90(23) 4_664 4_665 n
O2 Ba2 O3 126.92(24) 6_564 2_654 n
O2 Ba2 O3 59.45(10) 6_564 2_664 n
O2 Ba2 O3 126.92(24) 6_564 4_564 n
O2 Ba2 O3 59.45(10) 6_564 4_674 n
O2 Ba2 O3 92.37(12) 6_564 6_454 n
O2 Ba2 O3 92.37(12) 6_564 6_554 n
O2 Ba2 O3a 116.56(8) 6_564 2_555 n
O2 Ba2 O3a 116.56(8) 6_564 4_665 n
O3 Ba2 O3 173.31(33) 2_654 2_664 n
O3 Ba2 O3 59.31(15) 2_654 4_564 n
O3 Ba2 O3 119.665(33) 2_654 4_674 n
O3 Ba2 O3 119.665(33) 2_654 6_454 n
O3 Ba2 O3 60.47(14) 2_654 6_554 n
O3 Ba2 O3a 87.43(14) 2_654 2_555 n
O3 Ba2 O3a 116.37(26) 2_654 4_665 n
O3 Ba2 O3 119.666(33) 2_664 4_564 n
O3 Ba2 O3 60.47(14) 2_664 4_674 n
O3 Ba2 O3 59.31(15) 2_664 6_454 n
O3 Ba2 O3 119.665(33) 2_664 6_554 n
O3 Ba2 O3a 87.43(14) 2_664 2_555 n
O3 Ba2 O3a 57.15(8) 2_664 4_665 n
O3 Ba2 O3 173.31(33) 4_564 4_674 n
O3 Ba2 O3 60.47(14) 4_564 6_454 n
O3 Ba2 O3 119.665(33) 4_564 6_554 n
O3 Ba2 O3a 116.37(26) 4_564 2_555 n
O3 Ba2 O3a 87.43(14) 4_564 4_665 n
O3 Ba2 O3 119.666(33) 4_674 6_454 n
O3 Ba2 O3 59.31(15) 4_674 6_554 n
O3 Ba2 O3a 57.15(8) 4_674 2_555 n
O3 Ba2 O3a 87.43(14) 4_674 4_665 n
O3 Ba2 O3 173.31(33) 6_454 6_554 n
O3 Ba2 O3a 116.37(26) 6_454 2_555 n
O3 Ba2 O3a 57.15(8) 6_454 4_665 n
O3 Ba2 O3a 57.15(8) 6_554 2_555 n
O3 Ba2 O3a 116.37(26) 6_554 4_665 n
O3a Ba2 O3a 59.23(20) 2_555 4_665 n
Ba2 Ba2a Ba2 86.69(5) 2_554 2_654 n
Ba2 Ba2a Ba2 86.69(5) 2_554 2_664 n
Ba2 Ba2a Ba3a 93.95(7) 2_554 1_555 n
Ba2 Ba2a Ba3a 94.32(8) 2_554 1_565 n
Ba2 Ba2a Ba3a 175.83(8) 2_554 1_665 n
Ba2 Ba2a Ba3a 94.32(8) 2_554 3_555 n
Ba2 Ba2a Ba3a 93.95(7) 2_554 3_565 n
Ba2 Ba2a Ba3a 175.83(8) 2_554 3_665 n
Ba2 Ba2a Ba3a 89.23(8) 2_554 5_555 n
Ba2 Ba2a Ba3a 89.23(8) 2_554 5_565 n
Ba2 Ba2a Ba3a 178.61(13) 2_554 5_665 n
Ba2 Ba2a Ta1 53.85(9) 2_554 1_554 n
Ba2 Ba2a Ta1 53.85(9) 2_554 1_564 n
Ba2 Ba2a Ta1 121.24(18) 2_554 1_664 n
Ba2 Ba2a Ta2 52.43(4) 2_554 1_554 n
Ba2 Ba2a Ta2a 56.50(12) 2_554 2_554 n
Ba2 Ba2a Ta2a 124.94(7) 2_554 2_654 n
Ba2 Ba2a Ta2a 124.94(7) 2_554 2_664 n
Ba2 Ba2a Mg3a 127.57(4) 2_554 1_555 n
Ba2 Ba2a Ta3a 127.57(4) 2_554 1_555 n
Ba2 Ba2a O2a 136.381(25) 2_554 1_555 n
Ba2 Ba2a O2a 136.381(25) 2_554 3_665 n
Ba2 Ba2a O2a 89.11(14) 2_554 5_565 n
Ba2 Ba2a O3 43.385(25) 2_554 1_554 n
Ba2 Ba2a Ba2 86.69(5) 2_654 2_664 n
Ba2 Ba2a Ba3a 89.23(8) 2_654 1_555 n
Ba2 Ba2a Ba3a 178.61(13) 2_654 1_565 n
Ba2 Ba2a Ba3a 89.23(8) 2_654 1_665 n
Ba2 Ba2a Ba3a 94.32(8) 2_654 3_555 n
Ba2 Ba2a Ba3a 175.83(8) 2_654 3_565 n
Ba2 Ba2a Ba3a 93.95(7) 2_654 3_665 n
Ba2 Ba2a Ba3a 93.95(7) 2_654 5_555 n
Ba2 Ba2a Ba3a 175.83(8) 2_654 5_565 n
Ba2 Ba2a Ba3a 94.32(8) 2_654 5_665 n
Ba2 Ba2a Ta1 53.85(9) 2_654 1_554 n
Ba2 Ba2a Ta1 121.24(18) 2_654 1_564 n
Ba2 Ba2a Ta1 53.85(9) 2_654 1_664 n
Ba2 Ba2a Ta2 52.43(4) 2_654 1_554 n
Ba2 Ba2a Ta2a 124.94(7) 2_654 2_554 n
Ba2 Ba2a Ta2a 56.50(12) 2_654 2_654 n
Ba2 Ba2a Ta2a 124.94(7) 2_654 2_664 n
Ba2 Ba2a Mg3a 127.57(4) 2_654 1_555 n
Ba2 Ba2a Ta3a 127.57(4) 2_654 1_555 n
Ba2 Ba2a O2a 89.11(14) 2_654 1_555 n
Ba2 Ba2a O2a 136.381(25) 2_654 3_665 n
Ba2 Ba2a O2a 136.381(25) 2_654 5_565 n
Ba2 Ba2a O3 87.48(12) 2_654 1_554 n
Ba2 Ba2a Ba3a 175.83(8) 2_664 1_555 n
Ba2 Ba2a Ba3a 94.32(8) 2_664 1_565 n
Ba2 Ba2a Ba3a 93.95(7) 2_664 1_665 n
Ba2 Ba2a Ba3a 178.61(13) 2_664 3_555 n
Ba2 Ba2a Ba3a 89.23(8) 2_664 3_565 n
Ba2 Ba2a Ba3a 89.23(8) 2_664 3_665 n
Ba2 Ba2a Ba3a 175.83(8) 2_664 5_555 n
Ba2 Ba2a Ba3a 93.95(7) 2_664 5_565 n
Ba2 Ba2a Ba3a 94.32(8) 2_664 5_665 n
Ba2 Ba2a Ta1 121.24(18) 2_664 1_554 n
Ba2 Ba2a Ta1 53.85(9) 2_664 1_564 n
Ba2 Ba2a Ta1 53.85(9) 2_664 1_664 n
Ba2 Ba2a Ta2 52.43(4) 2_664 1_554 n
Ba2 Ba2a Ta2a 124.94(7) 2_664 2_554 n
Ba2 Ba2a Ta2a 124.94(7) 2_664 2_654 n
Ba2 Ba2a Ta2a 56.50(12) 2_664 2_664 n
Ba2 Ba2a Mg3a 127.57(4) 2_664 1_555 n
Ba2 Ba2a Ta3a 127.57(4) 2_664 1_555 n
Ba2 Ba2a O2a 136.381(25) 2_664 1_555 n
Ba2 Ba2a O2a 89.11(14) 2_664 3_665 n
Ba2 Ba2a O2a 136.381(25) 2_664 5_565 n
Ba2 Ba2a O3 43.385(25) 2_664 1_554 n
Ba3a Ba2a Ba3a 89.74(15) 1_555 1_565 n
Ba3a Ba2a Ba3a 85.11(14) 1_555 1_665 n
Ba3a Ba2a Ba3a 5.09(7) 1_555 3_555 n
Ba3a Ba2a Ba3a 94.83(17) 1_555 3_565 n
Ba3a Ba2a Ba3a 90.18(14) 1_555 3_665 n
Ba3a Ba2a Ba3a 6.88(10) 1_555 5_555 n
Ba3a Ba2a Ba3a 90.18(14) 1_555 5_565 n
Ba3a Ba2a Ba3a 85.11(15) 1_555 5_665 n
Ba3a Ba2a Ta1 56.47(11) 1_555 1_554 n
Ba3a Ba2a Ta1 129.55(9) 1_555 1_564 n
Ba3a Ba2a Ta1 122.67(9) 1_555 1_664 n
Ba3a Ba2a Ta2 125.14(10) 1_555 1_554 n
Ba3a Ba2a Ta2a 58.44(8) 1_555 2_554 n
Ba3a Ba2a Ta2a 51.57(8) 1_555 2_654 n
Ba3a Ba2a Ta2a 125.78(20) 1_555 2_664 n
Ba3a Ba2a Mg3a 54.86(10) 1_555 1_555 n
Ba3a Ba2a Ta3a 54.86(10) 1_555 1_555 n
Ba3a Ba2a O2a 42.56(7) 1_555 1_555 n
Ba3a Ba2a O2a 93.24(22) 1_555 3_665 n
Ba3a Ba2a O2a 47.78(9) 1_555 5_565 n
Ba3a Ba2a O3 137.32(8) 1_555 1_554 n
Ba3a Ba2a Ba3a 89.74(15) 1_565 1_665 n
Ba3a Ba2a Ba3a 84.65(17) 1_565 3_555 n
Ba3a Ba2a Ba3a 5.09(7) 1_565 3_565 n
Ba3a Ba2a Ba3a 85.11(15) 1_565 3_665 n
Ba3a Ba2a Ba3a 85.11(15) 1_565 5_555 n
Ba3a Ba2a Ba3a 5.09(7) 1_565 5_565 n
Ba3a Ba2a Ba3a 84.65(17) 1_565 5_665 n
Ba3a Ba2a Ta1 126.14(9) 1_565 1_554 n
Ba3a Ba2a Ta1 60.16(12) 1_565 1_564 n
Ba3a Ba2a Ta1 126.14(9) 1_565 1_664 n
Ba3a Ba2a Ta2 128.97(12) 1_565 1_554 n
Ba3a Ba2a Ta2a 55.13(7) 1_565 2_554 n
Ba3a Ba2a Ta2a 122.10(21) 1_565 2_654 n
Ba3a Ba2a Ta2a 55.13(7) 1_565 2_664 n
Ba3a Ba2a Mg3a 51.03(12) 1_565 1_555 n
Ba3a Ba2a Ta3a 51.03(12) 1_565 1_555 n
Ba3a Ba2a O2a 89.49(23) 1_565 1_555 n
Ba3a Ba2a O2a 42.76(8) 1_565 3_665 n
Ba3a Ba2a O2a 42.76(8) 1_565 5_565 n
Ba3a Ba2a O3 93.91(11) 1_565 1_554 n
Ba3a Ba2a Ba3a 85.11(15) 1_665 3_555 n
Ba3a Ba2a Ba3a 90.18(14) 1_665 3_565 n
Ba3a Ba2a Ba3a 6.88(10) 1_665 3_665 n
Ba3a Ba2a Ba3a 90.18(14) 1_665 5_555 n
Ba3a Ba2a Ba3a 94.83(17) 1_665 5_565 n
Ba3a Ba2a Ba3a 5.09(7) 1_665 5_665 n
Ba3a Ba2a Ta1 122.67(9) 1_665 1_554 n
Ba3a Ba2a Ta1 129.55(9) 1_665 1_564 n
Ba3a Ba2a Ta1 56.47(11) 1_665 1_664 n
Ba3a Ba2a Ta2 125.14(10) 1_665 1_554 n
Ba3a Ba2a Ta2a 125.78(20) 1_665 2_554 n
Ba3a Ba2a Ta2a 51.57(8) 1_665 2_654 n
Ba3a Ba2a Ta2a 58.44(8) 1_665 2_664 n
Ba3a Ba2a Mg3a 54.86(10) 1_665 1_555 n
Ba3a Ba2a Ta3a 54.86(10) 1_665 1_555 n
Ba3a Ba2a O2a 42.55(7) 1_665 1_555 n
Ba3a Ba2a O2a 47.78(9) 1_665 3_665 n
Ba3a Ba2a O2a 93.24(22) 1_665 5_565 n
Ba3a Ba2a O3 137.33(8) 1_665 1_554 n
Ba3a Ba2a Ba3a 89.74(15) 3_555 3_565 n
Ba3a Ba2a Ba3a 89.74(15) 3_555 3_665 n
Ba3a Ba2a Ba3a 5.09(7) 3_555 5_555 n
Ba3a Ba2a Ba3a 85.11(15) 3_555 5_565 n
Ba3a Ba2a Ba3a 84.65(17) 3_555 5_665 n
Ba3a Ba2a Ta1 60.16(12) 3_555 1_554 n
Ba3a Ba2a Ta1 126.14(9) 3_555 1_564 n
Ba3a Ba2a Ta1 126.14(9) 3_555 1_664 n
Ba3a Ba2a Ta2 128.97(12) 3_555 1_554 n
Ba3a Ba2a Ta2a 55.13(7) 3_555 2_554 n
Ba3a Ba2a Ta2a 55.13(7) 3_555 2_654 n
Ba3a Ba2a Ta2a 122.10(21) 3_555 2_664 n
Ba3a Ba2a Mg3a 51.03(12) 3_555 1_555 n
Ba3a Ba2a Ta3a 51.03(12) 3_555 1_555 n
Ba3a Ba2a O2a 42.76(8) 3_555 1_555 n
Ba3a Ba2a O2a 89.49(23) 3_555 3_665 n
Ba3a Ba2a O2a 42.76(8) 3_555 5_565 n
Ba3a Ba2a O3 137.57(7) 3_555 1_554 n
Ba3a Ba2a Ba3a 85.11(14) 3_565 3_665 n
Ba3a Ba2a Ba3a 90.18(14) 3_565 5_555 n
Ba3a Ba2a Ba3a 6.88(10) 3_565 5_565 n
Ba3a Ba2a Ba3a 85.11(15) 3_565 5_665 n
Ba3a Ba2a Ta1 129.55(9) 3_565 1_554 n
Ba3a Ba2a Ta1 56.47(11) 3_565 1_564 n
Ba3a Ba2a Ta1 122.67(9) 3_565 1_664 n
Ba3a Ba2a Ta2 125.14(10) 3_565 1_554 n
Ba3a Ba2a Ta2a 58.44(8) 3_565 2_554 n
Ba3a Ba2a Ta2a 125.78(20) 3_565 2_654 n
Ba3a Ba2a Ta2a 51.57(8) 3_565 2_664 n
Ba3a Ba2a Mg3a 54.86(10) 3_565 1_555 n
Ba3a Ba2a Ta3a 54.86(10) 3_565 1_555 n
Ba3a Ba2a O2a 93.24(22) 3_565 1_555 n
Ba3a Ba2a O2a 42.55(7) 3_565 3_665 n
Ba3a Ba2a O2a 47.78(9) 3_565 5_565 n
Ba3a Ba2a O3 90.16(10) 3_565 1_554 n
Ba3a Ba2a Ba3a 94.83(17) 3_665 5_555 n
Ba3a Ba2a Ba3a 90.18(14) 3_665 5_565 n
Ba3a Ba2a Ba3a 5.09(7) 3_665 5_665 n
Ba3a Ba2a Ta1 129.55(9) 3_665 1_554 n
Ba3a Ba2a Ta1 122.67(9) 3_665 1_564 n
Ba3a Ba2a Ta1 56.47(11) 3_665 1_664 n
Ba3a Ba2a Ta2 125.14(10) 3_665 1_554 n
Ba3a Ba2a Ta2a 125.78(20) 3_665 2_554 n
Ba3a Ba2a Ta2a 58.44(8) 3_665 2_654 n
Ba3a Ba2a Ta2a 51.57(8) 3_665 2_664 n
Ba3a Ba2a Mg3a 54.86(10) 3_665 1_555 n
Ba3a Ba2a Ta3a 54.86(10) 3_665 1_555 n
Ba3a Ba2a O2a 47.78(9) 3_665 1_555 n
Ba3a Ba2a O2a 42.56(7) 3_665 3_665 n
Ba3a Ba2a O2a 93.24(22) 3_665 5_565 n
Ba3a Ba2a O3 132.50(8) 3_665 1_554 n
Ba3a Ba2a Ba3a 85.11(14) 5_555 5_565 n
Ba3a Ba2a Ba3a 89.74(15) 5_555 5_665 n
Ba3a Ba2a Ta1 56.47(11) 5_555 1_554 n
Ba3a Ba2a Ta1 122.67(9) 5_555 1_564 n
Ba3a Ba2a Ta1 129.55(9) 5_555 1_664 n
Ba3a Ba2a Ta2 125.14(10) 5_555 1_554 n
Ba3a Ba2a Ta2a 51.57(8) 5_555 2_554 n
Ba3a Ba2a Ta2a 58.44(8) 5_555 2_654 n
Ba3a Ba2a Ta2a 125.78(20) 5_555 2_664 n
Ba3a Ba2a Mg3a 54.86(10) 5_555 1_555 n
Ba3a Ba2a Ta3a 54.86(10) 5_555 1_555 n
Ba3a Ba2a O2a 47.78(9) 5_555 1_555 n
Ba3a Ba2a O2a 93.24(22) 5_555 3_665 n
Ba3a Ba2a O2a 42.55(7) 5_555 5_565 n
Ba3a Ba2a O3 132.50(8) 5_555 1_554 n
Ba3a Ba2a Ba3a 89.74(15) 5_565 5_665 n
Ba3a Ba2a Ta1 122.67(9) 5_565 1_554 n
Ba3a Ba2a Ta1 56.47(11) 5_565 1_564 n
Ba3a Ba2a Ta1 129.55(9) 5_565 1_664 n
Ba3a Ba2a Ta2 125.14(10) 5_565 1_554 n
Ba3a Ba2a Ta2a 51.57(8) 5_565 2_554 n
Ba3a Ba2a Ta2a 125.78(20) 5_565 2_654 n
Ba3a Ba2a Ta2a 58.44(8) 5_565 2_664 n
Ba3a Ba2a Mg3a 54.86(10) 5_565 1_555 n
Ba3a Ba2a Ta3a 54.86(10) 5_565 1_555 n
Ba3a Ba2a O2a 93.24(22) 5_565 1_555 n
Ba3a Ba2a O2a 47.78(9) 5_565 3_665 n
Ba3a Ba2a O2a 42.56(7) 5_565 5_565 n
Ba3a Ba2a O3 90.16(10) 5_565 1_554 n
Ba3a Ba2a Ta1 126.14(9) 5_665 1_554 n
Ba3a Ba2a Ta1 126.14(9) 5_665 1_564 n
Ba3a Ba2a Ta1 60.16(12) 5_665 1_664 n
Ba3a Ba2a Ta2 128.97(12) 5_665 1_554 n
Ba3a Ba2a Ta2a 122.10(21) 5_665 2_554 n
Ba3a Ba2a Ta2a 55.13(7) 5_665 2_654 n
Ba3a Ba2a Ta2a 55.13(7) 5_665 2_664 n
Ba3a Ba2a Mg3a 51.03(12) 5_665 1_555 n
Ba3a Ba2a Ta3a 51.03(12) 5_665 1_555 n
Ba3a Ba2a O2a 42.76(8) 5_665 1_555 n
Ba3a Ba2a O2a 42.76(8) 5_665 3_665 n
Ba3a Ba2a O2a 89.49(23) 5_665 5_565 n
Ba3a Ba2a O3 137.57(7) 5_665 1_554 n
Ta1 Ba2a Ta1 107.70(17) 1_554 1_564 n
Ta1 Ba2a Ta1 107.70(17) 1_554 1_664 n
Ta1 Ba2a Ta2 68.81(16) 1_554 1_554 n
Ta1 Ba2a Ta2a 71.11(5) 1_554 2_554 n
Ta1 Ba2a Ta2a 71.11(5) 1_554 2_654 n
Ta1 Ba2a Ta2a 177.74(27) 1_554 2_664 n
Ta1 Ba2a Mg3a 111.19(16) 1_554 1_555 n
Ta1 Ba2a Ta3a 111.19(16) 1_554 1_555 n
Ta1 Ba2a O2a 89.61(10) 1_554 1_555 n
Ta1 Ba2a O2a 149.65(28) 1_554 3_665 n
Ta1 Ba2a O2a 89.61(10) 1_554 5_565 n
Ta1 Ba2a O3 88.39(19) 1_554 1_554 n
Ta1 Ba2a Ta1 107.70(17) 1_564 1_664 n
Ta1 Ba2a Ta2 68.81(16) 1_564 1_554 n
Ta1 Ba2a Ta2a 71.11(5) 1_564 2_554 n
Ta1 Ba2a Ta2a 177.74(27) 1_564 2_654 n
Ta1 Ba2a Ta2a 71.11(5) 1_564 2_664 n
Ta1 Ba2a Mg3a 111.19(16) 1_564 1_555 n
Ta1 Ba2a Ta3a 111.19(16) 1_564 1_555 n
Ta1 Ba2a O2a 149.65(28) 1_564 1_555 n
Ta1 Ba2a O2a 89.61(10) 1_564 3_665 n
Ta1 Ba2a O2a 89.61(10) 1_564 5_565 n
Ta1 Ba2a O3 33.75(13) 1_564 1_554 n
Ta1 Ba2a Ta2 68.81(16) 1_664 1_554 n
Ta1 Ba2a Ta2a 177.74(27) 1_664 2_554 n
Ta1 Ba2a Ta2a 71.11(5) 1_664 2_654 n
Ta1 Ba2a Ta2a 71.11(5) 1_664 2_664 n
Ta1 Ba2a Mg3a 111.19(16) 1_664 1_555 n
Ta1 Ba2a Ta3a 111.19(16) 1_664 1_555 n
Ta1 Ba2a O2a 89.61(10) 1_664 1_555 n
Ta1 Ba2a O2a 89.61(10) 1_664 3_665 n
Ta1 Ba2a O2a 149.65(28) 1_664 5_565 n
Ta1 Ba2a O3 88.39(19) 1_664 1_554 n
Ta2 Ba2a Ta2a 108.93(12) 1_554 2_554 n
Ta2 Ba2a Ta2a 108.93(12) 1_554 2_654 n
Ta2 Ba2a Ta2a 108.93(12) 1_554 2_664 n
Ta2 Ba2a Mg3a 180.0 1_554 1_555 n
Ta2 Ba2a Ta3a 180.0 1_554 1_555 n
Ta2 Ba2a O2a 141.54(14) 1_554 1_555 n
Ta2 Ba2a O2a 141.54(14) 1_554 3_665 n
Ta2 Ba2a O2a 141.54(14) 1_554 5_565 n
Ta2 Ba2a O3 35.05(12) 1_554 1_554 n
Ta2a Ba2a Ta2a 110.01(12) 2_554 2_654 n
Ta2a Ba2a Ta2a 110.01(12) 2_554 2_664 n
Ta2a Ba2a Mg3a 71.07(12) 2_554 1_555 n
Ta2a Ba2a Ta3a 71.07(12) 2_554 1_555 n
Ta2a Ba2a O2a 92.30(17) 2_554 1_555 n
Ta2a Ba2a O2a 92.30(17) 2_554 3_665 n
Ta2a Ba2a O2a 32.61(10) 2_554 5_565 n
Ta2a Ba2a O3 89.65(8) 2_554 1_554 n
Ta2a Ba2a Ta2a 110.01(12) 2_654 2_664 n
Ta2a Ba2a Mg3a 71.07(12) 2_654 1_555 n
Ta2a Ba2a Ta3a 71.07(12) 2_654 1_555 n
Ta2a Ba2a O2a 32.61(10) 2_654 1_555 n
Ta2a Ba2a O2a 92.30(17) 2_654 3_665 n
Ta2a Ba2a O2a 92.30(17) 2_654 5_565 n
Ta2a Ba2a O3 143.99(22) 2_654 1_554 n
Ta2a Ba2a Mg3a 71.07(12) 2_664 1_555 n
Ta2a Ba2a Ta3a 71.07(12) 2_664 1_555 n
Ta2a Ba2a O2a 92.30(17) 2_664 1_555 n
Ta2a Ba2a O2a 32.61(10) 2_664 3_665 n
Ta2a Ba2a O2a 92.30(17) 2_664 5_565 n
Ta2a Ba2a O3 89.65(8) 2_664 1_554 n
Mg3a Ba2a Ta3a 0.0 1_555 1_555 n
Mg3a Ba2a O2a 38.46(14) 1_555 1_555 n
Mg3a Ba2a O2a 38.46(14) 1_555 3_665 n
Mg3a Ba2a O2a 38.46(14) 1_555 5_565 n
Mg3a Ba2a O3 144.95(12) 1_555 1_554 n
Ta3a Ba2a O2a 38.46(14) 1_555 1_555 n
Ta3a Ba2a O2a 38.46(14) 1_555 3_665 n
Ta3a Ba2a O2a 38.46(14) 1_555 5_565 n
Ta3a Ba2a O3 144.95(12) 1_555 1_554 n
O2a Ba2a O2a 65.18(22) 1_555 3_665 n
O2a Ba2a O2a 65.18(22) 1_555 5_565 n
O2a Ba2a O3 176.60(24) 1_555 1_554 n
O2a Ba2a O2a 65.18(22) 3_665 5_565 n
O2a Ba2a O3 117.54(8) 3_665 1_554 n
O2a Ba2a O3 117.54(8) 5_565 1_554 n
Ba1 Ba3 Ba1 95.86(16) 1_445 1_545 n
Ba1 Ba3 Ba1 95.86(16) 1_445 1_555 n
Ba1 Ba3 Ba2 88.91(9) 1_445 2_545 n
Ba1 Ba3 Ba2 88.91(9) 1_445 2_555 n
Ba1 Ba3 Ba2 172.86(18) 1_445 2_655 n
Ba1 Ba3 Ba3a 63.00(14) 1_445 2_555 n
Ba1 Ba3 Ba3a 57.06(12) 1_445 4_555 n
Ba1 Ba3 Ba3a 57.06(12) 1_445 6_555 n
Ba1 Ba3 Ta2 55.60(11) 1_445 1_445 n
Ba1 Ba3 Ta2 127.163(30) 1_445 1_545 n
Ba1 Ba3 Ta2 127.163(30) 1_445 1_555 n
Ba1 Ba3 Mg3 56.50(9) 1_445 2_545 n
Ba1 Ba3 Mg3 56.50(9) 1_445 2_555 n
Ba1 Ba3 Mg3 133.31(25) 1_445 2_655 n
Ba1 Ba3 Ta3 56.50(9) 1_445 2_545 n
Ba1 Ba3 Ta3 56.50(9) 1_445 2_555 n
Ba1 Ba3 Ta3 133.31(25) 1_445 2_655 n
Ba1 Ba3 O1 96.10(21) 1_445 2_655 n
Ba1 Ba3 O1 47.98(9) 1_445 4_565 n
Ba1 Ba3 O1 47.98(9) 1_445 6_445 n
Ba1 Ba3 O2 48.63(12) 1_445 1_445 n
Ba1 Ba3 O2 143.28(10) 1_445 1_555 n
Ba1 Ba3 O2 48.63(12) 1_445 3_555 n
Ba1 Ba3 O2 143.28(10) 1_445 3_655 n
Ba1 Ba3 Ba1 95.86(16) 1_545 1_555 n
Ba1 Ba3 Ba2 88.91(9) 1_545 2_545 n
Ba1 Ba3 Ba2 172.86(18) 1_545 2_555 n
Ba1 Ba3 Ba2 88.91(9) 1_545 2_655 n
Ba1 Ba3 Ba3a 57.06(12) 1_545 2_555 n
Ba1 Ba3 Ba3a 63.00(14) 1_545 4_555 n
Ba1 Ba3 Ba3a 57.06(12) 1_545 6_555 n
Ba1 Ba3 Ta2 127.163(30) 1_545 1_445 n
Ba1 Ba3 Ta2 55.60(11) 1_545 1_545 n
Ba1 Ba3 Ta2 127.163(30) 1_545 1_555 n
Ba1 Ba3 Mg3 56.50(9) 1_545 2_545 n
Ba1 Ba3 Mg3 133.31(25) 1_545 2_555 n
Ba1 Ba3 Mg3 56.50(9) 1_545 2_655 n
Ba1 Ba3 Ta3 56.50(9) 1_545 2_545 n
Ba1 Ba3 Ta3 133.31(25) 1_545 2_555 n
Ba1 Ba3 Ta3 56.50(9) 1_545 2_655 n
Ba1 Ba3 O1 47.98(9) 1_545 2_655 n
Ba1 Ba3 O1 96.10(21) 1_545 4_565 n
Ba1 Ba3 O1 47.98(9) 1_545 6_445 n
Ba1 Ba3 O2 96.82(6) 1_545 1_445 n
Ba1 Ba3 O2 96.82(6) 1_545 1_555 n
Ba1 Ba3 O2 143.28(10) 1_545 3_555 n
Ba1 Ba3 O2 48.63(12) 1_545 3_655 n
Ba1 Ba3 Ba2 172.86(18) 1_555 2_545 n
Ba1 Ba3 Ba2 88.91(9) 1_555 2_555 n
Ba1 Ba3 Ba2 88.91(9) 1_555 2_655 n
Ba1 Ba3 Ba3a 57.06(12) 1_555 2_555 n
Ba1 Ba3 Ba3a 57.06(12) 1_555 4_555 n
Ba1 Ba3 Ba3a 63.00(14) 1_555 6_555 n
Ba1 Ba3 Ta2 127.163(30) 1_555 1_445 n
Ba1 Ba3 Ta2 127.163(30) 1_555 1_545 n
Ba1 Ba3 Ta2 55.60(11) 1_555 1_555 n
Ba1 Ba3 Mg3 133.31(25) 1_555 2_545 n
Ba1 Ba3 Mg3 56.50(9) 1_555 2_555 n
Ba1 Ba3 Mg3 56.50(9) 1_555 2_655 n
Ba1 Ba3 Ta3 133.31(25) 1_555 2_545 n
Ba1 Ba3 Ta3 56.50(9) 1_555 2_555 n
Ba1 Ba3 Ta3 56.50(9) 1_555 2_655 n
Ba1 Ba3 O1 47.98(9) 1_555 2_655 n
Ba1 Ba3 O1 47.98(9) 1_555 4_565 n
Ba1 Ba3 O1 96.10(21) 1_555 6_445 n
Ba1 Ba3 O2 143.28(10) 1_555 1_445 n
Ba1 Ba3 O2 48.63(12) 1_555 1_555 n
Ba1 Ba3 O2 96.82(6) 1_555 3_555 n
Ba1 Ba3 O2 96.82(6) 1_555 3_655 n
Ba2 Ba3 Ba2 85.86(14) 2_545 2_555 n
Ba2 Ba3 Ba2 85.86(14) 2_545 2_655 n
Ba2 Ba3 Ba3a 130.06(10) 2_545 2_555 n
Ba2 Ba3 Ba3a 130.06(10) 2_545 4_555 n
Ba2 Ba3 Ba3a 124.14(11) 2_545 6_555 n
Ba2 Ba3 Ta2 52.07(5) 2_545 1_445 n
Ba2 Ba3 Ta2 52.07(5) 2_545 1_545 n
Ba2 Ba3 Ta2 117.26(16) 2_545 1_555 n
Ba2 Ba3 Mg3 53.83(20) 2_545 2_545 n
Ba2 Ba3 Mg3 123.07(11) 2_545 2_555 n
Ba2 Ba3 Mg3 123.07(11) 2_545 2_655 n
Ba2 Ba3 Ta3 53.83(20) 2_545 2_545 n
Ba2 Ba3 Ta3 123.07(11) 2_545 2_555 n
Ba2 Ba3 Ta3 123.07(11) 2_545 2_655 n
Ba2 Ba3 O1 136.87(6) 2_545 2_655 n
Ba2 Ba3 O1 136.87(6) 2_545 4_565 n
Ba2 Ba3 O1 91.03(14) 2_545 6_445 n
Ba2 Ba3 O2 40.55(9) 2_545 1_445 n
Ba2 Ba3 O2 125.60(14) 2_545 1_555 n
Ba2 Ba3 O2 82.34(7) 2_545 3_555 n
Ba2 Ba3 O2 82.34(7) 2_545 3_655 n
Ba2 Ba3 Ba2 85.86(14) 2_555 2_655 n
Ba2 Ba3 Ba3a 130.06(10) 2_555 2_555 n
Ba2 Ba3 Ba3a 124.14(11) 2_555 4_555 n
Ba2 Ba3 Ba3a 130.06(10) 2_555 6_555 n
Ba2 Ba3 Ta2 52.07(5) 2_555 1_445 n
Ba2 Ba3 Ta2 117.26(16) 2_555 1_545 n
Ba2 Ba3 Ta2 52.07(5) 2_555 1_555 n
Ba2 Ba3 Mg3 123.07(11) 2_555 2_545 n
Ba2 Ba3 Mg3 53.83(20) 2_555 2_555 n
Ba2 Ba3 Mg3 123.07(11) 2_555 2_655 n
Ba2 Ba3 Ta3 123.07(11) 2_555 2_545 n
Ba2 Ba3 Ta3 53.83(20) 2_555 2_555 n
Ba2 Ba3 Ta3 123.07(11) 2_555 2_655 n
Ba2 Ba3 O1 136.87(6) 2_555 2_655 n
Ba2 Ba3 O1 91.03(14) 2_555 4_565 n
Ba2 Ba3 O1 136.87(6) 2_555 6_445 n
Ba2 Ba3 O2 82.34(7) 2_555 1_445 n
Ba2 Ba3 O2 82.34(7) 2_555 1_555 n
Ba2 Ba3 O2 40.55(9) 2_555 3_555 n
Ba2 Ba3 O2 125.60(14) 2_555 3_655 n
Ba2 Ba3 Ba3a 124.14(11) 2_655 2_555 n
Ba2 Ba3 Ba3a 130.06(10) 2_655 4_555 n
Ba2 Ba3 Ba3a 130.06(10) 2_655 6_555 n
Ba2 Ba3 Ta2 117.26(16) 2_655 1_445 n
Ba2 Ba3 Ta2 52.07(5) 2_655 1_545 n
Ba2 Ba3 Ta2 52.07(5) 2_655 1_555 n
Ba2 Ba3 Mg3 123.07(11) 2_655 2_545 n
Ba2 Ba3 Mg3 123.07(11) 2_655 2_555 n
Ba2 Ba3 Mg3 53.83(20) 2_655 2_655 n
Ba2 Ba3 Ta3 123.07(11) 2_655 2_545 n
Ba2 Ba3 Ta3 123.07(11) 2_655 2_555 n
Ba2 Ba3 Ta3 53.83(20) 2_655 2_655 n
Ba2 Ba3 O1 91.03(14) 2_655 2_655 n
Ba2 Ba3 O1 136.87(6) 2_655 4_565 n
Ba2 Ba3 O1 136.87(6) 2_655 6_445 n
Ba2 Ba3 O2 125.60(14) 2_655 1_445 n
Ba2 Ba3 O2 40.55(9) 2_655 1_555 n
Ba2 Ba3 O2 125.60(14) 2_655 3_555 n
Ba2 Ba3 O2 40.55(9) 2_655 3_655 n
Ba3a Ba3 Ba3a 6.93(10) 2_555 4_555 n
Ba3a Ba3 Ba3a 6.93(10) 2_555 6_555 n
Ba3a Ba3 Ta2 118.60(11) 2_555 1_445 n
Ba3a Ba3 Ta2 112.55(10) 2_555 1_545 n
Ba3a Ba3 Ta2 112.55(10) 2_555 1_555 n
Ba3a Ba3 Mg3 76.34(19) 2_555 2_545 n
Ba3a Ba3 Mg3 76.34(19) 2_555 2_555 n
Ba3a Ba3 Mg3 70.31(21) 2_555 2_655 n
Ba3a Ba3 Ta3 76.34(19) 2_555 2_545 n
Ba3a Ba3 Ta3 76.34(19) 2_555 2_555 n
Ba3a Ba3 Ta3 70.31(21) 2_555 2_655 n
Ba3a Ba3 O1 33.11(16) 2_555 2_655 n
Ba3a Ba3 O1 39.24(15) 2_555 4_565 n
Ba3a Ba3 O1 39.24(15) 2_555 6_445 n
Ba3a Ba3 O2 103.20(11) 2_555 1_445 n
Ba3a Ba3 O2 96.27(12) 2_555 1_555 n
Ba3a Ba3 O2 103.20(11) 2_555 3_555 n
Ba3a Ba3 O2 96.27(12) 2_555 3_655 n
Ba3a Ba3 Ba3a 6.93(10) 4_555 6_555 n
Ba3a Ba3 Ta2 112.55(10) 4_555 1_445 n
Ba3a Ba3 Ta2 118.60(11) 4_555 1_545 n
Ba3a Ba3 Ta2 112.55(10) 4_555 1_555 n
Ba3a Ba3 Mg3 76.34(19) 4_555 2_545 n
Ba3a Ba3 Mg3 70.31(21) 4_555 2_555 n
Ba3a Ba3 Mg3 76.34(19) 4_555 2_655 n
Ba3a Ba3 Ta3 76.34(19) 4_555 2_545 n
Ba3a Ba3 Ta3 70.31(21) 4_555 2_555 n
Ba3a Ba3 Ta3 76.34(19) 4_555 2_655 n
Ba3a Ba3 O1 39.24(15) 4_555 2_655 n
Ba3a Ba3 O1 33.11(16) 4_555 4_565 n
Ba3a Ba3 O1 39.24(15) 4_555 6_445 n
Ba3a Ba3 O2 99.49(11) 4_555 1_445 n
Ba3a Ba3 O2 99.49(11) 4_555 1_555 n
Ba3a Ba3 O2 96.27(12) 4_555 3_555 n
Ba3a Ba3 O2 103.20(11) 4_555 3_655 n
Ba3a Ba3 Ta2 112.55(10) 6_555 1_445 n
Ba3a Ba3 Ta2 112.55(10) 6_555 1_545 n
Ba3a Ba3 Ta2 118.60(11) 6_555 1_555 n
Ba3a Ba3 Mg3 70.31(21) 6_555 2_545 n
Ba3a Ba3 Mg3 76.34(19) 6_555 2_555 n
Ba3a Ba3 Mg3 76.34(19) 6_555 2_655 n
Ba3a Ba3 Ta3 70.31(21) 6_555 2_545 n
Ba3a Ba3 Ta3 76.34(19) 6_555 2_555 n
Ba3a Ba3 Ta3 76.34(19) 6_555 2_655 n
Ba3a Ba3 O1 39.24(15) 6_555 2_655 n
Ba3a Ba3 O1 39.24(15) 6_555 4_565 n
Ba3a Ba3 O1 33.11(16) 6_555 6_445 n
Ba3a Ba3 O2 96.27(12) 6_555 1_445 n
Ba3a Ba3 O2 103.20(11) 6_555 1_555 n
Ba3a Ba3 O2 99.49(11) 6_555 3_555 n
Ba3a Ba3 O2 99.49(11) 6_555 3_655 n
Ta2 Ba3 Ta2 103.89(11) 1_445 1_545 n
Ta2 Ba3 Ta2 103.89(11) 1_445 1_555 n
Ta2 Ba3 Mg3 71.03(10) 1_445 2_545 n
Ta2 Ba3 Mg3 71.03(10) 1_445 2_555 n
Ta2 Ba3 Mg3 171.09(25) 1_445 2_655 n
Ta2 Ba3 Ta3 71.03(10) 1_445 2_545 n
Ta2 Ba3 Ta3 71.03(10) 1_445 2_555 n
Ta2 Ba3 Ta3 171.09(25) 1_445 2_655 n
Ta2 Ba3 O1 151.71(21) 1_445 2_655 n
Ta2 Ba3 O1 93.31(9) 1_445 4_565 n
Ta2 Ba3 O1 93.31(9) 1_445 6_445 n
Ta2 Ba3 O2 30.38(6) 1_445 1_445 n
Ta2 Ba3 O2 133.53(13) 1_445 1_555 n
Ta2 Ba3 O2 30.38(6) 1_445 3_555 n
Ta2 Ba3 O2 133.53(13) 1_445 3_655 n
Ta2 Ba3 Ta2 103.89(11) 1_545 1_555 n
Ta2 Ba3 Mg3 71.03(10) 1_545 2_545 n
Ta2 Ba3 Mg3 171.09(25) 1_545 2_555 n
Ta2 Ba3 Mg3 71.03(10) 1_545 2_655 n
Ta2 Ba3 Ta3 71.03(10) 1_545 2_545 n
Ta2 Ba3 Ta3 171.09(25) 1_545 2_555 n
Ta2 Ba3 Ta3 71.03(10) 1_545 2_655 n
Ta2 Ba3 O1 93.31(9) 1_545 2_655 n
Ta2 Ba3 O1 151.71(21) 1_545 4_565 n
Ta2 Ba3 O1 93.31(9) 1_545 6_445 n
Ta2 Ba3 O2 87.95(7) 1_545 1_445 n
Ta2 Ba3 O2 87.95(7) 1_545 1_555 n
Ta2 Ba3 O2 133.53(13) 1_545 3_555 n
Ta2 Ba3 O2 30.38(6) 1_545 3_655 n
Ta2 Ba3 Mg3 171.09(25) 1_555 2_545 n
Ta2 Ba3 Mg3 71.03(10) 1_555 2_555 n
Ta2 Ba3 Mg3 71.03(10) 1_555 2_655 n
Ta2 Ba3 Ta3 171.09(25) 1_555 2_545 n
Ta2 Ba3 Ta3 71.03(10) 1_555 2_555 n
Ta2 Ba3 Ta3 71.03(10) 1_555 2_655 n
Ta2 Ba3 O1 93.31(9) 1_555 2_655 n
Ta2 Ba3 O1 93.31(9) 1_555 4_565 n
Ta2 Ba3 O1 151.71(21) 1_555 6_445 n
Ta2 Ba3 O2 133.53(13) 1_555 1_445 n
Ta2 Ba3 O2 30.38(6) 1_555 1_555 n
Ta2 Ba3 O2 87.95(7) 1_555 3_555 n
Ta2 Ba3 O2 87.95(7) 1_555 3_655 n
Mg3 Ba3 Mg3 112.97(16) 2_545 2_555 n
Mg3 Ba3 Mg3 112.97(16) 2_545 2_655 n
Mg3 Ba3 Ta3 0.0 2_545 2_545 n
Mg3 Ba3 Ta3 112.97(16) 2_545 2_555 n
Mg3 Ba3 Ta3 112.97(16) 2_545 2_655 n
Mg3 Ba3 O1 94.29(20) 2_545 2_655 n
Mg3 Ba3 O1 94.29(20) 2_545 4_565 n
Mg3 Ba3 O1 37.20(22) 2_545 6_445 n
Mg3 Ba3 O2 40.73(11) 2_545 1_445 n
Mg3 Ba3 O2 152.23(6) 2_545 1_555 n
Mg3 Ba3 O2 90.53(5) 2_545 3_555 n
Mg3 Ba3 O2 90.53(5) 2_545 3_655 n
Mg3 Ba3 Mg3 112.97(16) 2_555 2_655 n
Mg3 Ba3 Ta3 112.97(16) 2_555 2_545 n
Mg3 Ba3 Ta3 0.0 2_555 2_555 n
Mg3 Ba3 Ta3 112.97(16) 2_555 2_655 n
Mg3 Ba3 O1 94.29(20) 2_555 2_655 n
Mg3 Ba3 O1 37.20(22) 2_555 4_565 n
Mg3 Ba3 O1 94.29(20) 2_555 6_445 n
Mg3 Ba3 O2 90.53(5) 2_555 1_445 n
Mg3 Ba3 O2 90.53(5) 2_555 1_555 n
Mg3 Ba3 O2 40.73(11) 2_555 3_555 n
Mg3 Ba3 O2 152.23(6) 2_555 3_655 n
Mg3 Ba3 Ta3 112.97(16) 2_655 2_545 n
Mg3 Ba3 Ta3 112.97(16) 2_655 2_555 n
Mg3 Ba3 Ta3 0.0 2_655 2_655 n
Mg3 Ba3 O1 37.20(22) 2_655 2_655 n
Mg3 Ba3 O1 94.29(20) 2_655 4_565 n
Mg3 Ba3 O1 94.29(20) 2_655 6_445 n
Mg3 Ba3 O2 152.23(6) 2_655 1_445 n
Mg3 Ba3 O2 40.73(11) 2_655 1_555 n
Mg3 Ba3 O2 152.23(6) 2_655 3_555 n
Mg3 Ba3 O2 40.73(11) 2_655 3_655 n
Ta3 Ba3 Ta3 112.97(16) 2_545 2_555 n
Ta3 Ba3 Ta3 112.97(16) 2_545 2_655 n
Ta3 Ba3 O1 94.29(20) 2_545 2_655 n
Ta3 Ba3 O1 94.29(20) 2_545 4_565 n
Ta3 Ba3 O1 37.20(22) 2_545 6_445 n
Ta3 Ba3 O2 40.73(11) 2_545 1_445 n
Ta3 Ba3 O2 152.23(6) 2_545 1_555 n
Ta3 Ba3 O2 90.53(5) 2_545 3_555 n
Ta3 Ba3 O2 90.53(5) 2_545 3_655 n
Ta3 Ba3 Ta3 112.97(16) 2_555 2_655 n
Ta3 Ba3 O1 94.29(20) 2_555 2_655 n
Ta3 Ba3 O1 37.20(22) 2_555 4_565 n
Ta3 Ba3 O1 94.29(20) 2_555 6_445 n
Ta3 Ba3 O2 90.53(5) 2_555 1_445 n
Ta3 Ba3 O2 90.53(5) 2_555 1_555 n
Ta3 Ba3 O2 40.73(11) 2_555 3_555 n
Ta3 Ba3 O2 152.23(6) 2_555 3_655 n
Ta3 Ba3 O1 37.20(22) 2_655 2_655 n
Ta3 Ba3 O1 94.29(20) 2_655 4_565 n
Ta3 Ba3 O1 94.29(20) 2_655 6_445 n
Ta3 Ba3 O2 152.23(6) 2_655 1_445 n
Ta3 Ba3 O2 40.73(11) 2_655 1_555 n
Ta3 Ba3 O2 152.23(6) 2_655 3_555 n
Ta3 Ba3 O2 40.73(11) 2_655 3_655 n
O1 Ba3 O1 63.00(24) 2_655 4_565 n
O1 Ba3 O1 63.00(24) 2_655 6_445 n
O1 Ba3 O2 131.29(18) 2_655 1_445 n
O1 Ba3 O2 68.32(12) 2_655 1_555 n
O1 Ba3 O2 131.29(18) 2_655 3_555 n
O1 Ba3 O2 68.32(12) 2_655 3_655 n
O1 Ba3 O1 63.00(24) 4_565 6_445 n
O1 Ba3 O2 96.38(8) 4_565 1_445 n
O1 Ba3 O2 96.38(8) 4_565 1_555 n
O1 Ba3 O2 68.32(12) 4_565 3_555 n
O1 Ba3 O2 131.29(18) 4_565 3_655 n
O1 Ba3 O2 68.32(12) 6_445 1_445 n
O1 Ba3 O2 131.29(18) 6_445 1_555 n
O1 Ba3 O2 96.38(8) 6_445 3_555 n
O1 Ba3 O2 96.38(8) 6_445 3_655 n
O2 Ba3 O2 160.19(21) 1_445 1_555 n
O2 Ba3 O2 54.78(9) 1_445 3_555 n
O2 Ba3 O2 117.24(6) 1_445 3_655 n
O2 Ba3 O2 117.24(6) 1_555 3_555 n
O2 Ba3 O2 63.35(9) 1_555 3_655 n
O2 Ba3 O2 160.19(21) 3_555 3_655 n
Ba1 Ba3a Ba1 90.10(17) 2_544 2_554 n
Ba1 Ba3a Ba1 95.70(21) 2_544 2_654 n
Ba1 Ba3a Ba2a 89.39(9) 2_544 1_445 n
Ba1 Ba3a Ba2a 94.90(12) 2_544 1_545 n
Ba1 Ba3a Ba2a 172.79(10) 2_544 1_555 n
Ba1 Ba3a Ba3 56.95(13) 2_544 2_554 n
Ba1 Ba3a Ba3a 132.50(10) 2_544 3_555 n
Ba1 Ba3a Ba3a 86.23(6) 2_544 5_555 n
Ba1 Ba3a Ta2a 57.18(13) 2_544 2_544 n
Ba1 Ba3a Ta2a 134.18(14) 2_544 2_654 n
Ba1 Ba3a Mg3a 55.97(6) 2_544 1_445 n
Ba1 Ba3a Mg3a 58.89(9) 2_544 1_545 n
Ba1 Ba3a Mg3a 128.08(21) 2_544 1_555 n
Ba1 Ba3a Ta3a 55.99(6) 2_544 1_445 n
Ba1 Ba3a Ta3a 58.92(9) 2_544 1_545 n
Ba1 Ba3a Ta3a 128.12(21) 2_544 1_555 n
Ba1 Ba3a O1 47.97(10) 2_544 1_545 n
Ba1 Ba3a O1 97.86(24) 2_544 3_665 n
Ba1 Ba3a O1 48.04(9) 2_544 5_455 n
Ba1 Ba3a O2a 50.65(11) 2_544 1_445 n
Ba1 Ba3a O2a 146.32(19) 2_544 1_555 n
Ba1 Ba3a O2a 100.85(15) 2_544 3_655 n
Ba1 Ba3a O2a 51.25(12) 2_544 5_555 n
Ba1 Ba3a O3a 94.50(15) 2_544 3_545 n
Ba1 Ba3a Ba1 90.10(17) 2_554 2_654 n
Ba1 Ba3a Ba2a 84.77(11) 2_554 1_445 n
Ba1 Ba3a Ba2a 172.54(21) 2_554 1_545 n
Ba1 Ba3a Ba2a 84.77(11) 2_554 1_555 n
Ba1 Ba3a Ba3 54.49(13) 2_554 2_554 n
Ba1 Ba3a Ba3a 42.41(9) 2_554 3_555 n
Ba1 Ba3a Ba3a 42.41(9) 2_554 5_555 n
Ba1 Ba3a Ta2a 122.48(7) 2_554 2_544 n
Ba1 Ba3a Ta2a 122.48(7) 2_554 2_654 n
Ba1 Ba3a Mg3a 52.60(7) 2_554 1_445 n
Ba1 Ba3a Mg3a 129.80(22) 2_554 1_545 n
Ba1 Ba3a Mg3a 52.60(7) 2_554 1_555 n
Ba1 Ba3a Ta3a 52.62(7) 2_554 1_445 n
Ba1 Ba3a Ta3a 129.85(22) 2_554 1_545 n
Ba1 Ba3a Ta3a 52.62(7) 2_554 1_555 n
Ba1 Ba3a O1 94.03(25) 2_554 1_545 n
Ba1 Ba3a O1 42.33(9) 2_554 3_665 n
Ba1 Ba3a O1 42.33(9) 2_554 5_455 n
Ba1 Ba3a O2a 88.80(10) 2_554 1_445 n
Ba1 Ba3a O2a 88.80(10) 2_554 1_555 n
Ba1 Ba3a O2a 140.38(13) 2_554 3_655 n
Ba1 Ba3a O2a 140.38(13) 2_554 5_555 n
Ba1 Ba3a O3a 126.97(14) 2_554 3_545 n
Ba1 Ba3a Ba2a 172.79(10) 2_654 1_445 n
Ba1 Ba3a Ba2a 94.90(12) 2_654 1_545 n
Ba1 Ba3a Ba2a 89.39(9) 2_654 1_555 n
Ba1 Ba3a Ba3 56.95(13) 2_654 2_554 n
Ba1 Ba3a Ba3a 86.23(6) 2_654 3_555 n
Ba1 Ba3a Ba3a 132.50(10) 2_654 5_555 n
Ba1 Ba3a Ta2a 134.18(14) 2_654 2_544 n
Ba1 Ba3a Ta2a 57.18(13) 2_654 2_654 n
Ba1 Ba3a Mg3a 128.08(21) 2_654 1_445 n
Ba1 Ba3a Mg3a 58.89(9) 2_654 1_545 n
Ba1 Ba3a Mg3a 55.97(6) 2_654 1_555 n
Ba1 Ba3a Ta3a 128.12(21) 2_654 1_445 n
Ba1 Ba3a Ta3a 58.92(9) 2_654 1_545 n
Ba1 Ba3a Ta3a 55.99(6) 2_654 1_555 n
Ba1 Ba3a O1 47.97(10) 2_654 1_545 n
Ba1 Ba3a O1 48.04(9) 2_654 3_665 n
Ba1 Ba3a O1 97.86(24) 2_654 5_455 n
Ba1 Ba3a O2a 146.32(19) 2_654 1_445 n
Ba1 Ba3a O2a 50.65(11) 2_654 1_555 n
Ba1 Ba3a O2a 51.25(12) 2_654 3_655 n
Ba1 Ba3a O2a 100.85(15) 2_654 5_555 n
Ba1 Ba3a O3a 141.46(16) 2_654 3_545 n
Ba2a Ba3a Ba2a 89.74(15) 1_445 1_545 n
Ba2a Ba3a Ba2a 85.11(14) 1_445 1_555 n
Ba2a Ba3a Ba3 122.83(11) 1_445 2_554 n
Ba2a Ba3a Ba3a 86.56(5) 1_445 3_555 n
Ba2a Ba3a Ba3a 42.59(9) 1_445 5_555 n
Ba2a Ba3a Ta2a 53.03(6) 1_445 2_544 n
Ba2a Ba3a Ta2a 121.91(19) 1_445 2_654 n
Ba2a Ba3a Mg3a 51.55(14) 1_445 1_445 n
Ba2a Ba3a Mg3a 128.31(9) 1_445 1_545 n
Ba2a Ba3a Mg3a 116.82(13) 1_445 1_555 n
Ba2a Ba3a Ta3a 51.50(14) 1_445 1_445 n
Ba2a Ba3a Ta3a 128.28(9) 1_445 1_545 n
Ba2a Ba3a Ta3a 116.80(13) 1_445 1_555 n
Ba2a Ba3a O1 137.36(8) 1_445 1_545 n
Ba2a Ba3a O1 126.22(14) 1_445 3_665 n
Ba2a Ba3a O1 81.74(16) 1_445 5_455 n
Ba2a Ba3a O2a 38.88(9) 1_445 1_445 n
Ba2a Ba3a O2a 123.98(16) 1_445 1_555 n
Ba2a Ba3a O2a 132.73(17) 1_445 3_655 n
Ba2a Ba3a O2a 86.32(10) 1_445 5_555 n
Ba2a Ba3a O3a 42.61(8) 1_445 3_545 n
Ba2a Ba3a Ba2a 89.74(15) 1_545 1_555 n
Ba2a Ba3a Ba3 132.97(15) 1_545 2_554 n
Ba2a Ba3a Ba3a 132.33(9) 1_545 3_555 n
Ba2a Ba3a Ba3a 132.33(9) 1_545 5_555 n
Ba2a Ba3a Ta2a 56.80(8) 1_545 2_544 n
Ba2a Ba3a Ta2a 56.80(8) 1_545 2_654 n
Ba2a Ba3a Mg3a 126.65(8) 1_545 1_445 n
Ba2a Ba3a Mg3a 57.66(15) 1_545 1_545 n
Ba2a Ba3a Mg3a 126.65(8) 1_545 1_555 n
Ba2a Ba3a Ta3a 126.62(8) 1_545 1_445 n
Ba2a Ba3a Ta3a 57.60(15) 1_545 1_545 n
Ba2a Ba3a Ta3a 126.62(8) 1_545 1_555 n
Ba2a Ba3a O1 93.42(21) 1_545 1_545 n
Ba2a Ba3a O1 141.69(10) 1_545 3_665 n
Ba2a Ba3a O1 141.69(10) 1_545 5_455 n
Ba2a Ba3a O2a 90.09(10) 1_545 1_445 n
Ba2a Ba3a O2a 90.09(10) 1_545 1_555 n
Ba2a Ba3a O2a 43.81(11) 1_545 3_655 n
Ba2a Ba3a O2a 43.81(11) 1_545 5_555 n
Ba2a Ba3a O3a 47.18(9) 1_545 3_545 n
Ba2a Ba3a Ba3 122.83(11) 1_555 2_554 n
Ba2a Ba3a Ba3a 42.59(9) 1_555 3_555 n
Ba2a Ba3a Ba3a 86.56(5) 1_555 5_555 n
Ba2a Ba3a Ta2a 121.91(19) 1_555 2_544 n
Ba2a Ba3a Ta2a 53.03(6) 1_555 2_654 n
Ba2a Ba3a Mg3a 116.82(13) 1_555 1_445 n
Ba2a Ba3a Mg3a 128.31(9) 1_555 1_545 n
Ba2a Ba3a Mg3a 51.55(14) 1_555 1_555 n
Ba2a Ba3a Ta3a 116.80(13) 1_555 1_445 n
Ba2a Ba3a Ta3a 128.28(9) 1_555 1_545 n
Ba2a Ba3a Ta3a 51.50(14) 1_555 1_555 n
Ba2a Ba3a O1 137.36(8) 1_555 1_545 n
Ba2a Ba3a O1 81.74(16) 1_555 3_665 n
Ba2a Ba3a O1 126.22(14) 1_555 5_455 n
Ba2a Ba3a O2a 123.98(16) 1_555 1_445 n
Ba2a Ba3a O2a 38.88(9) 1_555 1_555 n
Ba2a Ba3a O2a 86.32(10) 1_555 3_655 n
Ba2a Ba3a O2a 132.73(17) 1_555 5_555 n
Ba2a Ba3a O3a 84.60(15) 1_555 3_545 n
Ba3 Ba3a Ba3a 86.54(5) 2_554 3_555 n
Ba3 Ba3a Ba3a 86.54(5) 2_554 5_555 n
Ba3 Ba3a Ta2a 114.01(12) 2_554 2_544 n
Ba3 Ba3a Ta2a 114.01(12) 2_554 2_654 n
Ba3 Ba3a Mg3a 71.37(12) 2_554 1_445 n
Ba3 Ba3a Mg3a 75.31(15) 2_554 1_545 n
Ba3 Ba3a Mg3a 71.37(12) 2_554 1_555 n
Ba3 Ba3a Ta3a 71.42(12) 2_554 1_445 n
Ba3 Ba3a Ta3a 75.36(15) 2_554 1_545 n
Ba3 Ba3a Ta3a 71.42(12) 2_554 1_555 n
Ba3 Ba3a O1 39.54(18) 2_554 1_545 n
Ba3 Ba3a O1 41.11(17) 2_554 3_665 n
Ba3 Ba3a O1 41.11(17) 2_554 5_455 n
Ba3 Ba3a O2a 96.20(12) 2_554 1_445 n
Ba3 Ba3a O2a 96.20(12) 2_554 1_555 n
Ba3 Ba3a O2a 100.57(15) 2_554 3_655 n
Ba3 Ba3a O2a 100.57(15) 2_554 5_555 n
Ba3 Ba3a O3a 150.75(9) 2_554 3_545 n
Ba3a Ba3a Ba3a 60.0 3_555 5_555 n
Ba3a Ba3a Ta2a 139.59(9) 3_555 2_544 n
Ba3a Ba3a Ta2a 85.75(6) 3_555 2_654 n
Ba3a Ba3a Mg3a 85.97(6) 3_555 1_445 n
Ba3a Ba3a Mg3a 145.12(7) 3_555 1_545 n
Ba3a Ba3a Mg3a 30.26(9) 3_555 1_555 n
Ba3a Ba3a Ta3a 85.96(6) 3_555 1_445 n
Ba3a Ba3a Ta3a 145.15(7) 3_555 1_545 n
Ba3a Ba3a Ta3a 30.24(9) 3_555 1_555 n
Ba3a Ba3a O1 120.23(15) 3_555 1_545 n
Ba3a Ba3a O1 50.41(16) 3_555 3_665 n
Ba3a Ba3a O1 84.60(8) 3_555 5_455 n
Ba3a Ba3a O2a 114.34(10) 3_555 1_445 n
Ba3a Ba3a O2a 54.78(10) 3_555 1_555 n
Ba3a Ba3a O2a 116.16(8) 3_555 3_655 n
Ba3a Ba3a O2a 171.91(13) 3_555 5_555 n
Ba3a Ba3a O3a 112.98(10) 3_555 3_545 n
Ba3a Ba3a Ta2a 85.75(6) 5_555 2_544 n
Ba3a Ba3a Ta2a 139.59(9) 5_555 2_654 n
Ba3a Ba3a Mg3a 30.26(9) 5_555 1_445 n
Ba3a Ba3a Mg3a 145.12(7) 5_555 1_545 n
Ba3a Ba3a Mg3a 85.97(6) 5_555 1_555 n
Ba3a Ba3a Ta3a 30.24(9) 5_555 1_445 n
Ba3a Ba3a Ta3a 145.15(7) 5_555 1_545 n
Ba3a Ba3a Ta3a 85.96(6) 5_555 1_555 n
Ba3a Ba3a O1 120.23(15) 5_555 1_545 n
Ba3a Ba3a O1 84.60(8) 5_555 3_665 n
Ba3a Ba3a O1 50.41(16) 5_555 5_455 n
Ba3a Ba3a O2a 54.78(10) 5_555 1_445 n
Ba3a Ba3a O2a 114.34(10) 5_555 1_555 n
Ba3a Ba3a O2a 171.91(13) 5_555 3_655 n
Ba3a Ba3a O2a 116.16(8) 5_555 5_555 n
Ba3a Ba3a O3a 85.17(7) 5_555 3_545 n
Ta2a Ba3a Ta2a 113.33(16) 2_544 2_654 n
Ta2a Ba3a Mg3a 70.03(6) 2_544 1_445 n
Ta2a Ba3a Mg3a 75.28(9) 2_544 1_545 n
Ta2a Ba3a Mg3a 169.80(18) 2_544 1_555 n
Ta2a Ba3a Ta3a 70.01(6) 2_544 1_445 n
Ta2a Ba3a Ta3a 75.26(9) 2_544 1_545 n
Ta2a Ba3a Ta3a 169.77(18) 2_544 1_555 n
Ta2a Ba3a O1 94.51(14) 2_544 1_545 n
Ta2a Ba3a O1 153.80(22) 2_544 3_665 n
Ta2a Ba3a O1 89.41(10) 2_544 5_455 n
Ta2a Ba3a O2a 33.68(8) 2_544 1_445 n
Ta2a Ba3a O2a 145.10(18) 2_544 1_555 n
Ta2a Ba3a O2a 94.76(13) 2_544 3_655 n
Ta2a Ba3a O2a 33.43(8) 2_544 5_555 n
Ta2a Ba3a O3a 37.39(11) 2_544 3_545 n
Ta2a Ba3a Mg3a 169.80(18) 2_654 1_445 n
Ta2a Ba3a Mg3a 75.28(9) 2_654 1_545 n
Ta2a Ba3a Mg3a 70.03(6) 2_654 1_555 n
Ta2a Ba3a Ta3a 169.77(18) 2_654 1_445 n
Ta2a Ba3a Ta3a 75.26(9) 2_654 1_545 n
Ta2a Ba3a Ta3a 70.01(6) 2_654 1_555 n
Ta2a Ba3a O1 94.51(14) 2_654 1_545 n
Ta2a Ba3a O1 89.41(10) 2_654 3_665 n
Ta2a Ba3a O1 153.80(22) 2_654 5_455 n
Ta2a Ba3a O2a 145.10(18) 2_654 1_445 n
Ta2a Ba3a O2a 33.68(8) 2_654 1_555 n
Ta2a Ba3a O2a 33.43(8) 2_654 3_655 n
Ta2a Ba3a O2a 94.76(13) 2_654 5_555 n
Ta2a Ba3a O3a 89.92(15) 2_654 3_545 n
Mg3a Ba3a Mg3a 114.85(14) 1_445 1_545 n
Mg3a Ba3a Mg3a 105.00(12) 1_445 1_555 n
Mg3a Ba3a Ta3a 0.0485 1_445 1_445 n
Mg3a Ba3a Ta3a 114.88(14) 1_445 1_545 n
Mg3a Ba3a Ta3a 105.02(12) 1_445 1_555 n
Mg3a Ba3a O1 94.80(17) 1_445 1_545 n
Mg3a Ba3a O1 89.90(14) 1_445 3_665 n
Mg3a Ba3a O1 30.28(18) 1_445 5_455 n
Mg3a Ba3a O2a 36.56(9) 1_445 1_445 n
Mg3a Ba3a O2a 139.97(14) 1_445 1_555 n
Mg3a Ba3a O2a 156.47(16) 1_445 3_655 n
Mg3a Ba3a O2a 92.61(6) 1_445 5_555 n
Mg3a Ba3a O3a 87.84(12) 1_445 3_545 n
Mg3a Ba3a Mg3a 114.85(14) 1_545 1_555 n
Mg3a Ba3a Ta3a 114.88(14) 1_545 1_445 n
Mg3a Ba3a Ta3a 0.0523 1_545 1_545 n
Mg3a Ba3a Ta3a 114.88(14) 1_545 1_555 n
Mg3a Ba3a O1 35.77(21) 1_545 1_545 n
Mg3a Ba3a O1 99.64(19) 1_545 3_665 n
Mg3a Ba3a O1 99.64(19) 1_545 5_455 n
Mg3a Ba3a O2a 97.28(10) 1_545 1_445 n
Mg3a Ba3a O2a 97.28(10) 1_545 1_555 n
Mg3a Ba3a O2a 42.09(11) 1_545 3_655 n
Mg3a Ba3a O2a 42.09(11) 1_545 5_555 n
Mg3a Ba3a O3a 96.25(14) 1_545 3_545 n
Mg3a Ba3a Ta3a 105.02(12) 1_555 1_445 n
Mg3a Ba3a Ta3a 114.88(14) 1_555 1_545 n
Mg3a Ba3a Ta3a 0.0485 1_555 1_555 n
Mg3a Ba3a O1 94.80(17) 1_555 1_545 n
Mg3a Ba3a O1 30.28(18) 1_555 3_665 n
Mg3a Ba3a O1 89.90(14) 1_555 5_455 n
Mg3a Ba3a O2a 139.97(14) 1_555 1_445 n
Mg3a Ba3a O2a 36.56(9) 1_555 1_555 n
Mg3a Ba3a O2a 92.61(6) 1_555 3_655 n
Mg3a Ba3a O2a 156.47(16) 1_555 5_555 n
Mg3a Ba3a O3a 135.68(20) 1_555 3_545 n
Ta3a Ba3a Ta3a 114.90(14) 1_445 1_545 n
Ta3a Ba3a Ta3a 105.04(12) 1_445 1_555 n
Ta3a Ba3a O1 94.84(17) 1_445 1_545 n
Ta3a Ba3a O1 89.93(14) 1_445 3_665 n
Ta3a Ba3a O1 30.32(18) 1_445 5_455 n
Ta3a Ba3a O2a 36.53(9) 1_445 1_445 n
Ta3a Ba3a O2a 139.98(14) 1_445 1_555 n
Ta3a Ba3a O2a 156.48(16) 1_445 3_655 n
Ta3a Ba3a O2a 92.60(6) 1_445 5_555 n
Ta3a Ba3a O3a 87.80(12) 1_445 3_545 n
Ta3a Ba3a Ta3a 114.90(14) 1_545 1_555 n
Ta3a Ba3a O1 35.82(21) 1_545 1_545 n
Ta3a Ba3a O1 99.68(19) 1_545 3_665 n
Ta3a Ba3a O1 99.68(19) 1_545 5_455 n
Ta3a Ba3a O2a 97.28(10) 1_545 1_445 n
Ta3a Ba3a O2a 97.28(10) 1_545 1_555 n
Ta3a Ba3a O2a 42.06(11) 1_545 3_655 n
Ta3a Ba3a O2a 42.06(11) 1_545 5_555 n
Ta3a Ba3a O3a 96.20(14) 1_545 3_545 n
Ta3a Ba3a O1 94.84(17) 1_555 1_545 n
Ta3a Ba3a O1 30.32(18) 1_555 3_665 n
Ta3a Ba3a O1 89.93(14) 1_555 5_455 n
Ta3a Ba3a O2a 139.98(14) 1_555 1_445 n
Ta3a Ba3a O2a 36.53(9) 1_555 1_555 n
Ta3a Ba3a O2a 92.60(6) 1_555 3_655 n
Ta3a Ba3a O2a 156.48(16) 1_555 5_555 n
Ta3a Ba3a O3a 135.63(20) 1_555 3_545 n
O1 Ba3a O1 69.82(28) 1_545 3_665 n
O1 Ba3a O1 69.82(28) 1_545 5_455 n
O1 Ba3a O2a 98.55(11) 1_545 1_445 n
O1 Ba3a O2a 98.55(11) 1_545 1_555 n
O1 Ba3a O2a 67.82(18) 1_545 3_655 n
O1 Ba3a O2a 67.82(18) 1_545 5_555 n
O1 Ba3a O3a 126.79(20) 1_545 3_545 n
O1 Ba3a O1 65.79(24) 3_665 5_455 n
O1 Ba3a O2a 125.47(18) 3_665 1_445 n
O1 Ba3a O2a 60.41(14) 3_665 1_555 n
O1 Ba3a O2a 98.17(11) 3_665 3_655 n
O1 Ba3a O2a 137.62(26) 3_665 5_555 n
O1 Ba3a O3a 163.38(22) 3_665 3_545 n
O1 Ba3a O2a 60.41(14) 5_455 1_445 n
O1 Ba3a O2a 125.47(18) 5_455 1_555 n
O1 Ba3a O2a 137.62(26) 5_455 3_655 n
O1 Ba3a O2a 98.17(11) 5_455 5_555 n
O1 Ba3a O3a 116.27(15) 5_455 3_545 n
O2a Ba3a O2a 162.86(23) 1_445 1_555 n
O2a Ba3a O2a 127.37(14) 1_445 3_655 n
O2a Ba3a O2a 61.38(12) 1_445 5_555 n
O2a Ba3a O3a 56.53(10) 1_445 3_545 n
O2a Ba3a O2a 61.38(12) 1_555 3_655 n
O2a Ba3a O2a 127.37(14) 1_555 5_555 n
O2a Ba3a O3a 112.77(18) 1_555 3_545 n
O2a Ba3a O2a 66.62(16) 3_655 5_555 n
O2a Ba3a O3a 90.33(14) 3_655 3_545 n
O2a Ba3a O3a 58.97(11) 5_555 3_545 n
Ba2 Ta1 Ba2 108.02(17) 2_545 2_555 n
Ba2 Ta1 Ba2 108.02(17) 2_545 2_655 n
Ba2 Ta1 Ba2a 72.141(26) 2_545 1_446 n
Ba2 Ta1 Ba2a 72.141(26) 2_545 1_546 n
Ba2 Ta1 Ba2a 179.6891(17) 2_545 1_556 n
Ba2 Ta1 O3 54.09(8) 2_545 1_545 n
Ba2 Ta1 O3 125.37(32) 2_545 3_665 n
Ba2 Ta1 O3 54.09(8) 2_545 5_455 n
Ba2 Ta1 O3a 125.92(7) 2_545 1_456 n
Ba2 Ta1 O3a 54.93(14) 2_545 3_546 n
Ba2 Ta1 O3a 125.92(7) 2_545 5_666 n
Ba2 Ta1 Ba2 108.02(17) 2_555 2_655 n
Ba2 Ta1 Ba2a 72.140(26) 2_555 1_446 n
Ba2 Ta1 Ba2a 179.6910(17) 2_555 1_546 n
Ba2 Ta1 Ba2a 72.141(26) 2_555 1_556 n
Ba2 Ta1 O3 125.37(32) 2_555 1_545 n
Ba2 Ta1 O3 54.09(8) 2_555 3_665 n
Ba2 Ta1 O3 54.09(8) 2_555 5_455 n
Ba2 Ta1 O3a 54.93(14) 2_555 1_456 n
Ba2 Ta1 O3a 125.92(7) 2_555 3_546 n
Ba2 Ta1 O3a 125.92(7) 2_555 5_666 n
Ba2 Ta1 Ba2a 179.6891(17) 2_655 1_446 n
Ba2 Ta1 Ba2a 72.141(26) 2_655 1_546 n
Ba2 Ta1 Ba2a 72.141(26) 2_655 1_556 n
Ba2 Ta1 O3 54.09(8) 2_655 1_545 n
Ba2 Ta1 O3 54.09(8) 2_655 3_665 n
Ba2 Ta1 O3 125.37(32) 2_655 5_455 n
Ba2 Ta1 O3a 125.92(7) 2_655 1_456 n
Ba2 Ta1 O3a 125.92(7) 2_655 3_546 n
Ba2 Ta1 O3a 54.93(14) 2_655 5_666 n
Ba2a Ta1 Ba2a 107.70(17) 1_446 1_546 n
Ba2a Ta1 Ba2a 107.70(17) 1_446 1_556 n
Ba2a Ta1 O3 126.05(7) 1_446 1_545 n
Ba2a Ta1 O3 126.05(7) 1_446 3_665 n
Ba2a Ta1 O3 54.94(15) 1_446 5_455 n
Ba2a Ta1 O3a 53.94(8) 1_446 1_456 n
Ba2a Ta1 O3a 53.94(8) 1_446 3_546 n
Ba2a Ta1 O3a 124.77(33) 1_446 5_666 n
Ba2a Ta1 Ba2a 107.70(17) 1_546 1_556 n
Ba2a Ta1 O3 54.94(15) 1_546 1_545 n
Ba2a Ta1 O3 126.05(7) 1_546 3_665 n
Ba2a Ta1 O3 126.05(7) 1_546 5_455 n
Ba2a Ta1 O3a 124.77(33) 1_546 1_456 n
Ba2a Ta1 O3a 53.94(8) 1_546 3_546 n
Ba2a Ta1 O3a 53.94(8) 1_546 5_666 n
Ba2a Ta1 O3 126.05(7) 1_556 1_545 n
Ba2a Ta1 O3 54.94(15) 1_556 3_665 n
Ba2a Ta1 O3 126.05(7) 1_556 5_455 n
Ba2a Ta1 O3a 53.94(8) 1_556 1_456 n
Ba2a Ta1 O3a 124.77(33) 1_556 3_546 n
Ba2a Ta1 O3a 53.94(8) 1_556 5_666 n
O3 Ta1 O3 92.12(27) 1_545 3_665 n
O3 Ta1 O3 92.12(27) 1_545 5_455 n
O3 Ta1 O3a 179.7079(19) 1_545 1_456 n
O3 Ta1 O3a 88.08(4) 1_545 3_546 n
O3 Ta1 O3a 88.08(4) 1_545 5_666 n
O3 Ta1 O3 92.12(27) 3_665 5_455 n
O3 Ta1 O3a 88.08(4) 3_665 1_456 n
O3 Ta1 O3a 179.7092(19) 3_665 3_546 n
O3 Ta1 O3a 88.08(4) 3_665 5_666 n
O3 Ta1 O3a 88.08(4) 5_455 1_456 n
O3 Ta1 O3a 88.08(4) 5_455 3_546 n
O3 Ta1 O3a 179.7086(19) 5_455 5_666 n
O3a Ta1 O3a 91.72(27) 1_456 3_546 n
O3a Ta1 O3a 91.72(27) 1_456 5_666 n
O3a Ta1 O3a 91.72(27) 3_546 5_666 n
Ba1 Ta2 Ba2 108.13(13) 1_555 2_555 n
Ba1 Ta2 Ba2 108.13(13) 1_555 2_655 n
Ba1 Ta2 Ba2 108.13(13) 1_555 2_665 n
Ba1 Ta2 Ba2a 179.9344 1_555 1_556 n
Ba1 Ta2 Ba3 65.40(10) 1_555 1_555 n
Ba1 Ta2 Ba3 65.40(10) 1_555 1_565 n
Ba1 Ta2 Ba3 65.40(10) 1_555 1_665 n
Ba1 Ta2 O2 56.40(15) 1_555 1_555 n
Ba1 Ta2 O2 56.40(15) 1_555 3_665 n
Ba1 Ta2 O2 56.40(15) 1_555 5_565 n
Ba1 Ta2 O3 126.84(14) 1_555 1_555 n
Ba1 Ta2 O3 126.84(14) 1_555 3_665 n
Ba1 Ta2 O3 126.84(14) 1_555 5_565 n
Ba2 Ta2 Ba2 110.78(12) 2_555 2_655 n
Ba2 Ta2 Ba2 110.78(12) 2_555 2_665 n
Ba2 Ta2 Ba2a 71.87(13) 2_555 1_556 n
Ba2 Ta2 Ba3 72.39(7) 2_555 1_555 n
Ba2 Ta2 Ba3 72.39(7) 2_555 1_565 n
Ba2 Ta2 Ba3 173.53(18) 2_555 1_665 n
Ba2 Ta2 O2 124.61(6) 2_555 1_555 n
Ba2 Ta2 O2 124.61(6) 2_555 3_665 n
Ba2 Ta2 O2 51.73(18) 2_555 5_565 n
Ba2 Ta2 O3 55.47(7) 2_555 1_555 n
Ba2 Ta2 O3 55.47(7) 2_555 3_665 n
Ba2 Ta2 O3 125.03(22) 2_555 5_565 n
Ba2 Ta2 Ba2 110.78(12) 2_655 2_665 n
Ba2 Ta2 Ba2a 71.87(13) 2_655 1_556 n
Ba2 Ta2 Ba3 72.39(7) 2_655 1_555 n
Ba2 Ta2 Ba3 173.53(18) 2_655 1_565 n
Ba2 Ta2 Ba3 72.39(7) 2_655 1_665 n
Ba2 Ta2 O2 51.73(18) 2_655 1_555 n
Ba2 Ta2 O2 124.61(6) 2_655 3_665 n
Ba2 Ta2 O2 124.61(6) 2_655 5_565 n
Ba2 Ta2 O3 125.03(22) 2_655 1_555 n
Ba2 Ta2 O3 55.47(7) 2_655 3_665 n
Ba2 Ta2 O3 55.47(7) 2_655 5_565 n
Ba2 Ta2 Ba2a 71.87(13) 2_665 1_556 n
Ba2 Ta2 Ba3 173.53(18) 2_665 1_555 n
Ba2 Ta2 Ba3 72.39(7) 2_665 1_565 n
Ba2 Ta2 Ba3 72.39(7) 2_665 1_665 n
Ba2 Ta2 O2 124.61(6) 2_665 1_555 n
Ba2 Ta2 O2 51.73(18) 2_665 3_665 n
Ba2 Ta2 O2 124.61(6) 2_665 5_565 n
Ba2 Ta2 O3 55.47(7) 2_665 1_555 n
Ba2 Ta2 O3 125.03(22) 2_665 3_665 n
Ba2 Ta2 O3 55.47(7) 2_665 5_565 n
Ba2a Ta2 Ba3 114.60(10) 1_556 1_555 n
Ba2a Ta2 Ba3 114.60(10) 1_556 1_565 n
Ba2a Ta2 Ba3 114.60(10) 1_556 1_665 n
Ba2a Ta2 O2 123.60(15) 1_556 1_555 n
Ba2a Ta2 O2 123.60(15) 1_556 3_665 n
Ba2a Ta2 O2 123.60(15) 1_556 5_565 n
Ba2a Ta2 O3 53.16(14) 1_556 1_555 n
Ba2a Ta2 O3 53.16(14) 1_556 3_665 n
Ba2a Ta2 O3 53.16(14) 1_556 5_565 n
Ba3 Ta2 Ba3 103.89(11) 1_555 1_565 n
Ba3 Ta2 Ba3 103.89(11) 1_555 1_665 n
Ba3 Ta2 O2 52.48(5) 1_555 1_555 n
Ba3 Ta2 O2 121.80(22) 1_555 3_665 n
Ba3 Ta2 O2 52.48(5) 1_555 5_565 n
Ba3 Ta2 O3 127.84(4) 1_555 1_555 n
Ba3 Ta2 O3 61.44(13) 1_555 3_665 n
Ba3 Ta2 O3 127.84(4) 1_555 5_565 n
Ba3 Ta2 Ba3 103.89(11) 1_565 1_665 n
Ba3 Ta2 O2 121.80(22) 1_565 1_555 n
Ba3 Ta2 O2 52.48(5) 1_565 3_665 n
Ba3 Ta2 O2 52.48(5) 1_565 5_565 n
Ba3 Ta2 O3 61.44(13) 1_565 1_555 n
Ba3 Ta2 O3 127.84(4) 1_565 3_665 n
Ba3 Ta2 O3 127.84(4) 1_565 5_565 n
Ba3 Ta2 O2 52.48(5) 1_665 1_555 n
Ba3 Ta2 O2 52.48(5) 1_665 3_665 n
Ba3 Ta2 O2 121.80(22) 1_665 5_565 n
Ba3 Ta2 O3 127.84(4) 1_665 1_555 n
Ba3 Ta2 O3 127.84(4) 1_665 3_665 n
Ba3 Ta2 O3 61.44(13) 1_665 5_565 n
O2 Ta2 O2 92.33(21) 1_555 3_665 n
O2 Ta2 O2 92.33(21) 1_555 5_565 n
O2 Ta2 O3 176.76(25) 1_555 1_555 n
O2 Ta2 O3 89.91(10) 1_555 3_665 n
O2 Ta2 O3 89.91(10) 1_555 5_565 n
O2 Ta2 O2 92.33(21) 3_665 5_565 n
O2 Ta2 O3 89.91(10) 3_665 1_555 n
O2 Ta2 O3 176.76(25) 3_665 3_665 n
O2 Ta2 O3 89.91(10) 3_665 5_565 n
O2 Ta2 O3 89.91(10) 5_565 1_555 n
O2 Ta2 O3 89.91(10) 5_565 3_665 n
O2 Ta2 O3 176.76(25) 5_565 5_565 n
O3 Ta2 O3 87.75(20) 1_555 3_665 n
O3 Ta2 O3 87.75(20) 1_555 5_565 n
O3 Ta2 O3 87.75(20) 3_665 5_565 n
Ba1 Ta2a Ba2a 108.93(12) 1_555 2_555 n
Ba1 Ta2a Ba2a 108.93(12) 1_555 2_655 n
Ba1 Ta2a Ba2a 108.93(12) 1_555 2_665 n
Ba1 Ta2a Ba3a 67.66(12) 1_555 2_555 n
Ba1 Ta2a Ba3a 67.66(12) 1_555 2_565 n
Ba1 Ta2a Ba3a 67.66(12) 1_555 4_555 n
Ba1 Ta2a Ba3a 67.66(12) 1_555 4_665 n
Ba1 Ta2a Ba3a 67.66(12) 1_555 6_565 n
Ba1 Ta2a Ba3a 67.66(12) 1_555 6_665 n
Ba1 Ta2a O2a 59.31(14) 1_555 2_555 n
Ba1 Ta2a O2a 59.31(14) 1_555 4_665 n
Ba1 Ta2a O2a 59.31(14) 1_555 6_565 n
Ba1 Ta2a O3a 128.16(13) 1_555 2_555 n
Ba1 Ta2a O3a 128.16(13) 1_555 4_665 n
Ba1 Ta2a O3a 128.16(13) 1_555 6_565 n
Ba2a Ta2a Ba2a 110.01(12) 2_555 2_655 n
Ba2a Ta2a Ba2a 110.01(12) 2_555 2_665 n
Ba2a Ta2a Ba3a 75.40(10) 2_555 2_555 n
Ba2a Ta2a Ba3a 75.40(10) 2_555 2_565 n
Ba2a Ta2a Ba3a 68.07(9) 2_555 4_555 n
Ba2a Ta2a Ba3a 174.51(13) 2_555 4_665 n
Ba2a Ta2a Ba3a 68.07(9) 2_555 6_565 n
Ba2a Ta2a Ba3a 174.51(13) 2_555 6_665 n
Ba2a Ta2a O2a 49.62(17) 2_555 2_555 n
Ba2a Ta2a O2a 124.91(5) 2_555 4_665 n
Ba2a Ta2a O2a 124.91(5) 2_555 6_565 n
Ba2a Ta2a O3a 122.90(21) 2_555 2_555 n
Ba2a Ta2a O3a 55.09(7) 2_555 4_665 n
Ba2a Ta2a O3a 55.09(7) 2_555 6_565 n
Ba2a Ta2a Ba2a 110.01(12) 2_655 2_665 n
Ba2a Ta2a Ba3a 68.07(9) 2_655 2_555 n
Ba2a Ta2a Ba3a 174.51(13) 2_655 2_565 n
Ba2a Ta2a Ba3a 75.40(10) 2_655 4_555 n
Ba2a Ta2a Ba3a 75.40(10) 2_655 4_665 n
Ba2a Ta2a Ba3a 174.51(13) 2_655 6_565 n
Ba2a Ta2a Ba3a 68.07(9) 2_655 6_665 n
Ba2a Ta2a O2a 124.91(5) 2_655 2_555 n
Ba2a Ta2a O2a 49.62(17) 2_655 4_665 n
Ba2a Ta2a O2a 124.91(5) 2_655 6_565 n
Ba2a Ta2a O3a 55.09(7) 2_655 2_555 n
Ba2a Ta2a O3a 122.90(21) 2_655 4_665 n
Ba2a Ta2a O3a 55.09(7) 2_655 6_565 n
Ba2a Ta2a Ba3a 174.51(13) 2_665 2_555 n
Ba2a Ta2a Ba3a 68.07(9) 2_665 2_565 n
Ba2a Ta2a Ba3a 174.51(13) 2_665 4_555 n
Ba2a Ta2a Ba3a 68.07(9) 2_665 4_665 n
Ba2a Ta2a Ba3a 75.40(10) 2_665 6_565 n
Ba2a Ta2a Ba3a 75.40(10) 2_665 6_665 n
Ba2a Ta2a O2a 124.91(5) 2_665 2_555 n
Ba2a Ta2a O2a 124.91(5) 2_665 4_665 n
Ba2a Ta2a O2a 49.62(17) 2_665 6_565 n
Ba2a Ta2a O3a 55.09(7) 2_665 2_555 n
Ba2a Ta2a O3a 55.09(7) 2_665 4_665 n
Ba2a Ta2a O3a 122.90(21) 2_665 6_565 n
Ba3a Ta2a Ba3a 113.33(16) 2_555 2_565 n
Ba3a Ta2a Ba3a 8.50(13) 2_555 4_555 n
Ba3a Ta2a Ba3a 106.45(13) 2_555 4_665 n
Ba3a Ta2a Ba3a 106.45(13) 2_555 6_565 n
Ba3a Ta2a Ba3a 99.17(17) 2_555 6_665 n
Ba3a Ta2a O2a 57.64(8) 2_555 2_555 n
Ba3a Ta2a O2a 49.79(8) 2_555 4_665 n
Ba3a Ta2a O2a 126.78(23) 2_555 6_565 n
Ba3a Ta2a O3a 123.15(7) 2_555 2_555 n
Ba3a Ta2a O3a 130.38(9) 2_555 4_665 n
Ba3a Ta2a O3a 60.66(14) 2_555 6_565 n
Ba3a Ta2a Ba3a 106.45(13) 2_565 4_555 n
Ba3a Ta2a Ba3a 99.17(17) 2_565 4_665 n
Ba3a Ta2a Ba3a 8.50(13) 2_565 6_565 n
Ba3a Ta2a Ba3a 106.45(13) 2_565 6_665 n
Ba3a Ta2a O2a 57.64(8) 2_565 2_555 n
Ba3a Ta2a O2a 126.78(23) 2_565 4_665 n
Ba3a Ta2a O2a 49.79(8) 2_565 6_565 n
Ba3a Ta2a O3a 123.15(7) 2_565 2_555 n
Ba3a Ta2a O3a 60.66(14) 2_565 4_665 n
Ba3a Ta2a O3a 130.38(9) 2_565 6_565 n
Ba3a Ta2a Ba3a 113.33(16) 4_555 4_665 n
Ba3a Ta2a Ba3a 99.17(17) 4_555 6_565 n
Ba3a Ta2a Ba3a 106.45(13) 4_555 6_665 n
Ba3a Ta2a O2a 49.79(8) 4_555 2_555 n
Ba3a Ta2a O2a 57.64(8) 4_555 4_665 n
Ba3a Ta2a O2a 126.78(23) 4_555 6_565 n
Ba3a Ta2a O3a 130.38(9) 4_555 2_555 n
Ba3a Ta2a O3a 123.15(7) 4_555 4_665 n
Ba3a Ta2a O3a 60.66(14) 4_555 6_565 n
Ba3a Ta2a Ba3a 106.45(13) 4_665 6_565 n
Ba3a Ta2a Ba3a 8.50(13) 4_665 6_665 n
Ba3a Ta2a O2a 126.78(23) 4_665 2_555 n
Ba3a Ta2a O2a 57.64(8) 4_665 4_665 n
Ba3a Ta2a O2a 49.79(8) 4_665 6_565 n
Ba3a Ta2a O3a 60.66(14) 4_665 2_555 n
Ba3a Ta2a O3a 123.15(7) 4_665 4_665 n
Ba3a Ta2a O3a 130.38(9) 4_665 6_565 n
Ba3a Ta2a Ba3a 113.33(16) 6_565 6_665 n
Ba3a Ta2a O2a 49.79(8) 6_565 2_555 n
Ba3a Ta2a O2a 126.78(23) 6_565 4_665 n
Ba3a Ta2a O2a 57.64(8) 6_565 6_565 n
Ba3a Ta2a O3a 130.38(9) 6_565 2_555 n
Ba3a Ta2a O3a 60.66(14) 6_565 4_665 n
Ba3a Ta2a O3a 123.15(7) 6_565 6_565 n
Ba3a Ta2a O2a 126.78(23) 6_665 2_555 n
Ba3a Ta2a O2a 49.79(8) 6_665 4_665 n
Ba3a Ta2a O2a 57.64(8) 6_665 6_565 n
Ba3a Ta2a O3a 60.66(14) 6_665 2_555 n
Ba3a Ta2a O3a 130.38(9) 6_665 4_665 n
Ba3a Ta2a O3a 123.15(7) 6_665 6_565 n
O2a Ta2a O2a 96.27(19) 2_555 4_665 n
O2a Ta2a O2a 96.27(19) 2_555 6_565 n
O2a Ta2a O3a 172.52(23) 2_555 2_555 n
O2a Ta2a O3a 88.70(10) 2_555 4_665 n
O2a Ta2a O3a 88.70(10) 2_555 6_565 n
O2a Ta2a O2a 96.27(19) 4_665 6_565 n
O2a Ta2a O3a 88.70(10) 4_665 2_555 n
O2a Ta2a O3a 172.52(23) 4_665 4_665 n
O2a Ta2a O3a 88.70(10) 4_665 6_565 n
O2a Ta2a O3a 88.70(10) 6_565 2_555 n
O2a Ta2a O3a 88.70(10) 6_565 4_665 n
O2a Ta2a O3a 172.52(23) 6_565 6_565 n
O3a Ta2a O3a 85.83(19) 2_555 4_665 n
O3a Ta2a O3a 85.83(19) 2_555 6_565 n
O3a Ta2a O3a 85.83(19) 4_665 6_565 n
Ba1 Mg3 Ba1 111.14(20) 2_554 2_654 n
Ba1 Mg3 Ba1 111.14(20) 2_554 2_664 n
Ba1 Mg3 Ba2 107.75(22) 2_554 1_555 n
Ba1 Mg3 Ba3 67.91(7) 2_554 2_554 n
Ba1 Mg3 Ba3 67.91(7) 2_554 2_564 n
Ba1 Mg3 Ba3 177.9(4) 2_554 2_664 n
Ba1 Mg3 Mg3a 72.25(22) 2_554 1_555 n
Ba1 Mg3 Ta3a 72.25(22) 2_554 1_555 n
Ba1 Mg3 O1 55.81(11) 2_554 1_555 n
Ba1 Mg3 O1 55.81(11) 2_554 3_665 n
Ba1 Mg3 O1 123.3(5) 2_554 5_565 n
Ba1 Mg3 O2 56.54(18) 2_554 2_554 n
Ba1 Mg3 O2 124.20(14) 2_554 4_664 n
Ba1 Mg3 O2 124.20(14) 2_554 6_564 n
Ba1 Mg3 O1b 55.79(10) 2_554 1_555 n
Ba1 Mg3 O1b 55.79(10) 2_554 3_665 n
Ba1 Mg3 O1b 135.8(6) 2_554 5_565 n
Ba1 Mg3 Ba1 111.14(20) 2_654 2_664 n
Ba1 Mg3 Ba2 107.75(22) 2_654 1_555 n
Ba1 Mg3 Ba3 67.91(7) 2_654 2_554 n
Ba1 Mg3 Ba3 177.9(4) 2_654 2_564 n
Ba1 Mg3 Ba3 67.91(7) 2_654 2_664 n
Ba1 Mg3 Mg3a 72.25(22) 2_654 1_555 n
Ba1 Mg3 Ta3a 72.25(22) 2_654 1_555 n
Ba1 Mg3 O1 123.3(5) 2_654 1_555 n
Ba1 Mg3 O1 55.81(11) 2_654 3_665 n
Ba1 Mg3 O1 55.81(11) 2_654 5_565 n
Ba1 Mg3 O2 124.20(14) 2_654 2_554 n
Ba1 Mg3 O2 56.54(18) 2_654 4_664 n
Ba1 Mg3 O2 124.20(14) 2_654 6_564 n
Ba1 Mg3 O1b 135.8(6) 2_654 1_555 n
Ba1 Mg3 O1b 55.79(10) 2_654 3_665 n
Ba1 Mg3 O1b 55.79(10) 2_654 5_565 n
Ba1 Mg3 Ba2 107.75(22) 2_664 1_555 n
Ba1 Mg3 Ba3 177.9(4) 2_664 2_554 n
Ba1 Mg3 Ba3 67.91(7) 2_664 2_564 n
Ba1 Mg3 Ba3 67.91(7) 2_664 2_664 n
Ba1 Mg3 Mg3a 72.25(22) 2_664 1_555 n
Ba1 Mg3 Ta3a 72.25(22) 2_664 1_555 n
Ba1 Mg3 O1 55.81(11) 2_664 1_555 n
Ba1 Mg3 O1 123.3(5) 2_664 3_665 n
Ba1 Mg3 O1 55.81(11) 2_664 5_565 n
Ba1 Mg3 O2 124.20(14) 2_664 2_554 n
Ba1 Mg3 O2 124.20(14) 2_664 4_664 n
Ba1 Mg3 O2 56.54(18) 2_664 6_564 n
Ba1 Mg3 O1b 55.79(10) 2_664 1_555 n
Ba1 Mg3 O1b 135.8(6) 2_664 3_665 n
Ba1 Mg3 O1b 55.80(10) 2_664 5_565 n
Ba2 Mg3 Ba3 74.31(19) 1_555 2_554 n
Ba2 Mg3 Ba3 74.31(19) 1_555 2_564 n
Ba2 Mg3 Ba3 74.31(19) 1_555 2_664 n
Ba2 Mg3 Mg3a 180.0 1_555 1_555 n
Ba2 Mg3 Ta3a 180.0 1_555 1_555 n
Ba2 Mg3 O1 128.99(32) 1_555 1_555 n
Ba2 Mg3 O1 128.99(32) 1_555 3_665 n
Ba2 Mg3 O1 128.99(32) 1_555 5_565 n
Ba2 Mg3 O2 51.21(22) 1_555 2_554 n
Ba2 Mg3 O2 51.21(22) 1_555 4_664 n
Ba2 Mg3 O2 51.21(22) 1_555 6_564 n
Ba2 Mg3 O1b 116.5(5) 1_555 1_555 n
Ba2 Mg3 O1b 116.5(5) 1_555 3_665 n
Ba2 Mg3 O1b 116.5(5) 1_555 5_565 n
Ba3 Mg3 Ba3 112.97(16) 2_554 2_564 n
Ba3 Mg3 Ba3 112.97(16) 2_554 2_664 n
Ba3 Mg3 Mg3a 105.69(19) 2_554 1_555 n
Ba3 Mg3 Ta3a 105.69(19) 2_554 1_555 n
Ba3 Mg3 O1 122.98(14) 2_554 1_555 n
Ba3 Mg3 O1 54.68(23) 2_554 3_665 n
Ba3 Mg3 O1 122.98(14) 2_554 5_565 n
Ba3 Mg3 O2 57.00(9) 2_554 2_554 n
Ba3 Mg3 O2 57.00(9) 2_554 4_664 n
Ba3 Mg3 O2 125.5(4) 2_554 6_564 n
Ba3 Mg3 O1b 123.47(6) 2_554 1_555 n
Ba3 Mg3 O1b 42.2(4) 2_554 3_665 n
Ba3 Mg3 O1b 123.47(6) 2_554 5_565 n
Ba3 Mg3 Ba3 112.97(16) 2_564 2_664 n
Ba3 Mg3 Mg3a 105.69(19) 2_564 1_555 n
Ba3 Mg3 Ta3a 105.69(19) 2_564 1_555 n
Ba3 Mg3 O1 54.68(23) 2_564 1_555 n
Ba3 Mg3 O1 122.98(14) 2_564 3_665 n
Ba3 Mg3 O1 122.98(14) 2_564 5_565 n
Ba3 Mg3 O2 57.00(9) 2_564 2_554 n
Ba3 Mg3 O2 125.5(4) 2_564 4_664 n
Ba3 Mg3 O2 57.00(9) 2_564 6_564 n
Ba3 Mg3 O1b 42.2(4) 2_564 1_555 n
Ba3 Mg3 O1b 123.47(6) 2_564 3_665 n
Ba3 Mg3 O1b 123.47(6) 2_564 5_565 n
Ba3 Mg3 Mg3a 105.69(19) 2_664 1_555 n
Ba3 Mg3 Ta3a 105.69(19) 2_664 1_555 n
Ba3 Mg3 O1 122.98(14) 2_664 1_555 n
Ba3 Mg3 O1 122.98(14) 2_664 3_665 n
Ba3 Mg3 O1 54.68(23) 2_664 5_565 n
Ba3 Mg3 O2 125.5(4) 2_664 2_554 n
Ba3 Mg3 O2 57.00(9) 2_664 4_664 n
Ba3 Mg3 O2 57.00(9) 2_664 6_564 n
Ba3 Mg3 O1b 123.47(6) 2_664 1_555 n
Ba3 Mg3 O1b 123.47(6) 2_664 3_665 n
Ba3 Mg3 O1b 42.2(4) 2_664 5_565 n
Mg3a Mg3 Ta3a 0.0 1_555 1_555 n
Mg3a Mg3 O1 51.01(32) 1_555 1_555 n
Mg3a Mg3 O1 51.01(32) 1_555 3_665 n
Mg3a Mg3 O1 51.01(32) 1_555 5_565 n
Mg3a Mg3 O2 128.79(22) 1_555 2_554 n
Mg3a Mg3 O2 128.79(22) 1_555 4_664 n
Mg3a Mg3 O2 128.79(22) 1_555 6_564 n
Mg3a Mg3 O1b 63.5(5) 1_555 1_555 n
Mg3a Mg3 O1b 63.5(5) 1_555 3_665 n
Mg3a Mg3 O1b 63.5(5) 1_555 5_565 n
Ta3a Mg3 O1 51.01(32) 1_555 1_555 n
Ta3a Mg3 O1 51.01(32) 1_555 3_665 n
Ta3a Mg3 O1 51.01(32) 1_555 5_565 n
Ta3a Mg3 O2 128.79(22) 1_555 2_554 n
Ta3a Mg3 O2 128.79(22) 1_555 4_664 n
Ta3a Mg3 O2 128.79(22) 1_555 6_564 n
Ta3a Mg3 O1b 63.5(5) 1_555 1_555 n
Ta3a Mg3 O1b 63.5(5) 1_555 3_665 n
Ta3a Mg3 O1b 63.5(5) 1_555 5_565 n
O1 Mg3 O1 84.6(5) 1_555 3_665 n
O1 Mg3 O1 84.6(5) 1_555 5_565 n
O1 Mg3 O2 95.24(15) 1_555 2_554 n
O1 Mg3 O2 179.8022(17) 1_555 4_664 n
O1 Mg3 O2 95.24(15) 1_555 6_564 n
O1 Mg3 O1b 12.5(4) 1_555 1_555 n
O1 Mg3 O1b 93.9(5) 1_555 3_665 n
O1 Mg3 O1b 93.9(5) 1_555 5_565 n
O1 Mg3 O1 84.6(5) 3_665 5_565 n
O1 Mg3 O2 95.24(15) 3_665 2_554 n
O1 Mg3 O2 95.24(15) 3_665 4_664 n
O1 Mg3 O2 179.8072(17) 3_665 6_564 n
O1 Mg3 O1b 93.9(5) 3_665 1_555 n
O1 Mg3 O1b 12.5(4) 3_665 3_665 n
O1 Mg3 O1b 93.9(5) 3_665 5_565 n
O1 Mg3 O2 179.8072(17) 5_565 2_554 n
O1 Mg3 O2 95.24(15) 5_565 4_664 n
O1 Mg3 O2 95.24(15) 5_565 6_564 n
O1 Mg3 O1b 93.9(5) 5_565 1_555 n
O1 Mg3 O1b 93.9(5) 5_565 3_665 n
O1 Mg3 O1b 12.5(4) 5_565 5_565 n
O2 Mg3 O2 84.91(32) 2_554 4_664 n
O2 Mg3 O2 84.91(32) 2_554 6_564 n
O2 Mg3 O1b 86.02(31) 2_554 1_555 n
O2 Mg3 O1b 86.02(31) 2_554 3_665 n
O2 Mg3 O1b 167.7(7) 2_554 5_565 n
O2 Mg3 O2 84.91(32) 4_664 6_564 n
O2 Mg3 O1b 167.7(7) 4_664 1_555 n
O2 Mg3 O1b 86.02(31) 4_664 3_665 n
O2 Mg3 O1b 86.02(31) 4_664 5_565 n
O2 Mg3 O1b 86.02(31) 6_564 1_555 n
O2 Mg3 O1b 167.7(7) 6_564 3_665 n
O2 Mg3 O1b 86.02(31) 6_564 5_565 n
O1b Mg3 O1b 101.6(6) 1_555 3_665 n
O1b Mg3 O1b 101.6(6) 1_555 5_565 n
O1b Mg3 O1b 101.6(6) 3_665 5_565 n
Ba1 Ta3 Ba1 111.14(20) 2_554 2_654 n
Ba1 Ta3 Ba1 111.14(20) 2_554 2_664 n
Ba1 Ta3 Ba2 107.75(22) 2_554 1_555 n
Ba1 Ta3 Ba3 67.91(7) 2_554 2_554 n
Ba1 Ta3 Ba3 67.91(7) 2_554 2_564 n
Ba1 Ta3 Ba3 177.9(4) 2_554 2_664 n
Ba1 Ta3 Mg3a 72.25(22) 2_554 1_555 n
Ba1 Ta3 Ta3a 72.25(22) 2_554 1_555 n
Ba1 Ta3 O1 55.81(11) 2_554 1_555 n
Ba1 Ta3 O1 55.81(11) 2_554 3_665 n
Ba1 Ta3 O1 123.3(5) 2_554 5_565 n
Ba1 Ta3 O2 56.54(18) 2_554 2_554 n
Ba1 Ta3 O2 124.20(14) 2_554 4_664 n
Ba1 Ta3 O2 124.20(14) 2_554 6_564 n
Ba1 Ta3 O1b 55.79(10) 2_554 1_555 n
Ba1 Ta3 O1b 55.79(10) 2_554 3_665 n
Ba1 Ta3 O1b 135.8(6) 2_554 5_565 n
Ba1 Ta3 Ba1 111.14(20) 2_654 2_664 n
Ba1 Ta3 Ba2 107.75(22) 2_654 1_555 n
Ba1 Ta3 Ba3 67.91(7) 2_654 2_554 n
Ba1 Ta3 Ba3 177.9(4) 2_654 2_564 n
Ba1 Ta3 Ba3 67.91(7) 2_654 2_664 n
Ba1 Ta3 Mg3a 72.25(22) 2_654 1_555 n
Ba1 Ta3 Ta3a 72.25(22) 2_654 1_555 n
Ba1 Ta3 O1 123.3(5) 2_654 1_555 n
Ba1 Ta3 O1 55.81(11) 2_654 3_665 n
Ba1 Ta3 O1 55.81(11) 2_654 5_565 n
Ba1 Ta3 O2 124.20(14) 2_654 2_554 n
Ba1 Ta3 O2 56.54(18) 2_654 4_664 n
Ba1 Ta3 O2 124.20(14) 2_654 6_564 n
Ba1 Ta3 O1b 135.8(6) 2_654 1_555 n
Ba1 Ta3 O1b 55.79(10) 2_654 3_665 n
Ba1 Ta3 O1b 55.79(10) 2_654 5_565 n
Ba1 Ta3 Ba2 107.75(22) 2_664 1_555 n
Ba1 Ta3 Ba3 177.9(4) 2_664 2_554 n
Ba1 Ta3 Ba3 67.91(7) 2_664 2_564 n
Ba1 Ta3 Ba3 67.91(7) 2_664 2_664 n
Ba1 Ta3 Mg3a 72.25(22) 2_664 1_555 n
Ba1 Ta3 Ta3a 72.25(22) 2_664 1_555 n
Ba1 Ta3 O1 55.81(11) 2_664 1_555 n
Ba1 Ta3 O1 123.3(5) 2_664 3_665 n
Ba1 Ta3 O1 55.81(11) 2_664 5_565 n
Ba1 Ta3 O2 124.20(14) 2_664 2_554 n
Ba1 Ta3 O2 124.20(14) 2_664 4_664 n
Ba1 Ta3 O2 56.54(18) 2_664 6_564 n
Ba1 Ta3 O1b 55.79(10) 2_664 1_555 n
Ba1 Ta3 O1b 135.8(6) 2_664 3_665 n
Ba1 Ta3 O1b 55.80(10) 2_664 5_565 n
Ba2 Ta3 Ba3 74.31(19) 1_555 2_554 n
Ba2 Ta3 Ba3 74.31(19) 1_555 2_564 n
Ba2 Ta3 Ba3 74.31(19) 1_555 2_664 n
Ba2 Ta3 Mg3a 180.0 1_555 1_555 n
Ba2 Ta3 Ta3a 180.0 1_555 1_555 n
Ba2 Ta3 O1 128.99(32) 1_555 1_555 n
Ba2 Ta3 O1 128.99(32) 1_555 3_665 n
Ba2 Ta3 O1 128.99(32) 1_555 5_565 n
Ba2 Ta3 O2 51.21(22) 1_555 2_554 n
Ba2 Ta3 O2 51.21(22) 1_555 4_664 n
Ba2 Ta3 O2 51.21(22) 1_555 6_564 n
Ba2 Ta3 O1b 116.5(5) 1_555 1_555 n
Ba2 Ta3 O1b 116.5(5) 1_555 3_665 n
Ba2 Ta3 O1b 116.5(5) 1_555 5_565 n
Ba3 Ta3 Ba3 112.97(16) 2_554 2_564 n
Ba3 Ta3 Ba3 112.97(16) 2_554 2_664 n
Ba3 Ta3 Mg3a 105.69(19) 2_554 1_555 n
Ba3 Ta3 Ta3a 105.69(19) 2_554 1_555 n
Ba3 Ta3 O1 122.98(14) 2_554 1_555 n
Ba3 Ta3 O1 54.68(23) 2_554 3_665 n
Ba3 Ta3 O1 122.98(14) 2_554 5_565 n
Ba3 Ta3 O2 57.00(9) 2_554 2_554 n
Ba3 Ta3 O2 57.00(9) 2_554 4_664 n
Ba3 Ta3 O2 125.5(4) 2_554 6_564 n
Ba3 Ta3 O1b 123.47(6) 2_554 1_555 n
Ba3 Ta3 O1b 42.2(4) 2_554 3_665 n
Ba3 Ta3 O1b 123.47(6) 2_554 5_565 n
Ba3 Ta3 Ba3 112.97(16) 2_564 2_664 n
Ba3 Ta3 Mg3a 105.69(19) 2_564 1_555 n
Ba3 Ta3 Ta3a 105.69(19) 2_564 1_555 n
Ba3 Ta3 O1 54.68(23) 2_564 1_555 n
Ba3 Ta3 O1 122.98(14) 2_564 3_665 n
Ba3 Ta3 O1 122.98(14) 2_564 5_565 n
Ba3 Ta3 O2 57.00(9) 2_564 2_554 n
Ba3 Ta3 O2 125.5(4) 2_564 4_664 n
Ba3 Ta3 O2 57.00(9) 2_564 6_564 n
Ba3 Ta3 O1b 42.2(4) 2_564 1_555 n
Ba3 Ta3 O1b 123.47(6) 2_564 3_665 n
Ba3 Ta3 O1b 123.47(6) 2_564 5_565 n
Ba3 Ta3 Mg3a 105.69(19) 2_664 1_555 n
Ba3 Ta3 Ta3a 105.69(19) 2_664 1_555 n
Ba3 Ta3 O1 122.98(14) 2_664 1_555 n
Ba3 Ta3 O1 122.98(14) 2_664 3_665 n
Ba3 Ta3 O1 54.68(23) 2_664 5_565 n
Ba3 Ta3 O2 125.5(4) 2_664 2_554 n
Ba3 Ta3 O2 57.00(9) 2_664 4_664 n
Ba3 Ta3 O2 57.00(9) 2_664 6_564 n
Ba3 Ta3 O1b 123.47(6) 2_664 1_555 n
Ba3 Ta3 O1b 123.47(6) 2_664 3_665 n
Ba3 Ta3 O1b 42.2(4) 2_664 5_565 n
Mg3a Ta3 Ta3a 0.0 1_555 1_555 n
Mg3a Ta3 O1 51.01(32) 1_555 1_555 n
Mg3a Ta3 O1 51.01(32) 1_555 3_665 n
Mg3a Ta3 O1 51.01(32) 1_555 5_565 n
Mg3a Ta3 O2 128.79(22) 1_555 2_554 n
Mg3a Ta3 O2 128.79(22) 1_555 4_664 n
Mg3a Ta3 O2 128.79(22) 1_555 6_564 n
Mg3a Ta3 O1b 63.5(5) 1_555 1_555 n
Mg3a Ta3 O1b 63.5(5) 1_555 3_665 n
Mg3a Ta3 O1b 63.5(5) 1_555 5_565 n
Ta3a Ta3 O1 51.01(32) 1_555 1_555 n
Ta3a Ta3 O1 51.01(32) 1_555 3_665 n
Ta3a Ta3 O1 51.01(32) 1_555 5_565 n
Ta3a Ta3 O2 128.79(22) 1_555 2_554 n
Ta3a Ta3 O2 128.79(22) 1_555 4_664 n
Ta3a Ta3 O2 128.79(22) 1_555 6_564 n
Ta3a Ta3 O1b 63.5(5) 1_555 1_555 n
Ta3a Ta3 O1b 63.5(5) 1_555 3_665 n
Ta3a Ta3 O1b 63.5(5) 1_555 5_565 n
O1 Ta3 O1 84.6(5) 1_555 3_665 n
O1 Ta3 O1 84.6(5) 1_555 5_565 n
O1 Ta3 O2 95.24(15) 1_555 2_554 n
O1 Ta3 O2 179.8022(17) 1_555 4_664 n
O1 Ta3 O2 95.24(15) 1_555 6_564 n
O1 Ta3 O1b 12.5(4) 1_555 1_555 n
O1 Ta3 O1b 93.9(5) 1_555 3_665 n
O1 Ta3 O1b 93.9(5) 1_555 5_565 n
O1 Ta3 O1 84.6(5) 3_665 5_565 n
O1 Ta3 O2 95.24(15) 3_665 2_554 n
O1 Ta3 O2 95.24(15) 3_665 4_664 n
O1 Ta3 O2 179.8072(17) 3_665 6_564 n
O1 Ta3 O1b 93.9(5) 3_665 1_555 n
O1 Ta3 O1b 12.5(4) 3_665 3_665 n
O1 Ta3 O1b 93.9(5) 3_665 5_565 n
O1 Ta3 O2 179.8072(17) 5_565 2_554 n
O1 Ta3 O2 95.24(15) 5_565 4_664 n
O1 Ta3 O2 95.24(15) 5_565 6_564 n
O1 Ta3 O1b 93.9(5) 5_565 1_555 n
O1 Ta3 O1b 93.9(5) 5_565 3_665 n
O1 Ta3 O1b 12.5(4) 5_565 5_565 n
O2 Ta3 O2 84.91(32) 2_554 4_664 n
O2 Ta3 O2 84.91(32) 2_554 6_564 n
O2 Ta3 O1b 86.02(31) 2_554 1_555 n
O2 Ta3 O1b 86.02(31) 2_554 3_665 n
O2 Ta3 O1b 167.7(7) 2_554 5_565 n
O2 Ta3 O2 84.91(32) 4_664 6_564 n
O2 Ta3 O1b 167.7(7) 4_664 1_555 n
O2 Ta3 O1b 86.02(31) 4_664 3_665 n
O2 Ta3 O1b 86.02(31) 4_664 5_565 n
O2 Ta3 O1b 86.02(31) 6_564 1_555 n
O2 Ta3 O1b 167.7(7) 6_564 3_665 n
O2 Ta3 O1b 86.02(31) 6_564 5_565 n
O1b Ta3 O1b 101.6(6) 1_555 3_665 n
O1b Ta3 O1b 101.6(6) 1_555 5_565 n
O1b Ta3 O1b 101.6(6) 3_665 5_565 n
Ba1 Mg3a Ba1 109.19(17) 2_554 2_654 n
Ba1 Mg3a Ba1 109.19(17) 2_554 2_664 n
Ba1 Mg3a Ba2a 109.75(17) 2_554 1_555 n
Ba1 Mg3a Ba3a 72.70(9) 2_554 1_555 n
Ba1 Mg3a Ba3a 70.28(9) 2_554 1_565 n
Ba1 Mg3a Ba3a 174.79(18) 2_554 1_665 n
Ba1 Mg3a Ba3a 70.28(9) 2_554 3_555 n
Ba1 Mg3a Ba3a 72.70(9) 2_554 3_565 n
Ba1 Mg3a Ba3a 174.79(18) 2_554 3_665 n
Ba1 Mg3a Ba3a 65.66(10) 2_554 5_555 n
Ba1 Mg3a Ba3a 65.66(10) 2_554 5_565 n
Ba1 Mg3a Ba3a 178.94(26) 2_554 5_665 n
Ba1 Mg3a Mg3 70.25(17) 2_554 1_555 n
Ba1 Mg3a Ta3 70.25(17) 2_554 1_555 n
Ba1 Mg3a Ta3a 109.75(17) 2_554 1_555 n
Ba1 Mg3a O1 54.79(8) 2_554 1_555 n
Ba1 Mg3a O1 54.79(8) 2_554 3_665 n
Ba1 Mg3a O1 130.1(4) 2_554 5_565 n
Ba1 Mg3a O2a 125.34(10) 2_554 1_555 n
Ba1 Mg3a O2a 125.34(10) 2_554 3_665 n
Ba1 Mg3a O2a 58.72(17) 2_554 5_565 n
Ba1 Mg3a O1b 54.83(10) 2_554 1_555 n
Ba1 Mg3a O1b 54.83(10) 2_554 3_665 n
Ba1 Mg3a O1b 118.4(5) 2_554 5_565 n
Ba1 Mg3a Ba1 109.19(17) 2_654 2_664 n
Ba1 Mg3a Ba2a 109.75(17) 2_654 1_555 n
Ba1 Mg3a Ba3a 65.66(10) 2_654 1_555 n
Ba1 Mg3a Ba3a 178.94(26) 2_654 1_565 n
Ba1 Mg3a Ba3a 65.66(10) 2_654 1_665 n
Ba1 Mg3a Ba3a 70.28(9) 2_654 3_555 n
Ba1 Mg3a Ba3a 174.79(18) 2_654 3_565 n
Ba1 Mg3a Ba3a 72.70(9) 2_654 3_665 n
Ba1 Mg3a Ba3a 72.70(9) 2_654 5_555 n
Ba1 Mg3a Ba3a 174.79(18) 2_654 5_565 n
Ba1 Mg3a Ba3a 70.28(9) 2_654 5_665 n
Ba1 Mg3a Mg3 70.25(17) 2_654 1_555 n
Ba1 Mg3a Ta3 70.25(17) 2_654 1_555 n
Ba1 Mg3a Ta3a 109.75(17) 2_654 1_555 n
Ba1 Mg3a O1 130.1(4) 2_654 1_555 n
Ba1 Mg3a O1 54.79(8) 2_654 3_665 n
Ba1 Mg3a O1 54.79(8) 2_654 5_565 n
Ba1 Mg3a O2a 58.72(17) 2_654 1_555 n
Ba1 Mg3a O2a 125.34(10) 2_654 3_665 n
Ba1 Mg3a O2a 125.34(10) 2_654 5_565 n
Ba1 Mg3a O1b 118.4(5) 2_654 1_555 n
Ba1 Mg3a O1b 54.83(10) 2_654 3_665 n
Ba1 Mg3a O1b 54.83(10) 2_654 5_565 n
Ba1 Mg3a Ba2a 109.75(17) 2_664 1_555 n
Ba1 Mg3a Ba3a 174.79(18) 2_664 1_555 n
Ba1 Mg3a Ba3a 70.28(9) 2_664 1_565 n
Ba1 Mg3a Ba3a 72.70(9) 2_664 1_665 n
Ba1 Mg3a Ba3a 178.94(26) 2_664 3_555 n
Ba1 Mg3a Ba3a 65.66(10) 2_664 3_565 n
Ba1 Mg3a Ba3a 65.66(10) 2_664 3_665 n
Ba1 Mg3a Ba3a 174.79(18) 2_664 5_555 n
Ba1 Mg3a Ba3a 72.70(9) 2_664 5_565 n
Ba1 Mg3a Ba3a 70.28(9) 2_664 5_665 n
Ba1 Mg3a Mg3 70.25(17) 2_664 1_555 n
Ba1 Mg3a Ta3 70.25(17) 2_664 1_555 n
Ba1 Mg3a Ta3a 109.75(17) 2_664 1_555 n
Ba1 Mg3a O1 54.79(8) 2_664 1_555 n
Ba1 Mg3a O1 130.1(4) 2_664 3_665 n
Ba1 Mg3a O1 54.79(8) 2_664 5_565 n
Ba1 Mg3a O2a 125.34(10) 2_664 1_555 n
Ba1 Mg3a O2a 58.72(17) 2_664 3_665 n
Ba1 Mg3a O2a 125.34(10) 2_664 5_565 n
Ba1 Mg3a O1b 54.83(10) 2_664 1_555 n
Ba1 Mg3a O1b 118.4(5) 2_664 3_665 n
Ba1 Mg3a O1b 54.83(10) 2_664 5_565 n
Ba2a Mg3a Ba3a 73.59(13) 1_555 1_555 n
Ba2a Mg3a Ba3a 71.31(14) 1_555 1_565 n
Ba2a Mg3a Ba3a 73.59(13) 1_555 1_665 n
Ba2a Mg3a Ba3a 71.31(14) 1_555 3_555 n
Ba2a Mg3a Ba3a 73.59(13) 1_555 3_565 n
Ba2a Mg3a Ba3a 73.59(13) 1_555 3_665 n
Ba2a Mg3a Ba3a 73.59(13) 1_555 5_555 n
Ba2a Mg3a Ba3a 73.59(13) 1_555 5_565 n
Ba2a Mg3a Ba3a 71.31(14) 1_555 5_665 n
Ba2a Mg3a Mg3 180.0 1_555 1_555 n
Ba2a Mg3a Ta3 180.0 1_555 1_555 n
Ba2a Mg3a Ta3a 0.2315 1_555 1_555 n
Ba2a Mg3a O1 120.15(28) 1_555 1_555 n
Ba2a Mg3a O1 120.15(28) 1_555 3_665 n
Ba2a Mg3a O1 120.15(28) 1_555 5_565 n
Ba2a Mg3a O2a 51.03(15) 1_555 1_555 n
Ba2a Mg3a O2a 51.03(15) 1_555 3_665 n
Ba2a Mg3a O2a 51.03(15) 1_555 5_565 n
Ba2a Mg3a O1b 131.9(4) 1_555 1_555 n
Ba2a Mg3a O1b 131.9(4) 1_555 3_665 n
Ba2a Mg3a O1b 131.9(4) 1_555 5_565 n
Ba3a Mg3a Ba3a 114.85(14) 1_555 1_565 n
Ba3a Mg3a Ba3a 105.00(12) 1_555 1_665 n
Ba3a Mg3a Ba3a 4.62(7) 1_555 3_555 n
Ba3a Mg3a Ba3a 119.47(18) 1_555 3_565 n
Ba3a Mg3a Ba3a 112.35(11) 1_555 3_665 n
Ba3a Mg3a Ba3a 8.07(11) 1_555 5_555 n
Ba3a Mg3a Ba3a 112.35(11) 1_555 5_565 n
Ba3a Mg3a Ba3a 107.75(12) 1_555 5_665 n
Ba3a Mg3a Mg3 106.41(13) 1_555 1_555 n
Ba3a Mg3a Ta3 106.41(13) 1_555 1_555 n
Ba3a Mg3a Ta3a 73.59(13) 1_555 1_555 n
Ba3a Mg3a O1 127.46(7) 1_555 1_555 n
Ba3a Mg3a O1 46.73(25) 1_555 3_665 n
Ba3a Mg3a O1 120.19(8) 1_555 5_565 n
Ba3a Mg3a O2a 53.35(7) 1_555 1_555 n
Ba3a Mg3a O2a 124.48(25) 1_555 3_665 n
Ba3a Mg3a O2a 59.86(9) 1_555 5_565 n
Ba3a Mg3a O1b 126.16(13) 1_555 1_555 n
Ba3a Mg3a O1b 58.4(4) 1_555 3_665 n
Ba3a Mg3a O1b 119.96(11) 1_555 5_565 n
Ba3a Mg3a Ba3a 114.85(14) 1_565 1_665 n
Ba3a Mg3a Ba3a 110.24(14) 1_565 3_555 n
Ba3a Mg3a Ba3a 4.62(7) 1_565 3_565 n
Ba3a Mg3a Ba3a 107.75(12) 1_565 3_665 n
Ba3a Mg3a Ba3a 107.75(12) 1_565 5_555 n
Ba3a Mg3a Ba3a 4.62(7) 1_565 5_565 n
Ba3a Mg3a Ba3a 110.24(14) 1_565 5_665 n
Ba3a Mg3a Mg3 108.69(14) 1_565 1_555 n
Ba3a Mg3a Ta3 108.69(14) 1_565 1_555 n
Ba3a Mg3a Ta3a 71.31(14) 1_565 1_555 n
Ba3a Mg3a O1 48.84(25) 1_565 1_555 n
Ba3a Mg3a O1 124.79(5) 1_565 3_665 n
Ba3a Mg3a O1 124.79(5) 1_565 5_565 n
Ba3a Mg3a O2a 122.34(26) 1_565 1_555 n
Ba3a Mg3a O2a 55.26(7) 1_565 3_665 n
Ba3a Mg3a O2a 55.26(7) 1_565 5_565 n
Ba3a Mg3a O1b 60.6(4) 1_565 1_555 n
Ba3a Mg3a O1b 124.51(10) 1_565 3_665 n
Ba3a Mg3a O1b 124.51(10) 1_565 5_565 n
Ba3a Mg3a Ba3a 107.75(12) 1_665 3_555 n
Ba3a Mg3a Ba3a 112.35(11) 1_665 3_565 n
Ba3a Mg3a Ba3a 8.07(11) 1_665 3_665 n
Ba3a Mg3a Ba3a 112.35(11) 1_665 5_555 n
Ba3a Mg3a Ba3a 119.47(18) 1_665 5_565 n
Ba3a Mg3a Ba3a 4.62(7) 1_665 5_665 n
Ba3a Mg3a Mg3 106.41(13) 1_665 1_555 n
Ba3a Mg3a Ta3 106.41(13) 1_665 1_555 n
Ba3a Mg3a Ta3a 73.59(13) 1_665 1_555 n
Ba3a Mg3a O1 127.46(7) 1_665 1_555 n
Ba3a Mg3a O1 120.19(8) 1_665 3_665 n
Ba3a Mg3a O1 46.73(25) 1_665 5_565 n
Ba3a Mg3a O2a 53.35(7) 1_665 1_555 n
Ba3a Mg3a O2a 59.86(9) 1_665 3_665 n
Ba3a Mg3a O2a 124.48(25) 1_665 5_565 n
Ba3a Mg3a O1b 126.16(13) 1_665 1_555 n
Ba3a Mg3a O1b 119.96(11) 1_665 3_665 n
Ba3a Mg3a O1b 58.4(4) 1_665 5_565 n
Ba3a Mg3a Ba3a 114.85(14) 3_555 3_565 n
Ba3a Mg3a Ba3a 114.85(14) 3_555 3_665 n
Ba3a Mg3a Ba3a 4.62(7) 3_555 5_555 n
Ba3a Mg3a Ba3a 107.75(12) 3_555 5_565 n
Ba3a Mg3a Ba3a 110.24(14) 3_555 5_665 n
Ba3a Mg3a Mg3 108.69(14) 3_555 1_555 n
Ba3a Mg3a Ta3 108.69(14) 3_555 1_555 n
Ba3a Mg3a Ta3a 71.31(14) 3_555 1_555 n
Ba3a Mg3a O1 124.79(5) 3_555 1_555 n
Ba3a Mg3a O1 48.84(25) 3_555 3_665 n
Ba3a Mg3a O1 124.79(5) 3_555 5_565 n
Ba3a Mg3a O2a 55.26(7) 3_555 1_555 n
Ba3a Mg3a O2a 122.34(26) 3_555 3_665 n
Ba3a Mg3a O2a 55.26(7) 3_555 5_565 n
Ba3a Mg3a O1b 124.51(10) 3_555 1_555 n
Ba3a Mg3a O1b 60.6(4) 3_555 3_665 n
Ba3a Mg3a O1b 124.51(10) 3_555 5_565 n
Ba3a Mg3a Ba3a 105.00(12) 3_565 3_665 n
Ba3a Mg3a Ba3a 112.35(11) 3_565 5_555 n
Ba3a Mg3a Ba3a 8.07(11) 3_565 5_565 n
Ba3a Mg3a Ba3a 107.75(12) 3_565 5_665 n
Ba3a Mg3a Mg3 106.41(13) 3_565 1_555 n
Ba3a Mg3a Ta3 106.41(13) 3_565 1_555 n
Ba3a Mg3a Ta3a 73.59(13) 3_565 1_555 n
Ba3a Mg3a O1 46.73(25) 3_565 1_555 n
Ba3a Mg3a O1 127.46(7) 3_565 3_665 n
Ba3a Mg3a O1 120.19(8) 3_565 5_565 n
Ba3a Mg3a O2a 124.48(25) 3_565 1_555 n
Ba3a Mg3a O2a 53.35(7) 3_565 3_665 n
Ba3a Mg3a O2a 59.86(9) 3_565 5_565 n
Ba3a Mg3a O1b 58.4(4) 3_565 1_555 n
Ba3a Mg3a O1b 126.16(13) 3_565 3_665 n
Ba3a Mg3a O1b 119.96(11) 3_565 5_565 n
Ba3a Mg3a Ba3a 119.47(18) 3_665 5_555 n
Ba3a Mg3a Ba3a 112.35(11) 3_665 5_565 n
Ba3a Mg3a Ba3a 4.62(7) 3_665 5_665 n
Ba3a Mg3a Mg3 106.41(13) 3_665 1_555 n
Ba3a Mg3a Ta3 106.41(13) 3_665 1_555 n
Ba3a Mg3a Ta3a 73.59(13) 3_665 1_555 n
Ba3a Mg3a O1 120.19(8) 3_665 1_555 n
Ba3a Mg3a O1 127.46(7) 3_665 3_665 n
Ba3a Mg3a O1 46.73(25) 3_665 5_565 n
Ba3a Mg3a O2a 59.86(9) 3_665 1_555 n
Ba3a Mg3a O2a 53.35(7) 3_665 3_665 n
Ba3a Mg3a O2a 124.48(25) 3_665 5_565 n
Ba3a Mg3a O1b 119.96(11) 3_665 1_555 n
Ba3a Mg3a O1b 126.16(13) 3_665 3_665 n
Ba3a Mg3a O1b 58.4(4) 3_665 5_565 n
Ba3a Mg3a Ba3a 105.00(12) 5_555 5_565 n
Ba3a Mg3a Ba3a 114.85(14) 5_555 5_665 n
Ba3a Mg3a Mg3 106.41(13) 5_555 1_555 n
Ba3a Mg3a Ta3 106.41(13) 5_555 1_555 n
Ba3a Mg3a Ta3a 73.59(13) 5_555 1_555 n
Ba3a Mg3a O1 120.19(8) 5_555 1_555 n
Ba3a Mg3a O1 46.73(25) 5_555 3_665 n
Ba3a Mg3a O1 127.46(7) 5_555 5_565 n
Ba3a Mg3a O2a 59.86(9) 5_555 1_555 n
Ba3a Mg3a O2a 124.48(25) 5_555 3_665 n
Ba3a Mg3a O2a 53.35(7) 5_555 5_565 n
Ba3a Mg3a O1b 119.96(11) 5_555 1_555 n
Ba3a Mg3a O1b 58.4(4) 5_555 3_665 n
Ba3a Mg3a O1b 126.16(13) 5_555 5_565 n
Ba3a Mg3a Ba3a 114.85(14) 5_565 5_665 n
Ba3a Mg3a Mg3 106.41(13) 5_565 1_555 n
Ba3a Mg3a Ta3 106.41(13) 5_565 1_555 n
Ba3a Mg3a Ta3a 73.59(13) 5_565 1_555 n
Ba3a Mg3a O1 46.73(25) 5_565 1_555 n
Ba3a Mg3a O1 120.19(8) 5_565 3_665 n
Ba3a Mg3a O1 127.46(7) 5_565 5_565 n
Ba3a Mg3a O2a 124.48(25) 5_565 1_555 n
Ba3a Mg3a O2a 59.86(9) 5_565 3_665 n
Ba3a Mg3a O2a 53.35(7) 5_565 5_565 n
Ba3a Mg3a O1b 58.4(4) 5_565 1_555 n
Ba3a Mg3a O1b 119.96(11) 5_565 3_665 n
Ba3a Mg3a O1b 126.16(13) 5_565 5_565 n
Ba3a Mg3a Mg3 108.69(14) 5_665 1_555 n
Ba3a Mg3a Ta3 108.69(14) 5_665 1_555 n
Ba3a Mg3a Ta3a 71.31(14) 5_665 1_555 n
Ba3a Mg3a O1 124.79(5) 5_665 1_555 n
Ba3a Mg3a O1 124.79(5) 5_665 3_665 n
Ba3a Mg3a O1 48.84(25) 5_665 5_565 n
Ba3a Mg3a O2a 55.26(7) 5_665 1_555 n
Ba3a Mg3a O2a 55.26(7) 5_665 3_665 n
Ba3a Mg3a O2a 122.34(26) 5_665 5_565 n
Ba3a Mg3a O1b 124.51(10) 5_665 1_555 n
Ba3a Mg3a O1b 124.51(10) 5_665 3_665 n
Ba3a Mg3a O1b 60.6(4) 5_665 5_565 n
Mg3 Mg3a Ta3 0.0 1_555 1_555 n
Mg3 Mg3a Ta3a 179.7676 1_555 1_555 n
Mg3 Mg3a O1 59.85(28) 1_555 1_555 n
Mg3 Mg3a O1 59.85(28) 1_555 3_665 n
Mg3 Mg3a O1 59.85(28) 1_555 5_565 n
Mg3 Mg3a O2a 128.97(15) 1_555 1_555 n
Mg3 Mg3a O2a 128.97(15) 1_555 3_665 n
Mg3 Mg3a O2a 128.97(15) 1_555 5_565 n
Mg3 Mg3a O1b 48.1(4) 1_555 1_555 n
Mg3 Mg3a O1b 48.1(4) 1_555 3_665 n
Mg3 Mg3a O1b 48.1(4) 1_555 5_565 n
Ta3 Mg3a Ta3a 179.7676 1_555 1_555 n
Ta3 Mg3a O1 59.85(28) 1_555 1_555 n
Ta3 Mg3a O1 59.85(28) 1_555 3_665 n
Ta3 Mg3a O1 59.85(28) 1_555 5_565 n
Ta3 Mg3a O2a 128.97(15) 1_555 1_555 n
Ta3 Mg3a O2a 128.97(15) 1_555 3_665 n
Ta3 Mg3a O2a 128.97(15) 1_555 5_565 n
Ta3 Mg3a O1b 48.1(4) 1_555 1_555 n
Ta3 Mg3a O1b 48.1(4) 1_555 3_665 n
Ta3 Mg3a O1b 48.1(4) 1_555 5_565 n
Ta3a Mg3a O1 120.15(28) 1_555 1_555 n
Ta3a Mg3a O1 120.15(28) 1_555 3_665 n
Ta3a Mg3a O1 120.15(28) 1_555 5_565 n
Ta3a Mg3a O2a 51.03(15) 1_555 1_555 n
Ta3a Mg3a O2a 51.03(15) 1_555 3_665 n
Ta3a Mg3a O2a 51.03(15) 1_555 5_565 n
Ta3a Mg3a O1b 131.9(4) 1_555 1_555 n
Ta3a Mg3a O1b 131.9(4) 1_555 3_665 n
Ta3a Mg3a O1b 131.9(4) 1_555 5_565 n
O1 Mg3a O1 97.0(4) 1_555 3_665 n
O1 Mg3a O1 97.0(4) 1_555 5_565 n
O1 Mg3a O2a 171.2(4) 1_555 1_555 n
O1 Mg3a O2a 88.84(18) 1_555 3_665 n
O1 Mg3a O2a 88.84(18) 1_555 5_565 n
O1 Mg3a O1b 11.72(33) 1_555 1_555 n
O1 Mg3a O1b 89.2(4) 1_555 3_665 n
O1 Mg3a O1b 89.2(4) 1_555 5_565 n
O1 Mg3a O1 97.0(4) 3_665 5_565 n
O1 Mg3a O2a 88.84(18) 3_665 1_555 n
O1 Mg3a O2a 171.2(4) 3_665 3_665 n
O1 Mg3a O2a 88.84(18) 3_665 5_565 n
O1 Mg3a O1b 89.2(4) 3_665 1_555 n
O1 Mg3a O1b 11.72(33) 3_665 3_665 n
O1 Mg3a O1b 89.2(4) 3_665 5_565 n
O1 Mg3a O2a 88.84(18) 5_565 1_555 n
O1 Mg3a O2a 88.84(18) 5_565 3_665 n
O1 Mg3a O2a 171.2(4) 5_565 5_565 n
O1 Mg3a O1b 89.2(4) 5_565 1_555 n
O1 Mg3a O1b 89.2(4) 5_565 3_665 n
O1 Mg3a O1b 11.72(33) 5_565 5_565 n
O2a Mg3a O2a 84.65(22) 1_555 3_665 n
O2a Mg3a O2a 84.65(22) 1_555 5_565 n
O2a Mg3a O1b 177.1(5) 1_555 1_555 n
O2a Mg3a O1b 97.49(26) 1_555 3_665 n
O2a Mg3a O1b 97.49(26) 1_555 5_565 n
O2a Mg3a O2a 84.65(22) 3_665 5_565 n
O2a Mg3a O1b 97.49(26) 3_665 1_555 n
O2a Mg3a O1b 177.1(5) 3_665 3_665 n
O2a Mg3a O1b 97.49(26) 3_665 5_565 n
O2a Mg3a O1b 97.49(26) 5_565 1_555 n
O2a Mg3a O1b 97.49(26) 5_565 3_665 n
O2a Mg3a O1b 177.1(5) 5_565 5_565 n
O1b Mg3a O1b 80.3(6) 1_555 3_665 n
O1b Mg3a O1b 80.3(6) 1_555 5_565 n
O1b Mg3a O1b 80.3(6) 3_665 5_565 n
Ba1 Ta3a Ba1 109.14(17) 2_554 2_654 n
Ba1 Ta3a Ba1 109.14(17) 2_554 2_664 n
Ba1 Ta3a Ba2a 109.80(17) 2_554 1_555 n
Ba1 Ta3a Ba3a 72.69(9) 2_554 1_555 n
Ba1 Ta3a Ba3a 70.27(9) 2_554 1_565 n
Ba1 Ta3a Ba3a 174.73(18) 2_554 1_665 n
Ba1 Ta3a Ba3a 70.27(9) 2_554 3_555 n
Ba1 Ta3a Ba3a 72.69(9) 2_554 3_565 n
Ba1 Ta3a Ba3a 174.73(18) 2_554 3_665 n
Ba1 Ta3a Ba3a 65.66(10) 2_554 5_555 n
Ba1 Ta3a Ba3a 65.66(10) 2_554 5_565 n
Ba1 Ta3a Ba3a 178.84(26) 2_554 5_665 n
Ba1 Ta3a Mg3 70.20(17) 2_554 1_555 n
Ba1 Ta3a Ta3 70.20(17) 2_554 1_555 n
Ba1 Ta3a Mg3a 70.20(17) 2_554 1_555 n
Ba1 Ta3a O1 54.76(8) 2_554 1_555 n
Ba1 Ta3a O1 54.76(8) 2_554 3_665 n
Ba1 Ta3a O1 130.0(4) 2_554 5_565 n
Ba1 Ta3a O2a 125.37(10) 2_554 1_555 n
Ba1 Ta3a O2a 125.37(10) 2_554 3_665 n
Ba1 Ta3a O2a 58.70(17) 2_554 5_565 n
Ba1 Ta3a O1b 54.81(10) 2_554 1_555 n
Ba1 Ta3a O1b 54.81(10) 2_554 3_665 n
Ba1 Ta3a O1b 118.3(5) 2_554 5_565 n
Ba1 Ta3a Ba1 109.14(17) 2_654 2_664 n
Ba1 Ta3a Ba2a 109.80(17) 2_654 1_555 n
Ba1 Ta3a Ba3a 65.66(10) 2_654 1_555 n
Ba1 Ta3a Ba3a 178.84(26) 2_654 1_565 n
Ba1 Ta3a Ba3a 65.66(10) 2_654 1_665 n
Ba1 Ta3a Ba3a 70.27(9) 2_654 3_555 n
Ba1 Ta3a Ba3a 174.73(18) 2_654 3_565 n
Ba1 Ta3a Ba3a 72.69(9) 2_654 3_665 n
Ba1 Ta3a Ba3a 72.69(9) 2_654 5_555 n
Ba1 Ta3a Ba3a 174.73(18) 2_654 5_565 n
Ba1 Ta3a Ba3a 70.27(9) 2_654 5_665 n
Ba1 Ta3a Mg3 70.20(17) 2_654 1_555 n
Ba1 Ta3a Ta3 70.20(17) 2_654 1_555 n
Ba1 Ta3a Mg3a 70.21(17) 2_654 1_555 n
Ba1 Ta3a O1 130.0(4) 2_654 1_555 n
Ba1 Ta3a O1 54.76(8) 2_654 3_665 n
Ba1 Ta3a O1 54.76(8) 2_654 5_565 n
Ba1 Ta3a O2a 58.70(17) 2_654 1_555 n
Ba1 Ta3a O2a 125.37(10) 2_654 3_665 n
Ba1 Ta3a O2a 125.37(10) 2_654 5_565 n
Ba1 Ta3a O1b 118.3(5) 2_654 1_555 n
Ba1 Ta3a O1b 54.81(10) 2_654 3_665 n
Ba1 Ta3a O1b 54.81(10) 2_654 5_565 n
Ba1 Ta3a Ba2a 109.80(17) 2_664 1_555 n
Ba1 Ta3a Ba3a 174.73(18) 2_664 1_555 n
Ba1 Ta3a Ba3a 70.27(9) 2_664 1_565 n
Ba1 Ta3a Ba3a 72.69(9) 2_664 1_665 n
Ba1 Ta3a Ba3a 178.84(26) 2_664 3_555 n
Ba1 Ta3a Ba3a 65.66(10) 2_664 3_565 n
Ba1 Ta3a Ba3a 65.66(10) 2_664 3_665 n
Ba1 Ta3a Ba3a 174.73(18) 2_664 5_555 n
Ba1 Ta3a Ba3a 72.69(9) 2_664 5_565 n
Ba1 Ta3a Ba3a 70.27(9) 2_664 5_665 n
Ba1 Ta3a Mg3 70.20(17) 2_664 1_555 n
Ba1 Ta3a Ta3 70.20(17) 2_664 1_555 n
Ba1 Ta3a Mg3a 70.21(17) 2_664 1_555 n
Ba1 Ta3a O1 54.76(8) 2_664 1_555 n
Ba1 Ta3a O1 130.0(4) 2_664 3_665 n
Ba1 Ta3a O1 54.76(8) 2_664 5_565 n
Ba1 Ta3a O2a 125.37(10) 2_664 1_555 n
Ba1 Ta3a O2a 58.70(17) 2_664 3_665 n
Ba1 Ta3a O2a 125.37(10) 2_664 5_565 n
Ba1 Ta3a O1b 54.81(10) 2_664 1_555 n
Ba1 Ta3a O1b 118.3(5) 2_664 3_665 n
Ba1 Ta3a O1b 54.81(10) 2_664 5_565 n
Ba2a Ta3a Ba3a 73.64(13) 1_555 1_555 n
Ba2a Ta3a Ba3a 71.36(14) 1_555 1_565 n
Ba2a Ta3a Ba3a 73.64(13) 1_555 1_665 n
Ba2a Ta3a Ba3a 71.36(14) 1_555 3_555 n
Ba2a Ta3a Ba3a 73.64(13) 1_555 3_565 n
Ba2a Ta3a Ba3a 73.64(13) 1_555 3_665 n
Ba2a Ta3a Ba3a 73.64(13) 1_555 5_555 n
Ba2a Ta3a Ba3a 73.64(13) 1_555 5_565 n
Ba2a Ta3a Ba3a 71.36(14) 1_555 5_665 n
Ba2a Ta3a Mg3 180.0 1_555 1_555 n
Ba2a Ta3a Ta3 180.0 1_555 1_555 n
Ba2a Ta3a Mg3a 179.7676 1_555 1_555 n
Ba2a Ta3a O1 120.23(28) 1_555 1_555 n
Ba2a Ta3a O1 120.23(28) 1_555 3_665 n
Ba2a Ta3a O1 120.23(28) 1_555 5_565 n
Ba2a Ta3a O2a 51.09(15) 1_555 1_555 n
Ba2a Ta3a O2a 51.09(15) 1_555 3_665 n
Ba2a Ta3a O2a 51.09(15) 1_555 5_565 n
Ba2a Ta3a O1b 131.9(4) 1_555 1_555 n
Ba2a Ta3a O1b 131.9(4) 1_555 3_665 n
Ba2a Ta3a O1b 131.9(4) 1_555 5_565 n
Ba3a Ta3a Ba3a 114.90(14) 1_555 1_565 n
Ba3a Ta3a Ba3a 105.04(12) 1_555 1_665 n
Ba3a Ta3a Ba3a 4.61(7) 1_555 3_555 n
Ba3a Ta3a Ba3a 119.52(18) 1_555 3_565 n
Ba3a Ta3a Ba3a 112.40(11) 1_555 3_665 n
Ba3a Ta3a Ba3a 8.07(11) 1_555 5_555 n
Ba3a Ta3a Ba3a 112.40(11) 1_555 5_565 n
Ba3a Ta3a Ba3a 107.79(12) 1_555 5_665 n
Ba3a Ta3a Mg3 106.36(13) 1_555 1_555 n
Ba3a Ta3a Ta3 106.36(13) 1_555 1_555 n
Ba3a Ta3a Mg3a 106.36(13) 1_555 1_555 n
Ba3a Ta3a O1 127.44(7) 1_555 1_555 n
Ba3a Ta3a O1 46.77(25) 1_555 3_665 n
Ba3a Ta3a O1 120.17(8) 1_555 5_565 n
Ba3a Ta3a O2a 53.37(7) 1_555 1_555 n
Ba3a Ta3a O2a 124.60(25) 1_555 3_665 n
Ba3a Ta3a O2a 59.88(9) 1_555 5_565 n
Ba3a Ta3a O1b 126.12(13) 1_555 1_555 n
Ba3a Ta3a O1b 58.4(4) 1_555 3_665 n
Ba3a Ta3a O1b 119.92(11) 1_555 5_565 n
Ba3a Ta3a Ba3a 114.90(14) 1_565 1_665 n
Ba3a Ta3a Ba3a 110.29(13) 1_565 3_555 n
Ba3a Ta3a Ba3a 4.61(7) 1_565 3_565 n
Ba3a Ta3a Ba3a 107.79(12) 1_565 3_665 n
Ba3a Ta3a Ba3a 107.79(12) 1_565 5_555 n
Ba3a Ta3a Ba3a 4.61(7) 1_565 5_565 n
Ba3a Ta3a Ba3a 110.29(13) 1_565 5_665 n
Ba3a Ta3a Mg3 108.64(14) 1_565 1_555 n
Ba3a Ta3a Ta3 108.64(14) 1_565 1_555 n
Ba3a Ta3a Mg3a 108.64(14) 1_565 1_555 n
Ba3a Ta3a O1 48.87(25) 1_565 1_555 n
Ba3a Ta3a O1 124.77(5) 1_565 3_665 n
Ba3a Ta3a O1 124.77(5) 1_565 5_565 n
Ba3a Ta3a O2a 122.46(26) 1_565 1_555 n
Ba3a Ta3a O2a 55.29(7) 1_565 3_665 n
Ba3a Ta3a O2a 55.29(7) 1_565 5_565 n
Ba3a Ta3a O1b 60.6(4) 1_565 1_555 n
Ba3a Ta3a O1b 124.47(10) 1_565 3_665 n
Ba3a Ta3a O1b 124.47(10) 1_565 5_565 n
Ba3a Ta3a Ba3a 107.79(12) 1_665 3_555 n
Ba3a Ta3a Ba3a 112.40(11) 1_665 3_565 n
Ba3a Ta3a Ba3a 8.07(11) 1_665 3_665 n
Ba3a Ta3a Ba3a 112.40(11) 1_665 5_555 n
Ba3a Ta3a Ba3a 119.52(18) 1_665 5_565 n
Ba3a Ta3a Ba3a 4.61(7) 1_665 5_665 n
Ba3a Ta3a Mg3 106.36(13) 1_665 1_555 n
Ba3a Ta3a Ta3 106.36(13) 1_665 1_555 n
Ba3a Ta3a Mg3a 106.36(13) 1_665 1_555 n
Ba3a Ta3a O1 127.43(7) 1_665 1_555 n
Ba3a Ta3a O1 120.17(8) 1_665 3_665 n
Ba3a Ta3a O1 46.77(25) 1_665 5_565 n
Ba3a Ta3a O2a 53.37(7) 1_665 1_555 n
Ba3a Ta3a O2a 59.88(9) 1_665 3_665 n
Ba3a Ta3a O2a 124.60(25) 1_665 5_565 n
Ba3a Ta3a O1b 126.12(13) 1_665 1_555 n
Ba3a Ta3a O1b 119.92(11) 1_665 3_665 n
Ba3a Ta3a O1b 58.4(4) 1_665 5_565 n
Ba3a Ta3a Ba3a 114.90(14) 3_555 3_565 n
Ba3a Ta3a Ba3a 114.90(14) 3_555 3_665 n
Ba3a Ta3a Ba3a 4.61(7) 3_555 5_555 n
Ba3a Ta3a Ba3a 107.79(12) 3_555 5_565 n
Ba3a Ta3a Ba3a 110.29(13) 3_555 5_665 n
Ba3a Ta3a Mg3 108.64(14) 3_555 1_555 n
Ba3a Ta3a Ta3 108.64(14) 3_555 1_555 n
Ba3a Ta3a Mg3a 108.64(14) 3_555 1_555 n
Ba3a Ta3a O1 124.77(5) 3_555 1_555 n
Ba3a Ta3a O1 48.87(25) 3_555 3_665 n
Ba3a Ta3a O1 124.77(5) 3_555 5_565 n
Ba3a Ta3a O2a 55.29(7) 3_555 1_555 n
Ba3a Ta3a O2a 122.46(26) 3_555 3_665 n
Ba3a Ta3a O2a 55.29(7) 3_555 5_565 n
Ba3a Ta3a O1b 124.47(10) 3_555 1_555 n
Ba3a Ta3a O1b 60.6(4) 3_555 3_665 n
Ba3a Ta3a O1b 124.47(10) 3_555 5_565 n
Ba3a Ta3a Ba3a 105.04(12) 3_565 3_665 n
Ba3a Ta3a Ba3a 112.40(11) 3_565 5_555 n
Ba3a Ta3a Ba3a 8.07(11) 3_565 5_565 n
Ba3a Ta3a Ba3a 107.79(12) 3_565 5_665 n
Ba3a Ta3a Mg3 106.36(13) 3_565 1_555 n
Ba3a Ta3a Ta3 106.36(13) 3_565 1_555 n
Ba3a Ta3a Mg3a 106.36(13) 3_565 1_555 n
Ba3a Ta3a O1 46.77(25) 3_565 1_555 n
Ba3a Ta3a O1 127.43(7) 3_565 3_665 n
Ba3a Ta3a O1 120.17(8) 3_565 5_565 n
Ba3a Ta3a O2a 124.60(25) 3_565 1_555 n
Ba3a Ta3a O2a 53.37(7) 3_565 3_665 n
Ba3a Ta3a O2a 59.88(9) 3_565 5_565 n
Ba3a Ta3a O1b 58.4(4) 3_565 1_555 n
Ba3a Ta3a O1b 126.12(13) 3_565 3_665 n
Ba3a Ta3a O1b 119.92(11) 3_565 5_565 n
Ba3a Ta3a Ba3a 119.52(18) 3_665 5_555 n
Ba3a Ta3a Ba3a 112.40(11) 3_665 5_565 n
Ba3a Ta3a Ba3a 4.61(7) 3_665 5_665 n
Ba3a Ta3a Mg3 106.36(13) 3_665 1_555 n
Ba3a Ta3a Ta3 106.36(13) 3_665 1_555 n
Ba3a Ta3a Mg3a 106.36(13) 3_665 1_555 n
Ba3a Ta3a O1 120.17(8) 3_665 1_555 n
Ba3a Ta3a O1 127.44(7) 3_665 3_665 n
Ba3a Ta3a O1 46.77(25) 3_665 5_565 n
Ba3a Ta3a O2a 59.88(9) 3_665 1_555 n
Ba3a Ta3a O2a 53.37(7) 3_665 3_665 n
Ba3a Ta3a O2a 124.60(25) 3_665 5_565 n
Ba3a Ta3a O1b 119.92(11) 3_665 1_555 n
Ba3a Ta3a O1b 126.12(13) 3_665 3_665 n
Ba3a Ta3a O1b 58.4(4) 3_665 5_565 n
Ba3a Ta3a Ba3a 105.04(12) 5_555 5_565 n
Ba3a Ta3a Ba3a 114.90(14) 5_555 5_665 n
Ba3a Ta3a Mg3 106.36(13) 5_555 1_555 n
Ba3a Ta3a Ta3 106.36(13) 5_555 1_555 n
Ba3a Ta3a Mg3a 106.36(13) 5_555 1_555 n
Ba3a Ta3a O1 120.17(8) 5_555 1_555 n
Ba3a Ta3a O1 46.77(25) 5_555 3_665 n
Ba3a Ta3a O1 127.43(7) 5_555 5_565 n
Ba3a Ta3a O2a 59.88(9) 5_555 1_555 n
Ba3a Ta3a O2a 124.60(25) 5_555 3_665 n
Ba3a Ta3a O2a 53.37(7) 5_555 5_565 n
Ba3a Ta3a O1b 119.92(11) 5_555 1_555 n
Ba3a Ta3a O1b 58.4(4) 5_555 3_665 n
Ba3a Ta3a O1b 126.12(13) 5_555 5_565 n
Ba3a Ta3a Ba3a 114.90(14) 5_565 5_665 n
Ba3a Ta3a Mg3 106.36(13) 5_565 1_555 n
Ba3a Ta3a Ta3 106.36(13) 5_565 1_555 n
Ba3a Ta3a Mg3a 106.36(13) 5_565 1_555 n
Ba3a Ta3a O1 46.77(25) 5_565 1_555 n
Ba3a Ta3a O1 120.17(8) 5_565 3_665 n
Ba3a Ta3a O1 127.44(7) 5_565 5_565 n
Ba3a Ta3a O2a 124.60(25) 5_565 1_555 n
Ba3a Ta3a O2a 59.88(9) 5_565 3_665 n
Ba3a Ta3a O2a 53.37(7) 5_565 5_565 n
Ba3a Ta3a O1b 58.4(4) 5_565 1_555 n
Ba3a Ta3a O1b 119.92(11) 5_565 3_665 n
Ba3a Ta3a O1b 126.12(13) 5_565 5_565 n
Ba3a Ta3a Mg3 108.64(14) 5_665 1_555 n
Ba3a Ta3a Ta3 108.64(14) 5_665 1_555 n
Ba3a Ta3a Mg3a 108.64(14) 5_665 1_555 n
Ba3a Ta3a O1 124.77(5) 5_665 1_555 n
Ba3a Ta3a O1 124.77(5) 5_665 3_665 n
Ba3a Ta3a O1 48.87(25) 5_665 5_565 n
Ba3a Ta3a O2a 55.29(7) 5_665 1_555 n
Ba3a Ta3a O2a 55.29(7) 5_665 3_665 n
Ba3a Ta3a O2a 122.46(26) 5_665 5_565 n
Ba3a Ta3a O1b 124.47(10) 5_665 1_555 n
Ba3a Ta3a O1b 124.47(10) 5_665 3_665 n
Ba3a Ta3a O1b 60.6(4) 5_665 5_565 n
Mg3 Ta3a Ta3 0.0 1_555 1_555 n
Mg3 Ta3a Mg3a 0.2315 1_555 1_555 n
Mg3 Ta3a O1 59.77(28) 1_555 1_555 n
Mg3 Ta3a O1 59.77(28) 1_555 3_665 n
Mg3 Ta3a O1 59.77(28) 1_555 5_565 n
Mg3 Ta3a O2a 128.91(15) 1_555 1_555 n
Mg3 Ta3a O2a 128.91(15) 1_555 3_665 n
Mg3 Ta3a O2a 128.91(15) 1_555 5_565 n
Mg3 Ta3a O1b 48.1(4) 1_555 1_555 n
Mg3 Ta3a O1b 48.1(4) 1_555 3_665 n
Mg3 Ta3a O1b 48.1(4) 1_555 5_565 n
Ta3 Ta3a Mg3a 0.2315 1_555 1_555 n
Ta3 Ta3a O1 59.77(28) 1_555 1_555 n
Ta3 Ta3a O1 59.77(28) 1_555 3_665 n
Ta3 Ta3a O1 59.77(28) 1_555 5_565 n
Ta3 Ta3a O2a 128.91(15) 1_555 1_555 n
Ta3 Ta3a O2a 128.91(15) 1_555 3_665 n
Ta3 Ta3a O2a 128.91(15) 1_555 5_565 n
Ta3 Ta3a O1b 48.1(4) 1_555 1_555 n
Ta3 Ta3a O1b 48.1(4) 1_555 3_665 n
Ta3 Ta3a O1b 48.1(4) 1_555 5_565 n
Mg3a Ta3a O1 59.77(28) 1_555 1_555 n
Mg3a Ta3a O1 59.77(28) 1_555 3_665 n
Mg3a Ta3a O1 59.77(28) 1_555 5_565 n
Mg3a Ta3a O2a 128.90(15) 1_555 1_555 n
Mg3a Ta3a O2a 128.90(15) 1_555 3_665 n
Mg3a Ta3a O2a 128.90(15) 1_555 5_565 n
Mg3a Ta3a O1b 48.1(4) 1_555 1_555 n
Mg3a Ta3a O1b 48.1(4) 1_555 3_665 n
Mg3a Ta3a O1b 48.1(4) 1_555 5_565 n
O1 Ta3a O1 96.9(4) 1_555 3_665 n
O1 Ta3a O1 96.9(4) 1_555 5_565 n
O1 Ta3a O2a 171.3(4) 1_555 1_555 n
O1 Ta3a O2a 88.86(18) 1_555 3_665 n
O1 Ta3a O2a 88.86(18) 1_555 5_565 n
O1 Ta3a O1b 11.70(33) 1_555 1_555 n
O1 Ta3a O1b 89.1(4) 1_555 3_665 n
O1 Ta3a O1b 89.1(4) 1_555 5_565 n
O1 Ta3a O1 96.9(4) 3_665 5_565 n
O1 Ta3a O2a 88.86(18) 3_665 1_555 n
O1 Ta3a O2a 171.3(4) 3_665 3_665 n
O1 Ta3a O2a 88.86(18) 3_665 5_565 n
O1 Ta3a O1b 89.1(4) 3_665 1_555 n
O1 Ta3a O1b 11.70(33) 3_665 3_665 n
O1 Ta3a O1b 89.1(4) 3_665 5_565 n
O1 Ta3a O2a 88.86(18) 5_565 1_555 n
O1 Ta3a O2a 88.86(18) 5_565 3_665 n
O1 Ta3a O2a 171.3(4) 5_565 5_565 n
O1 Ta3a O1b 89.1(4) 5_565 1_555 n
O1 Ta3a O1b 89.1(4) 5_565 3_665 n
O1 Ta3a O1b 11.70(33) 5_565 5_565 n
O2a Ta3a O2a 84.74(22) 1_555 3_665 n
O2a Ta3a O2a 84.74(22) 1_555 5_565 n
O2a Ta3a O1b 177.0(5) 1_555 1_555 n
O2a Ta3a O1b 97.48(26) 1_555 3_665 n
O2a Ta3a O1b 97.48(26) 1_555 5_565 n
O2a Ta3a O2a 84.74(22) 3_665 5_565 n
O2a Ta3a O1b 97.48(26) 3_665 1_555 n
O2a Ta3a O1b 177.0(5) 3_665 3_665 n
O2a Ta3a O1b 97.48(26) 3_665 5_565 n
O2a Ta3a O1b 97.48(26) 5_565 1_555 n
O2a Ta3a O1b 97.48(26) 5_565 3_665 n
O2a Ta3a O1b 177.0(5) 5_565 5_565 n
O1b Ta3a O1b 80.2(6) 1_555 3_665 n
O1b Ta3a O1b 80.2(6) 1_555 5_565 n
O1b Ta3a O1b 80.2(6) 3_665 5_565 n
Ba1 O1 Ba1 169.9(4) 2_554 2_664 n
Ba1 O1 Ba3 85.58(19) 2_554 2_564 n
Ba1 O1 Ba3a 93.60(19) 2_554 1_565 n
Ba1 O1 Ba3a 98.49(20) 2_554 3_565 n
Ba1 O1 Ba3a 87.71(18) 2_554 5_565 n
Ba1 O1 Mg3 87.47(17) 2_554 1_555 n
Ba1 O1 Ta3 87.47(17) 2_554 1_555 n
Ba1 O1 Mg3a 93.15(15) 2_554 1_555 n
Ba1 O1 Ta3a 93.16(15) 2_554 1_555 n
Ba1 O1 O1b 85.04(23) 2_554 1_555 n
Ba1 O1 Ba3 85.58(19) 2_664 2_564 n
Ba1 O1 Ba3a 93.60(19) 2_664 1_565 n
Ba1 O1 Ba3a 87.71(18) 2_664 3_565 n
Ba1 O1 Ba3a 98.49(20) 2_664 5_565 n
Ba1 O1 Mg3 87.47(17) 2_664 1_555 n
Ba1 O1 Ta3 87.47(17) 2_664 1_555 n
Ba1 O1 Mg3a 93.16(15) 2_664 1_555 n
Ba1 O1 Ta3a 93.16(15) 2_664 1_555 n
Ba1 O1 O1b 85.04(23) 2_664 1_555 n
Ba3 O1 Ba3a 107.35(23) 2_564 1_565 n
Ba3 O1 Ba3a 99.65(20) 2_564 3_565 n
Ba3 O1 Ba3a 99.65(20) 2_564 5_565 n
Ba3 O1 Mg3 88.1(4) 2_564 1_555 n
Ba3 O1 Ta3 88.1(4) 2_564 1_555 n
Ba3 O1 Mg3a 157.3(4) 2_564 1_555 n
Ba3 O1 Ta3a 157.3(4) 2_564 1_555 n
Ba3 O1 O1b 37.7(21) 2_564 1_555 n
Ba3a O1 Ba3a 9.36(14) 1_565 3_565 n
Ba3a O1 Ba3a 9.36(14) 1_565 5_565 n
Ba3a O1 Mg3 164.5(5) 1_565 1_555 n
Ba3a O1 Ta3 164.5(5) 1_565 1_555 n
Ba3a O1 Mg3a 95.4(4) 1_565 1_555 n
Ba3a O1 Ta3a 95.3(4) 1_565 1_555 n
Ba3a O1 O1b 145.0(23) 1_565 1_555 n
Ba3a O1 Ba3a 10.81(15) 3_565 5_565 n
Ba3a O1 Mg3 170.5(4) 3_565 1_555 n
Ba3a O1 Ta3 170.5(4) 3_565 1_555 n
Ba3a O1 Mg3a 103.0(4) 3_565 1_555 n
Ba3a O1 Ta3a 102.9(4) 3_565 1_555 n
Ba3a O1 O1b 137.1(22) 3_565 1_555 n
Ba3a O1 Mg3 170.5(4) 5_565 1_555 n
Ba3a O1 Ta3 170.5(4) 5_565 1_555 n
Ba3a O1 Mg3a 103.0(4) 5_565 1_555 n
Ba3a O1 Ta3a 102.9(4) 5_565 1_555 n
Ba3a O1 O1b 137.1(22) 5_565 1_555 n
Mg3 O1 Ta3 0.0 1_555 1_555 n
Mg3 O1 Mg3a 69.14(23) 1_555 1_555 n
Mg3 O1 Ta3a 69.22(23) 1_555 1_555 n
Mg3 O1 O1b 50.4(20) 1_555 1_555 n
Ta3 O1 Mg3a 69.14(23) 1_555 1_555 n
Ta3 O1 Ta3a 69.22(23) 1_555 1_555 n
Ta3 O1 O1b 50.4(20) 1_555 1_555 n
Mg3a O1 Ta3a 0.0816 1_555 1_555 n
Mg3a O1 O1b 119.6(22) 1_555 1_555 n
Ta3a O1 O1b 119.7(22) 1_555 1_555 n
Ba1 O2 Ba2 172.07(20) 1_555 2_655 n
Ba1 O2 Ba3 82.96(10) 1_555 1_555 n
Ba1 O2 Ba3 82.96(10) 1_555 1_665 n
Ba1 O2 Ta2 91.64(14) 1_555 1_555 n
Ba1 O2 Mg3 83.16(25) 1_555 2_655 n
Ba1 O2 Ta3 83.16(25) 1_555 2_655 n
Ba2 O2 Ba3 96.01(8) 2_655 1_555 n
Ba2 O2 Ba3 96.01(8) 2_655 1_665 n
Ba2 O2 Ta2 96.29(23) 2_655 1_555 n
Ba2 O2 Mg3 88.90(25) 2_655 2_655 n
Ba2 O2 Ta3 88.90(25) 2_655 2_655 n
Ba3 O2 Ba3 160.19(21) 1_555 1_665 n
Ba3 O2 Ta2 97.13(7) 1_555 1_555 n
Ba3 O2 Mg3 82.27(7) 1_555 2_655 n
Ba3 O2 Ta3 82.27(7) 1_555 2_655 n
Ba3 O2 Ta2 97.13(7) 1_665 1_555 n
Ba3 O2 Mg3 82.27(7) 1_665 2_655 n
Ba3 O2 Ta3 82.27(7) 1_665 2_655 n
Ta2 O2 Mg3 174.80(30) 1_555 2_655 n
Ta2 O2 Ta3 174.80(30) 1_555 2_655 n
Mg3 O2 Ta3 0.0 2_655 2_655 n
Ba1 O2a Ba2a 174.32(23) 2_654 1_555 n
Ba1 O2a Ba3a 81.49(11) 2_654 1_555 n
Ba1 O2a Ba3a 81.49(11) 2_654 1_665 n
Ba1 O2a Ba3a 85.86(11) 2_654 3_555 n
Ba1 O2a Ba3a 85.86(11) 2_654 5_665 n
Ba1 O2a Ta2a 87.91(16) 2_654 2_654 n
Ba1 O2a Mg3a 83.81(20) 2_654 1_555 n
Ba1 O2a Ta3a 83.88(20) 2_654 1_555 n
Ba2a O2a Ba3a 98.57(11) 1_555 1_555 n
Ba2a O2a Ba3a 98.57(11) 1_555 1_665 n
Ba2a O2a Ba3a 93.43(10) 1_555 3_555 n
Ba2a O2a Ba3a 93.44(10) 1_555 5_665 n
Ba2a O2a Ta2a 97.77(23) 1_555 2_654 n
Ba2a O2a Mg3a 90.51(19) 1_555 1_555 n
Ba2a O2a Ta3a 90.45(19) 1_555 1_555 n
Ba3a O2a Ba3a 162.86(23) 1_555 1_665 n
Ba3a O2a Ba3a 9.06(14) 1_555 3_555 n
Ba3a O2a Ba3a 166.03(25) 1_555 5_665 n
Ba3a O2a Ta2a 88.68(10) 1_555 2_654 n
Ba3a O2a Mg3a 90.09(11) 1_555 1_555 n
Ba3a O2a Ta3a 90.10(11) 1_555 1_555 n
Ba3a O2a Ba3a 166.03(25) 1_665 3_555 n
Ba3a O2a Ba3a 9.06(14) 1_665 5_665 n
Ba3a O2a Ta2a 88.68(10) 1_665 2_654 n
Ba3a O2a Mg3a 90.09(11) 1_665 1_555 n
Ba3a O2a Ta3a 90.10(11) 1_665 1_555 n
Ba3a O2a Ba3a 163.81(26) 3_555 5_665 n
Ba3a O2a Ta2a 96.78(11) 3_555 2_654 n
Ba3a O2a Mg3a 82.65(11) 3_555 1_555 n
Ba3a O2a Ta3a 82.65(11) 3_555 1_555 n
Ba3a O2a Ta2a 96.79(11) 5_665 2_654 n
Ba3a O2a Mg3a 82.65(11) 5_665 1_555 n
Ba3a O2a Ta3a 82.65(11) 5_665 1_555 n
Ta2a O2a Mg3a 171.72(24) 2_654 1_555 n
Ta2a O2a Ta3a 171.78(24) 2_654 1_555 n
Mg3a O2a Ta3a 0.0656 1_555 1_555 n
Ba2 O3 Ba2 173.31(33) 2_555 2_665 n
Ba2 O3 Ba2a 92.56(13) 2_555 1_556 n
Ba2 O3 Ta1 92.09(12) 2_555 1_565 n
Ba2 O3 Ta2 87.77(12) 2_555 1_555 n
Ba2 O3 Ba2a 92.56(13) 2_665 1_556 n
Ba2 O3 Ta1 92.09(12) 2_665 1_565 n
Ba2 O3 Ta2 87.77(12) 2_665 1_555 n
Ba2a O3 Ta1 91.31(21) 1_556 1_565 n
Ba2a O3 Ta2 91.79(18) 1_556 1_555 n
Ta1 O3 Ta2 176.91(29) 1_565 1_555 n
Ba2 O3a Ba2a 92.71(12) 2_654 1_545 n
Ba2 O3a Ba2a 92.71(12) 2_654 1_655 n
Ba2 O3a Ba3a 173.26(15) 2_654 3_655 n
Ba2 O3a Ba3a 173.26(15) 2_654 5_655 n
Ba2 O3a Ta1 90.75(21) 2_654 1_654 n
Ba2 O3a Ta2a 93.37(19) 2_654 2_654 n
Ba2a O3a Ba2a 173.41(31) 1_545 1_655 n
Ba2a O3a Ba3a 91.97(16) 1_545 3_655 n
Ba2a O3a Ba3a 82.32(14) 1_545 5_655 n
Ba2a O3a Ta1 91.84(12) 1_545 1_654 n
Ba2a O3a Ta2a 87.97(13) 1_545 2_654 n
Ba2a O3a Ba3a 82.32(14) 1_655 3_655 n
Ba2a O3a Ba3a 91.97(16) 1_655 5_655 n
Ba2a O3a Ta1 91.84(12) 1_655 1_654 n
Ba2a O3a Ta2a 87.97(13) 1_655 2_654 n
Ba3a O3a Ba3a 9.66(14) 3_655 5_655 n
Ba3a O3a Ta1 93.95(21) 3_655 1_654 n
Ba3a O3a Ta2a 81.94(15) 3_655 2_654 n
Ba3a O3a Ta1 93.95(21) 5_655 1_654 n
Ba3a O3a Ta2a 81.94(15) 5_655 2_654 n
Ta1 O3a Ta2a 175.88(29) 1_654 2_654 n
Ba1 O1b Ba1 169.6(6) 2_554 2_664 n
Ba1 O1b Ba3 93.04(28) 2_554 2_564 n
Ba1 O1b Ba3a 85.13(30) 2_554 1_565 n
Ba1 O1b Mg3 93.05(28) 2_554 1_555 n
Ba1 O1b Ta3 93.05(28) 2_554 1_555 n
Ba1 O1b Mg3a 87.24(28) 2_554 1_555 n
Ba1 O1b Ta3a 87.23(28) 2_554 1_555 n
Ba1 O1b O1 84.88(30) 2_554 1_555 n
Ba1 O1b Ba3 93.04(28) 2_664 2_564 n
Ba1 O1b Ba3a 85.13(30) 2_664 1_565 n
Ba1 O1b Mg3 93.05(28) 2_664 1_555 n
Ba1 O1b Ta3 93.05(28) 2_664 1_555 n
Ba1 O1b Mg3a 87.24(28) 2_664 1_555 n
Ba1 O1b Ta3a 87.23(28) 2_664 1_555 n
Ba1 O1b O1 84.88(30) 2_664 1_555 n
Ba3 O1b Ba3a 105.9(5) 2_564 1_565 n
Ba3 O1b Mg3 107.9(7) 2_564 1_555 n
Ba3 O1b Ta3 107.9(7) 2_564 1_555 n
Ba3 O1b Mg3a 176.3(7) 2_564 1_555 n
Ba3 O1b Ta3a 176.4(7) 2_564 1_555 n
Ba3 O1b O1 135.0(24) 2_564 1_555 n
Ba3a O1b Mg3 146.2(7) 1_565 1_555 n
Ba3a O1b Ta3 146.2(7) 1_565 1_555 n
Ba3a O1b Mg3a 77.8(4) 1_565 1_555 n
Ba3a O1b Ta3a 77.7(4) 1_565 1_555 n
Ba3a O1b O1 29.1(19) 1_565 1_555 n
Mg3 O1b Ta3 0.0 1_555 1_555 n
Mg3 O1b Mg3a 68.4(5) 1_555 1_555 n
Mg3 O1b Ta3a 68.4(5) 1_555 1_555 n
Mg3 O1b O1 117.1(23) 1_555 1_555 n
Ta3 O1b Mg3a 68.4(5) 1_555 1_555 n
Ta3 O1b Ta3a 68.4(5) 1_555 1_555 n
Ta3 O1b O1 117.1(23) 1_555 1_555 n
Mg3a O1b Ta3a 0.0626 1_555 1_555 n
Mg3a O1b O1 48.7(19) 1_555 1_555 n
Ta3a O1b O1 48.6(19) 1_555 1_555 n

loop_
_geom_bond_atom_site_label_1
_geom_bond_atom_site_label_2
_geom_bond_distance
_geom_bond_site_symmetry_2
_geom_bond_publ_flag
Ba1 Ba3 3.914(5) 1_555 n
Ba1 Ba3 3.914(5) 1_565 n
Ba1 Ba3 3.914(5) 1_665 n
Ba1 Ba3a 3.919(6) 2_555 n
Ba1 Ba3a 3.919(6) 2_565 n
Ba1 Ba3a 4.284(7) 2_665 n
Ba1 Ba3a 3.919(6) 4_555 n
Ba1 Ba3a 4.284(7) 4_565 n
Ba1 Ba3a 3.919(6) 4_665 n
Ba1 Ba3a 4.284(7) 6_555 n
Ba1 Ba3a 3.919(6) 6_565 n
Ba1 Ba3a 3.919(6) 6_665 n
Ba1 Ta2 3.552(9) 1_555 n
Ba1 Ta2a 3.561(9) 1_555 n
Ba1 Mg3 3.522(4) 2_555 n
Ba1 Mg3 3.522(4) 2_655 n
Ba1 Mg3 3.522(4) 2_665 n
Ba1 Ta3 3.522(4) 2_555 n
Ba1 Ta3 3.522(4) 2_655 n
Ba1 Ta3 3.522(4) 2_665 n
Ba1 Mg3a 3.564(4) 2_555 n
Ba1 Mg3a 3.564(4) 2_655 n
Ba1 Mg3a 3.564(4) 2_665 n
Ba1 Ta3a 3.565(4) 2_555 n
Ba1 Ta3a 3.565(4) 2_655 n
Ba1 Ta3a 3.565(4) 2_665 n
Ba1 O1 2.9165(10) 2_655 n
Ba1 O1 2.9165(10) 2_665 n
Ba1 O1 2.9165(10) 4_565 n
Ba1 O1 2.9165(10) 4_675 n
Ba1 O1 2.9165(10) 6_455 n
Ba1 O1 2.9165(10) 6_555 n
Ba1 O2 2.960(9) 1_555 n
Ba1 O2 2.960(9) 3_665 n
Ba1 O2 2.960(9) 5_565 n
Ba1 O2a 3.064(9) 2_555 n
Ba1 O2a 3.064(9) 4_665 n
Ba1 O2a 3.064(9) 6_565 n
Ba1 O1b 2.9172(14) 2_655 n
Ba1 O1b 2.9172(14) 2_665 n
Ba1 O1b 2.9172(14) 4_565 n
Ba1 O1b 2.9172(14) 4_675 n
Ba1 O1b 2.9172(14) 6_455 n
Ba1 O1b 2.9172(14) 6_555 n
Ba2 Ba2a 4.2325(20) 2_555 n
Ba2 Ba2a 4.2325(20) 2_655 n
Ba2 Ba2a 4.2325(20) 2_665 n
Ba2 Ba3 4.265(5) 2_554 n
Ba2 Ba3 4.265(5) 2_564 n
Ba2 Ba3 4.265(5) 2_664 n
Ba2 Ta1 3.591(4) 2_554 n
Ba2 Ta1 3.591(4) 2_564 n
Ba2 Ta1 3.591(4) 2_664 n
Ba2 Ta2 3.5300(26) 2_554 n
Ba2 Ta2 3.5300(26) 2_654 n
Ba2 Ta2 3.5300(26) 2_664 n
Ba2 Ta2a 3.731(8) 1_555 n
Ba2 Mg3 3.577(13) 1_555 n
Ba2 Ta3 3.577(13) 1_555 n
Ba2 O2 2.788(7) 2_554 n
Ba2 O2 2.788(7) 4_664 n
Ba2 O2 2.788(7) 6_564 n
Ba2 O3 2.9102(5) 2_654 n
Ba2 O3 2.9102(5) 2_664 n
Ba2 O3 2.9102(5) 4_564 n
Ba2 O3 2.9102(5) 4_674 n
Ba2 O3 2.9102(5) 6_454 n
Ba2 O3 2.9102(5) 6_554 n
Ba2 O3a 2.939(6) 2_555 n
Ba2 O3a 2.939(6) 4_665 n
Ba2 O3a 2.939(6) 6_565 n
Ba2a Ba2 4.2325(20) 2_554 n
Ba2a Ba2 4.2325(20) 2_654 n
Ba2a Ba2 4.2325(20) 2_664 n
Ba2a Ba3a 4.296(6) 1_555 n
Ba2a Ba3a 3.932(6) 1_565 n
Ba2a Ba3a 4.296(6) 1_665 n
Ba2a Ba3a 3.932(6) 3_555 n
Ba2a Ba3a 4.296(6) 3_565 n
Ba2a Ba3a 4.296(6) 3_665 n
Ba2a Ba3a 4.296(6) 5_555 n
Ba2a Ba3a 4.296(6) 5_565 n
Ba2a Ba3a 3.932(6) 5_665 n
Ba2a Ta1 3.598(4) 1_554 n
Ba2a Ta1 3.598(4) 1_564 n
Ba2a Ta1 3.598(4) 1_664 n
Ba2a Ta2 3.679(8) 1_554 n
Ba2a Ta2a 3.5466(26) 2_554 n
Ba2a Ta2a 3.5466(26) 2_654 n
Ba2a Ta2a 3.5466(26) 2_664 n
Ba2a Mg3a 3.507(10) 1_555 n
Ba2a Ta3a 3.504(10) 1_555 n
Ba2a O2a 2.727(7) 1_555 n
Ba2a O2a 2.727(7) 3_665 n
Ba2a O2a 2.727(7) 5_565 n
Ba2a O3 2.946(7) 1_554 n
Ba2a O3 2.946(7) 3_664 n
Ba2a O3 2.946(7) 5_564 n
Ba2a O3a 2.9101(5) 1_455 n
Ba2a O3a 2.9101(5) 1_565 n
Ba2a O3a 2.9101(5) 3_555 n
Ba2a O3a 2.9101(5) 3_655 n
Ba2a O3a 2.9101(5) 5_665 n
Ba2a O3a 2.9101(5) 5_675 n
Ba3 Ba1 3.914(5) 1_445 n
Ba3 Ba1 3.914(5) 1_545 n
Ba3 Ba1 3.914(5) 1_555 n
Ba3 Ba2 4.265(5) 2_545 n
Ba3 Ba2 4.265(5) 2_555 n
Ba3 Ba2 4.265(5) 2_655 n
Ba3 Ba3a 4.265(4) 2_555 n
Ba3 Ba3a 4.265(4) 4_555 n
Ba3 Ba3a 4.265(4) 6_555 n
Ba3 Ta1 3.914(7) 1_555 n
Ba3 Ta2 3.6895(28) 1_445 n
Ba3 Ta2 3.6895(28) 1_545 n
Ba3 Ta2 3.6895(28) 1_555 n
Ba3 Mg3 3.4846(33) 2_545 n
Ba3 Mg3 3.4846(33) 2_555 n
Ba3 Mg3 3.4845(33) 2_655 n
Ba3 Ta3 3.4846(33) 2_545 n
Ba3 Ta3 3.4846(33) 2_555 n
Ba3 Ta3 3.4845(33) 2_655 n
Ba3 O1 2.845(8) 2_655 n
Ba3 O1 2.845(8) 4_565 n
Ba3 O1 2.845(8) 6_445 n
Ba3 O2 2.9492(9) 1_445 n
Ba3 O2 2.9492(9) 1_555 n
Ba3 O2 2.9492(9) 3_555 n
Ba3 O2 2.9492(9) 3_655 n
Ba3 O2 2.9492(9) 5_555 n
Ba3 O2 2.9492(9) 5_565 n
Ba3 O3 3.259(6) 1_545 n
Ba3 O3 3.259(6) 3_665 n
Ba3 O3 3.259(6) 5_455 n
Ba3 O1b 2.459(13) 2_655 n
Ba3 O1b 2.459(13) 4_565 n
Ba3 O1b 2.459(13) 6_445 n
Ba3a Ba1 3.919(6) 2_544 n
Ba3a Ba1 4.284(7) 2_554 n
Ba3a Ba1 3.919(6) 2_654 n
Ba3a Ba2a 4.296(6) 1_445 n
Ba3a Ba2a 3.932(6) 1_545 n
Ba3a Ba2a 4.296(6) 1_555 n
Ba3a Ba3 4.265(4) 2_554 n
Ba3a Ba3a 0.515(8) 3_555 n
Ba3a Ba3a 0.515(8) 5_555 n
Ba3a Ta1 3.785(7) 1_554 n
Ba3a Ta2a 3.4774(32) 2_544 n
Ba3a Ta2a 3.884(5) 2_554 n
Ba3a Ta2a 3.4774(32) 2_654 n
Ba3a Mg3a 3.6620(30) 1_445 n
Ba3a Mg3a 3.227(5) 1_545 n
Ba3a Mg3a 3.6620(30) 1_555 n
Ba3a Ta3a 3.6611(30) 1_445 n
Ba3a Ta3a 3.226(5) 1_545 n
Ba3a Ta3a 3.6611(30) 1_555 n
Ba3a O1 2.441(9) 1_545 n
Ba3a O1 2.737(8) 3_665 n
Ba3a O1 2.737(8) 5_455 n
Ba3a O2a 2.9381(9) 1_445 n
Ba3a O2a 2.9381(9) 1_555 n
Ba3a O2a 3.185(4) 3_555 n
Ba3a O2a 2.674(4) 3_655 n
Ba3a O2a 2.674(4) 5_555 n
Ba3a O2a 3.185(4) 5_565 n
Ba3a O3a 3.297(7) 1_455 n
Ba3a O3a 3.062(6) 3_545 n
Ba3a O3a 3.062(6) 5_665 n
Ba3a O1b 2.876(14) 1_545 n
Ba3a O1b 3.131(14) 3_665 n
Ba3a O1b 3.131(14) 5_455 n
Ta1 Ba2 3.591(4) 2_545 n
Ta1 Ba2 3.591(4) 2_555 n
Ta1 Ba2 3.591(4) 2_655 n
Ta1 Ba2a 3.598(4) 1_446 n
Ta1 Ba2a 3.598(4) 1_546 n
Ta1 Ba2a 3.598(4) 1_556 n
Ta1 Ba3 3.914(7) 1_555 n
Ta1 Ba3a 3.785(7) 1_556 n
Ta1 Ba3a 3.785(7) 3_556 n
Ta1 Ba3a 3.785(7) 5_556 n
Ta1 O3 2.000(5) 1_545 n
Ta1 O3 2.000(5) 3_665 n
Ta1 O3 2.000(5) 5_455 n
Ta1 O3a 2.025(5) 1_456 n
Ta1 O3a 2.025(5) 3_546 n
Ta1 O3a 2.025(5) 5_666 n
Ta2 Ba1 3.552(9) 1_555 n
Ta2 Ba2 3.5300(26) 2_555 n
Ta2 Ba2 3.5300(26) 2_655 n
Ta2 Ba2 3.5300(26) 2_665 n
Ta2 Ba2a 3.679(8) 1_556 n
Ta2 Ba3 3.6895(28) 1_555 n
Ta2 Ba3 3.6895(28) 1_565 n
Ta2 Ba3 3.6895(28) 1_665 n
Ta2 O2 1.881(4) 1_555 n
Ta2 O2 1.881(4) 3_665 n
Ta2 O2 1.881(4) 5_565 n
Ta2 O3 2.114(5) 1_555 n
Ta2 O3 2.114(5) 3_665 n
Ta2 O3 2.114(5) 5_565 n
Ta2a Ba1 3.561(9) 1_555 n
Ta2a Ba2 3.731(8) 1_555 n
Ta2a Ba2a 3.5466(26) 2_555 n
Ta2a Ba2a 3.5466(26) 2_655 n
Ta2a Ba2a 3.5466(26) 2_665 n
Ta2a Ba3a 3.4774(32) 2_555 n
Ta2a Ba3a 3.4774(32) 2_565 n
Ta2a Ba3a 3.884(5) 2_665 n
Ta2a Ba3a 3.4774(32) 4_555 n
Ta2a Ba3a 3.884(5) 4_565 n
Ta2a Ba3a 3.4774(32) 4_665 n
Ta2a Ba3a 3.884(5) 6_555 n
Ta2a Ba3a 3.4774(32) 6_565 n
Ta2a Ba3a 3.4774(32) 6_665 n
Ta2a O2a 1.929(4) 2_555 n
Ta2a O2a 1.929(4) 4_665 n
Ta2a O2a 1.929(4) 6_565 n
Ta2a O3a 2.133(5) 2_555 n
Ta2a O3a 2.133(5) 4_665 n
Ta2a O3a 2.133(5) 6_565 n
Mg3 Ba1 3.522(4) 2_554 n
Mg3 Ba1 3.522(4) 2_654 n
Mg3 Ba1 3.522(4) 2_664 n
Mg3 Ba2 3.577(13) 1_555 n
Mg3 Ba3 3.4846(33) 2_554 n
Mg3 Ba3 3.4845(33) 2_564 n
Mg3 Ba3 3.4846(33) 2_664 n
Mg3 Mg3a 2.278(6) 1_555 n
Mg3 Ta3a 2.281(6) 1_555 n
Mg3 O1 2.108(10) 1_555 n
Mg3 O1 2.108(10) 3_665 n
Mg3 O1 2.108(10) 5_565 n
Mg3 O2 2.294(7) 2_554 n
Mg3 O2 2.294(7) 4_664 n
Mg3 O2 2.294(7) 6_564 n
Mg3 O1b 1.825(15) 1_555 n
Mg3 O1b 1.825(15) 3_665 n
Mg3 O1b 1.825(15) 5_565 n
Ta3 Ba1 3.522(4) 2_554 n
Ta3 Ba1 3.522(4) 2_654 n
Ta3 Ba1 3.522(4) 2_664 n
Ta3 Ba2 3.577(13) 1_555 n
Ta3 Ba3 3.4846(33) 2_554 n
Ta3 Ba3 3.4845(33) 2_564 n
Ta3 Ba3 3.4846(33) 2_664 n
Ta3 Mg3a 2.278(6) 1_555 n
Ta3 Ta3a 2.281(6) 1_555 n
Ta3 O1 2.108(10) 1_555 n
Ta3 O1 2.108(10) 3_665 n
Ta3 O1 2.108(10) 5_565 n
Ta3 O2 2.294(7) 2_554 n
Ta3 O2 2.294(7) 4_664 n
Ta3 O2 2.294(7) 6_564 n
Ta3 O1b 1.825(15) 1_555 n
Ta3 O1b 1.825(15) 3_665 n
Ta3 O1b 1.825(15) 5_565 n
Mg3a Ba1 3.564(4) 2_554 n
Mg3a Ba1 3.564(4) 2_654 n
Mg3a Ba1 3.564(4) 2_664 n
Mg3a Ba2a 3.507(10) 1_555 n
Mg3a Ba3a 3.6620(30) 1_555 n
Mg3a Ba3a 3.227(5) 1_565 n
Mg3a Ba3a 3.6620(30) 1_665 n
Mg3a Ba3a 3.227(5) 3_555 n
Mg3a Ba3a 3.6620(30) 3_565 n
Mg3a Ba3a 3.6620(30) 3_665 n
Mg3a Ba3a 3.6620(30) 5_555 n
Mg3a Ba3a 3.6620(30) 5_565 n
Mg3a Ba3a 3.227(5) 5_665 n
Mg3a Mg3 2.278(6) 1_555 n
Mg3a Ta3 2.278(6) 1_555 n
Mg3a Ta3a 0.00315 1_555 n
Mg3a O1 1.895(8) 1_555 n
Mg3a O1 1.895(8) 3_665 n
Mg3a O1 1.895(8) 5_565 n
Mg3a O2a 2.181(5) 1_555 n
Mg3a O2a 2.181(5) 3_665 n
Mg3a O2a 2.181(5) 5_565 n
Mg3a O1b 2.194(14) 1_555 n
Mg3a O1b 2.194(14) 3_665 n
Mg3a O1b 2.194(14) 5_565 n
Ta3a Ba1 3.565(4) 2_554 n
Ta3a Ba1 3.565(4) 2_654 n
Ta3a Ba1 3.565(4) 2_664 n
Ta3a Ba2a 3.504(10) 1_555 n
Ta3a Ba3a 3.6611(30) 1_555 n
Ta3a Ba3a 3.226(5) 1_565 n
Ta3a Ba3a 3.6611(30) 1_665 n
Ta3a Ba3a 3.226(5) 3_555 n
Ta3a Ba3a 3.6611(30) 3_565 n
Ta3a Ba3a 3.6611(30) 3_665 n
Ta3a Ba3a 3.6611(30) 5_555 n
Ta3a Ba3a 3.6611(30) 5_565 n
Ta3a Ba3a 3.226(5) 5_665 n
Ta3a Mg3 2.281(6) 1_555 n
Ta3a Ta3 2.281(6) 1_555 n
Ta3a Mg3a 0.00315 1_555 n
Ta3a O1 1.896(8) 1_555 n
Ta3a O1 1.896(8) 3_665 n
Ta3a O1 1.896(8) 5_565 n
Ta3a O2a 2.179(5) 1_555 n
Ta3a O2a 2.179(5) 3_665 n
Ta3a O2a 2.179(5) 5_565 n
Ta3a O1b 2.196(14) 1_555 n
Ta3a O1b 2.196(14) 3_665 n
Ta3a O1b 2.196(14) 5_565 n
O1 Ba1 2.9165(10) 2_554 n
O1 Ba1 2.9165(10) 2_664 n
O1 Ba3 2.845(8) 2_564 n
O1 Ba3a 2.441(9) 1_565 n
O1 Ba3a 2.737(8) 3_565 n
O1 Ba3a 2.737(8) 5_565 n
O1 Mg3 2.108(10) 1_555 n
O1 Ta3 2.108(10) 1_555 n
O1 Mg3a 1.895(8) 1_555 n
O1 Ta3a 1.896(8) 1_555 n
O1 O1b 0.513(6) 1_555 n
O2 Ba1 2.960(9) 1_555 n
O2 Ba2 2.788(7) 2_655 n
O2 Ba3 2.9492(9) 1_555 n
O2 Ba3 2.9492(9) 1_665 n
O2 Ta2 1.881(4) 1_555 n
O2 Mg3 2.294(7) 2_655 n
O2 Ta3 2.294(7) 2_655 n
O2a Ba1 3.064(9) 2_654 n
O2a Ba2a 2.727(7) 1_555 n
O2a Ba3a 2.9381(9) 1_555 n
O2a Ba3a 2.9381(9) 1_665 n
O2a Ba3a 2.674(4) 3_555 n
O2a Ba3a 3.185(4) 3_665 n
O2a Ba3a 3.185(4) 5_555 n
O2a Ba3a 2.674(4) 5_665 n
O2a Ta2a 1.929(4) 2_654 n
O2a Mg3a 2.181(5) 1_555 n
O2a Ta3a 2.179(5) 1_555 n
O3 Ba2 2.9102(5) 2_555 n
O3 Ba2 2.9102(5) 2_665 n
O3 Ba2a 2.946(7) 1_556 n
O3 Ba3 3.259(6) 1_565 n
O3 Ta1 2.000(5) 1_565 n
O3 Ta2 2.114(5) 1_555 n
O3a Ba2 2.939(6) 2_654 n
O3a Ba2a 2.9101(5) 1_545 n
O3a Ba2a 2.9101(5) 1_655 n
O3a Ba3a 3.297(7) 1_655 n
O3a Ba3a 3.062(6) 3_655 n
O3a Ba3a 3.062(6) 5_655 n
O3a Ta1 2.025(5) 1_654 n
O3a Ta2a 2.133(5) 2_654 n
O1b Ba1 2.9172(14) 2_554 n
O1b Ba1 2.9172(14) 2_664 n
O1b Ba3 2.459(13) 2_564 n
O1b Ba3a 2.876(14) 1_565 n
O1b Ba3a 3.131(14) 3_565 n
O1b Ba3a 3.131(14) 5_565 n
O1b Mg3 1.825(15) 1_555 n
O1b Ta3 1.825(15) 1_555 n
O1b Mg3a 2.194(14) 1_555 n
O1b Ta3a 2.196(14) 1_555 n
O1b O1 0.513(6) 1_555 n
